data_7047683
loop_
_publ_author_name
'Ringgold, Marissa'
'Wu, Wen'
'Stuber, Matthew'
'Kornienko, Anna Y.'
'Emge, Thomas J.'
'Brennan, John G.'

_publ_section_title
;
 Monomeric thorium chalcogenolates with bipyridine and terpyridine
 ligands.
;
_journal_issue 41
_journal_name_full 'Dalton transactions (Cambridge, England : 2003)'
_journal_page_first 14652
_journal_page_last 14661
_journal_paper_doi 10.1039/c8dt02543f
_journal_volume 47
_journal_year 2018
_chemical_formula_sum 'C44 H36 N4 S4 Th'
_chemical_formula_weight 981.05
_space_group_crystal_system monoclinic
_space_group_IT_number 9
_space_group_name_Hall 'C -2yc'
_space_group_name_H-M_alt 'C 1 c 1'
_symmetry_space_group_name_Hall 'C -2yc'
_symmetry_space_group_name_H-M 'C 1 c 1'
_atom_sites_solution_hydrogens mixed
_audit_creation_method SHELXL-2016/6
_audit_update_record
;
2018-05-07 deposited with the CCDC.
2018-09-21 downloaded from the CCDC.
;
_cell_angle_alpha 90
_cell_angle_beta 90.9478(16)
_cell_angle_gamma 90
_cell_formula_units_Z 16
_cell_length_a 25.4257(12)
_cell_length_b 25.2741(12)
_cell_length_c 24.3365(12)
_cell_measurement_reflns_used 3639
_cell_measurement_temperature 120(2)
_cell_measurement_theta_max 23.61
_cell_measurement_theta_min 2.27
_cell_volume 15636.8(13)
_computing_cell_refinement 'Bruker SAINT'
_computing_data_collection 'Bruker SMART'
_computing_data_reduction 'Bruker SAINT'
_computing_molecular_graphics 'Bruker SHELXTL'
_computing_publication_material SHELXL-2014/7
_computing_structure_refinement 'SHELXL-2016/6 (Sheldrick, 2016)'
_computing_structure_solution 'SHELXL-2014/7 (Sheldrick, 2014)'
_diffrn_ambient_temperature 120(2)
_diffrn_measured_fraction_theta_full 0.999
_diffrn_measured_fraction_theta_max 0.993
_diffrn_measurement_device_type 'Bruker APEX'
_diffrn_measurement_method '\w scans'
_diffrn_radiation_type MoK\a
_diffrn_radiation_wavelength 0.71073
_diffrn_reflns_av_R_equivalents 0.0879
_diffrn_reflns_av_unetI/netI 0.1229
_diffrn_reflns_Laue_measured_fraction_full 0.999
_diffrn_reflns_Laue_measured_fraction_max 0.993
_diffrn_reflns_limit_h_max 30
_diffrn_reflns_limit_h_min -30
_diffrn_reflns_limit_k_max 30
_diffrn_reflns_limit_k_min -30
_diffrn_reflns_limit_l_max 29
_diffrn_reflns_limit_l_min -29
_diffrn_reflns_number 65333
_diffrn_reflns_point_group_measured_fraction_full 0.999
_diffrn_reflns_point_group_measured_fraction_max 0.993
_diffrn_reflns_theta_full 25.242
_diffrn_reflns_theta_max 25.409
_diffrn_reflns_theta_min 1.136
_diffrn_source 'sealed tube'
_exptl_absorpt_coefficient_mu 4.066
_exptl_absorpt_correction_T_max 0.0921
_exptl_absorpt_correction_T_min 0.0622
_exptl_absorpt_correction_type multi-scan
_exptl_absorpt_process_details 'Bruker SAINT (SADABS)'
_exptl_crystal_colour yellow
_exptl_crystal_density_diffrn 1.667
_exptl_crystal_description plate
_exptl_crystal_F_000 7712
_exptl_crystal_size_max .16
_exptl_crystal_size_mid .16
_exptl_crystal_size_min .016
_refine_diff_density_max 0.985
_refine_diff_density_min -1.106
_refine_diff_density_rms 0.147
_refine_ls_abs_structure_details
; 
 Refined as an inversion twin. 
;
_refine_ls_abs_structure_Flack 0.508(11)
_refine_ls_extinction_method none
_refine_ls_goodness_of_fit_ref 0.958
_refine_ls_hydrogen_treatment constr
_refine_ls_matrix_type full
_refine_ls_number_parameters 1911
_refine_ls_number_reflns 28537
_refine_ls_number_restraints 3948
_refine_ls_restrained_S_all 0.900
_refine_ls_R_factor_all 0.0957
_refine_ls_R_factor_gt 0.0522
_refine_ls_shift/su_max 0.030
_refine_ls_shift/su_mean 0.002
_refine_ls_structure_factor_coef Fsqd
_refine_ls_weighting_details 'w=1/[\s^2^(Fo^2^)+(0.0304P)^2^] where P=(Fo^2^+2Fc^2^)/3'
_refine_ls_weighting_scheme calc
_refine_ls_wR_factor_gt 0.1002
_refine_ls_wR_factor_ref 0.1175
_reflns_Friedel_coverage 0.999
_reflns_Friedel_fraction_full 0.999
_reflns_Friedel_fraction_max 0.993
_reflns_number_gt 18504
_reflns_number_total 28537
_reflns_threshold_expression 'I > 2\s(I)'
_cod_data_source_file c8dt02543f2.cif
_cod_data_source_block thsph4bipy2_final_xstl1_Cc
_cod_depositor_comments 'Adding full bibliography for 7047683--7047687.cif.'
_cod_database_code 7047683
_shelx_shelxl_version_number 2016/6
_shelx_space_group_comment
; 
The symmetry employed for this shelxl refinement is uniquely defined 
by the following loop, which should always be used as a source of 
symmetry information in preference to the above space-group names. 
They are only intended as comments. 
;

loop_
_space_group_symop_operation_xyz
'x, y, z'
'x, -y, z+1/2'
'x+1/2, y+1/2, z'
'x+1/2, -y+1/2, z+1/2'

loop_
_atom_site_label
_atom_site_type_symbol
_atom_site_fract_x
_atom_site_fract_y
_atom_site_fract_z
_atom_site_U_iso_or_equiv
_atom_site_adp_type
_atom_site_occupancy
_atom_site_site_symmetry_order
_atom_site_calc_flag
_atom_site_refinement_flags_posn
_atom_site_refinement_flags_adp
_atom_site_refinement_flags_occupancy
_atom_site_disorder_assembly
_atom_site_disorder_group
Th1 Th -0.29488(14) 0.39243(3) 0.00175(15) 0.01427(17) Uani 0.9752 1 d D . P A 1
S1 S -0.40060(15) 0.38420(14) -0.0390(2) 0.0185(13) Uani 0.9752 1 d D . P A 1
S2 S -0.3025(2) 0.28698(7) 0.0435(2) 0.0195(13) Uani 0.9752 1 d D . P A 1
S3 S -0.23340(19) 0.41114(15) 0.09803(18) 0.0208(14) Uani 0.9752 1 d D . P A 1
S4 S -0.2782(2) 0.45349(12) -0.09415(18) 0.0215(14) Uani 0.9752 1 d D . P A 1
N1 N -0.36890(18) 0.41839(12) 0.07190(19) 0.015(3) Uani 0.9752 1 d D U P A 1
N2 N -0.30949(19) 0.49454(6) 0.0250(2) 0.017(3) Uani 0.9752 1 d D U P A 1
N3 N -0.19333(15) 0.37742(13) -0.0235(2) 0.014(3) Uani 0.9752 1 d D U P A 1
N4 N -0.27144(18) 0.31644(10) -0.06730(19) 0.018(3) Uani 0.9752 1 d D U P A 1
C1 C -0.4140(3) 0.3750(3) -0.1101(2) 0.019(4) Uani 0.9752 1 d D U P A 1
C2 C -0.4421(8) 0.3298(5) -0.1269(3) 0.028(4) Uani 0.9752 1 d D U P A 1
H2 H -0.450309 0.303627 -0.100404 0.033 Uiso 0.9752 1 calc R U P A 1
C3 C -0.4584(8) 0.3222(6) -0.1816(4) 0.032(4) Uani 0.9752 1 d D U P A 1
H3 H -0.478324 0.291956 -0.192263 0.038 Uiso 0.9752 1 calc R U P A 1
C4 C -0.4439(8) 0.3618(6) -0.2210(3) 0.029(4) Uani 0.9752 1 d D U P A 1
H4 H -0.451177 0.355940 -0.258882 0.035 Uiso 0.9752 1 calc R U P A 1
C5 C -0.4206(8) 0.4062(5) -0.2054(3) 0.025(4) Uani 0.9752 1 d D U P A 1
H5 H -0.415560 0.433617 -0.231445 0.030 Uiso 0.9752 1 calc R U P A 1
C6 C -0.4029(7) 0.4134(5) -0.1500(3) 0.021(4) Uani 0.9752 1 d D U P A 1
H6 H -0.383568 0.444247 -0.140042 0.025 Uiso 0.9752 1 calc R U P A 1
C7 C -0.3124(3) 0.2729(2) 0.1144(2) 0.019(4) Uani 0.9752 1 d D U P A 1
C8 C -0.3585(4) 0.2452(7) 0.1280(3) 0.019(4) Uani 0.9752 1 d D U P A 1
H8 H -0.384058 0.236453 0.100554 0.023 Uiso 0.9752 1 calc R U P A 1
C9 C -0.3657(5) 0.2309(7) 0.1825(3) 0.020(4) Uani 0.9752 1 d D U P A 1
H9 H -0.396700 0.212383 0.192100 0.024 Uiso 0.9752 1 calc R U P A 1
C10 C -0.3291(6) 0.2429(8) 0.2228(3) 0.025(4) Uani 0.9752 1 d D U P A 1
H10 H -0.334891 0.232465 0.259715 0.030 Uiso 0.9752 1 calc R U P A 1
C11 C -0.2835(6) 0.2704(8) 0.2096(3) 0.024(4) Uani 0.9752 1 d D U P A 1
H11 H -0.258287 0.279435 0.237253 0.029 Uiso 0.9752 1 calc R U P A 1
C12 C -0.2759(5) 0.2842(7) 0.1554(3) 0.023(4) Uani 0.9752 1 d D U P A 1
H12 H -0.244409 0.302121 0.145952 0.028 Uiso 0.9752 1 calc R U P A 1
C13 C -0.2648(3) 0.4483(2) 0.1498(2) 0.023(4) Uani 0.9752 1 d D U P A 1
C14 C -0.2566(8) 0.5019(3) 0.1567(6) 0.030(4) Uani 0.9752 1 d D U P A 1
H14 H -0.235911 0.520525 0.130933 0.036 Uiso 0.9752 1 calc R U P A 1
C15 C -0.2784(8) 0.5294(4) 0.2009(6) 0.031(4) Uani 0.9752 1 d D U P A 1
H15 H -0.272377 0.566307 0.204653 0.037 Uiso 0.9752 1 calc R U P A 1
C16 C -0.3081(8) 0.5035(5) 0.2388(6) 0.031(4) Uani 0.9752 1 d D U P A 1
H16 H -0.322799 0.522319 0.268583 0.037 Uiso 0.9752 1 calc R U P A 1
C17 C -0.3165(7) 0.4497(5) 0.2334(5) 0.029(4) Uani 0.9752 1 d D U P A 1
H17 H -0.335865 0.431448 0.260485 0.035 Uiso 0.9752 1 calc R U P A 1
C18 C -0.2970(6) 0.4220(4) 0.1890(5) 0.026(4) Uani 0.9752 1 d D U P A 1
H18 H -0.305041 0.385552 0.184524 0.031 Uiso 0.9752 1 calc R U P A 1
C19 C -0.2435(3) 0.4187(2) -0.1457(2) 0.021(4) Uani 0.9752 1 d D U P A 1
C20 C -0.1922(3) 0.4334(6) -0.1568(6) 0.024(4) Uani 0.9752 1 d D U P A 1
H20 H -0.175553 0.460774 -0.136118 0.028 Uiso 0.9752 1 calc R U P A 1
C21 C -0.1653(4) 0.4079(7) -0.1985(6) 0.029(4) Uani 0.9752 1 d D U P A 1
H21 H -0.129566 0.416635 -0.205034 0.035 Uiso 0.9752 1 calc R U P A 1
C22 C -0.1896(5) 0.3708(7) -0.2300(6) 0.028(4) Uani 0.9752 1 d D U P A 1
H22 H -0.171600 0.355732 -0.260060 0.033 Uiso 0.9752 1 calc R U P A 1
C23 C -0.2408(5) 0.3541(6) -0.2189(6) 0.027(4) Uani 0.9752 1 d D U P A 1
H23 H -0.256327 0.325524 -0.238603 0.033 Uiso 0.9752 1 calc R U P A 1
C24 C -0.2679(4) 0.3803(6) -0.1789(6) 0.022(4) Uani 0.9752 1 d D U P A 1
H24 H -0.303955 0.372178 -0.173638 0.026 Uiso 0.9752 1 calc R U P A 1
C25 C -0.3984(5) 0.38003(17) 0.0943(6) 0.023(4) Uani 0.9752 1 d D U P A 1
H25 H -0.388726 0.344211 0.088360 0.027 Uiso 0.9752 1 calc R U P A 1
C26 C -0.4401(5) 0.3899(2) 0.1241(8) 0.026(4) Uani 0.9752 1 d D U P A 1
H26 H -0.458302 0.361341 0.140630 0.031 Uiso 0.9752 1 calc R U P A 1
C27 C -0.4577(5) 0.4405(3) 0.1317(8) 0.023(4) Uani 0.9752 1 d D U P A 1
H27 H -0.489170 0.447055 0.151066 0.028 Uiso 0.9752 1 calc R U P A 1
C28 C -0.4282(5) 0.4830(2) 0.1102(8) 0.023(4) Uani 0.9752 1 d D U P A 1
H28 H -0.438381 0.518870 0.114886 0.027 Uiso 0.9752 1 calc R U P A 1
C29 C -0.3825(4) 0.46872(14) 0.0814(6) 0.017(3) Uani 0.9752 1 d D U P A 1
C30 C -0.3490(4) 0.51202(12) 0.0582(6) 0.017(3) Uani 0.9752 1 d D U P A 1
C31 C -0.3541(5) 0.56453(16) 0.0720(7) 0.019(4) Uani 0.9752 1 d D U P A 1
H31 H -0.381376 0.575757 0.095544 0.023 Uiso 0.9752 1 calc R U P A 1
C32 C -0.3189(5) 0.60062(14) 0.0511(7) 0.025(4) Uani 0.9752 1 d D U P A 1
H32 H -0.323401 0.637289 0.058196 0.029 Uiso 0.9752 1 calc R U P A 1
C33 C -0.2774(5) 0.58385(16) 0.0202(7) 0.023(4) Uani 0.9752 1 d D U P A 1
H33 H -0.252081 0.608268 0.007269 0.028 Uiso 0.9752 1 calc R U P A 1
C34 C -0.2735(5) 0.53034(14) 0.0084(7) 0.019(4) Uani 0.9752 1 d D U P A 1
H34 H -0.244410 0.518345 -0.012199 0.023 Uiso 0.9752 1 calc R U P A 1
C35 C -0.1574(2) 0.4132(4) -0.0072(7) 0.017(4) Uani 0.9752 1 d D U P A 1
H35 H -0.168080 0.441801 0.015346 0.020 Uiso 0.9752 1 calc R U P A 1
C36 C -0.1047(2) 0.4098(5) -0.0225(7) 0.020(4) Uani 0.9752 1 d D U P A 1
H36 H -0.079885 0.435439 -0.010057 0.024 Uiso 0.9752 1 calc R U P A 1
C37 C -0.0897(2) 0.3701(5) -0.0545(7) 0.020(4) Uani 0.9752 1 d D U P A 1
H37 H -0.053984 0.366908 -0.064778 0.025 Uiso 0.9752 1 calc R U P A 1
C38 C -0.1270(2) 0.3331(5) -0.0731(7) 0.019(4) Uani 0.9752 1 d D U P A 1
H38 H -0.116533 0.304679 -0.095951 0.023 Uiso 0.9752 1 calc R U P A 1
C39 C -0.1799(2) 0.3380(4) -0.0581(6) 0.016(3) Uani 0.9752 1 d D U P A 1
C40 C -0.2217(2) 0.3033(4) -0.0783(6) 0.018(3) Uani 0.9752 1 d D U P A 1
C41 C -0.2089(3) 0.2576(4) -0.1090(7) 0.020(4) Uani 0.9752 1 d D U P A 1
H41 H -0.173437 0.248301 -0.115797 0.024 Uiso 0.9752 1 calc R U P A 1
C42 C -0.2506(3) 0.2268(5) -0.1289(8) 0.021(4) Uani 0.9752 1 d D U P A 1
H42 H -0.243480 0.195852 -0.149653 0.025 Uiso 0.9752 1 calc R U P A 1
C43 C -0.3026(3) 0.2410(5) -0.1186(8) 0.023(4) Uani 0.9752 1 d D U P A 1
H43 H -0.331407 0.220863 -0.132558 0.028 Uiso 0.9752 1 calc R U P A 1
C44 C -0.3098(2) 0.2855(4) -0.0874(6) 0.020(4) Uani 0.9752 1 d D U P A 1
H44 H -0.344942 0.295048 -0.079376 0.024 Uiso 0.9752 1 calc R U P A 1
Th2 Th -0.04669(14) 0.64245(3) 0.00192(15) 0.01469(17) Uani 0.9752 1 d D . P B 1
S5 S -0.15090(15) 0.63275(14) -0.0417(2) 0.0188(13) Uani 0.9752 1 d D . P B 1
S6 S -0.0537(2) 0.53681(7) 0.04371(19) 0.0179(12) Uani 0.9752 1 d D . P B 1
S7 S 0.01272(19) 0.66210(14) 0.09894(18) 0.0223(14) Uani 0.9752 1 d D . P B 1
S8 S -0.0285(2) 0.70326(12) -0.09410(18) 0.0218(14) Uani 0.9752 1 d D . P B 1
N5 N -0.12152(18) 0.66838(12) 0.07071(19) 0.016(3) Uani 0.9752 1 d D U P B 1
N6 N -0.06080(19) 0.74400(6) 0.0270(2) 0.020(3) Uani 0.9752 1 d D U P B 1
N7 N 0.05374(15) 0.62817(13) -0.0222(2) 0.019(3) Uani 0.9752 1 d D U P B 1
N8 N -0.02179(18) 0.56539(10) -0.06687(19) 0.016(3) Uani 0.9752 1 d D U P B 1
C45 C -0.1621(3) 0.6270(3) -0.1132(2) 0.020(4) Uani 0.9752 1 d D U P B 1
C46 C -0.1866(7) 0.5807(4) -0.1342(3) 0.021(4) Uani 0.9752 1 d D U P B 1
H46 H -0.193880 0.551805 -0.110541 0.025 Uiso 0.9752 1 calc R U P B 1
C47 C -0.2000(8) 0.5779(5) -0.1901(3) 0.027(4) Uani 0.9752 1 d D U P B 1
H47 H -0.216379 0.546814 -0.204104 0.033 Uiso 0.9752 1 calc R U P B 1
C48 C -0.1899(9) 0.6190(5) -0.2253(3) 0.025(4) Uani 0.9752 1 d D U P B 1
H48 H -0.197699 0.615659 -0.263451 0.030 Uiso 0.9752 1 calc R U P B 1
C49 C -0.1690(8) 0.6639(5) -0.2052(3) 0.026(4) Uani 0.9752 1 d D U P B 1
H49 H -0.164224 0.693077 -0.229221 0.031 Uiso 0.9752 1 calc R U P B 1
C50 C -0.1541(8) 0.6691(4) -0.1505(3) 0.022(4) Uani 0.9752 1 d D U P B 1
H50 H -0.138348 0.701019 -0.137877 0.026 Uiso 0.9752 1 calc R U P B 1
C51 C -0.0626(3) 0.5249(2) 0.1152(2) 0.020(4) Uani 0.9752 1 d D U P B 1
C52 C -0.1083(4) 0.4971(7) 0.1310(3) 0.021(4) Uani 0.9752 1 d D U P B 1
H52 H -0.134005 0.487366 0.104049 0.025 Uiso 0.9752 1 calc R U P B 1
C53 C -0.1155(6) 0.4841(8) 0.1857(3) 0.030(4) Uani 0.9752 1 d D U P B 1
H53 H -0.146618 0.466220 0.196225 0.036 Uiso 0.9752 1 calc R U P B 1
C54 C -0.0786(6) 0.4966(8) 0.2241(3) 0.030(4) Uani 0.9752 1 d D U P B 1
H54 H -0.083660 0.486489 0.261252 0.036 Uiso 0.9752 1 calc R U P B 1
C55 C -0.0328(6) 0.5246(9) 0.2100(3) 0.031(4) Uani 0.9752 1 d D U P B 1
H55 H -0.007604 0.534295 0.237441 0.037 Uiso 0.9752 1 calc R U P B 1
C56 C -0.0250(5) 0.5378(7) 0.1541(3) 0.023(4) Uani 0.9752 1 d D U P B 1
H56 H 0.006180 0.555679 0.143575 0.028 Uiso 0.9752 1 calc R U P B 1
C57 C -0.0198(3) 0.6995(2) 0.1505(2) 0.021(4) Uani 0.9752 1 d D U P B 1
C58 C -0.0068(6) 0.7528(3) 0.1581(6) 0.020(4) Uani 0.9752 1 d D U P B 1
H58 H 0.017217 0.769779 0.134284 0.024 Uiso 0.9752 1 calc R U P B 1
C59 C -0.0294(7) 0.7806(3) 0.2009(6) 0.021(4) Uani 0.9752 1 d D U P B 1
H59 H -0.021429 0.817078 0.205705 0.026 Uiso 0.9752 1 calc R U P B 1
C60 C -0.0627(7) 0.7564(5) 0.2361(6) 0.025(4) Uani 0.9752 1 d D U P B 1
H60 H -0.077704 0.776245 0.265116 0.030 Uiso 0.9752 1 calc R U P B 1
C61 C -0.0750(7) 0.7041(5) 0.2305(5) 0.028(4) Uani 0.9752 1 d D U P B 1
H61 H -0.097458 0.687251 0.255938 0.033 Uiso 0.9752 1 calc R U P B 1
C62 C -0.0543(6) 0.6761(4) 0.1876(5) 0.027(4) Uani 0.9752 1 d D U P B 1
H62 H -0.063583 0.639967 0.182934 0.032 Uiso 0.9752 1 calc R U P B 1
C63 C 0.0079(3) 0.6668(2) -0.1430(2) 0.020(4) Uani 0.9752 1 d D U P B 1
C64 C 0.0612(3) 0.6786(6) -0.1492(6) 0.018(4) Uani 0.9752 1 d D U P B 1
H64 H 0.077122 0.705560 -0.127425 0.022 Uiso 0.9752 1 calc R U P B 1
C65 C 0.0915(4) 0.6509(7) -0.1874(7) 0.023(4) Uani 0.9752 1 d D U P B 1
H65 H 0.127985 0.658139 -0.190499 0.027 Uiso 0.9752 1 calc R U P B 1
C66 C 0.0681(5) 0.6132(7) -0.2203(7) 0.023(4) Uani 0.9752 1 d D U P B 1
H66 H 0.087632 0.595072 -0.247407 0.028 Uiso 0.9752 1 calc R U P B 1
C67 C 0.0154(5) 0.6021(6) -0.2130(6) 0.024(4) Uani 0.9752 1 d D U P B 1
H67 H -0.000323 0.574373 -0.233755 0.028 Uiso 0.9752 1 calc R U P B 1
C68 C -0.0149(4) 0.6297(6) -0.1769(6) 0.022(4) Uani 0.9752 1 d D U P B 1
H68 H -0.051592 0.623151 -0.175296 0.027 Uiso 0.9752 1 calc R U P B 1
C69 C -0.1537(5) 0.62927(18) 0.0916(6) 0.021(4) Uani 0.9752 1 d D U P B 1
H69 H -0.145228 0.593452 0.083949 0.025 Uiso 0.9752 1 calc R U P B 1
C70 C -0.1966(5) 0.6391(2) 0.1223(8) 0.022(4) Uani 0.9752 1 d D U P B 1
H70 H -0.216350 0.610714 0.137138 0.027 Uiso 0.9752 1 calc R U P B 1
C71 C -0.2113(5) 0.6914(3) 0.1316(8) 0.023(4) Uani 0.9752 1 d D U P B 1
H71 H -0.242147 0.699306 0.151482 0.027 Uiso 0.9752 1 calc R U P B 1
C72 C -0.1803(5) 0.7312(2) 0.1117(8) 0.023(4) Uani 0.9752 1 d D U P B 1
H72 H -0.189590 0.767034 0.118388 0.028 Uiso 0.9752 1 calc R U P B 1
C73 C -0.1348(4) 0.71989(14) 0.0815(6) 0.019(3) Uani 0.9752 1 d D U P B 1
C74 C -0.0994(4) 0.75979(14) 0.0606(6) 0.021(3) Uani 0.9752 1 d D U P B 1
C75 C -0.1042(5) 0.81155(19) 0.0763(7) 0.023(4) Uani 0.9752 1 d D U P B 1
H75 H -0.132416 0.821883 0.099007 0.028 Uiso 0.9752 1 calc R U P B 1
C76 C -0.0681(5) 0.84903(19) 0.0592(7) 0.024(4) Uani 0.9752 1 d D U P B 1
H76 H -0.071642 0.884971 0.069945 0.029 Uiso 0.9752 1 calc R U P B 1
C77 C -0.0257(5) 0.83308(19) 0.0253(7) 0.023(4) Uani 0.9752 1 d D U P B 1
H77 H -0.000155 0.857576 0.012946 0.028 Uiso 0.9752 1 calc R U P B 1
C78 C -0.0238(5) 0.78093(16) 0.0116(7) 0.024(4) Uani 0.9752 1 d D U P B 1
H78 H 0.004773 0.769179 -0.009900 0.029 Uiso 0.9752 1 calc R U P B 1
C79 C 0.0899(2) 0.6645(5) -0.0048(7) 0.021(4) Uani 0.9752 1 d D U P B 1
H79 H 0.078229 0.693196 0.017071 0.025 Uiso 0.9752 1 calc R U P B 1
C80 C 0.1426(2) 0.6618(5) -0.0172(8) 0.023(4) Uani 0.9752 1 d D U P B 1
H80 H 0.166214 0.688493 -0.004663 0.027 Uiso 0.9752 1 calc R U P B 1
C81 C 0.1610(2) 0.6192(5) -0.0487(7) 0.022(4) Uani 0.9752 1 d D U P B 1
H81 H 0.197049 0.615668 -0.057535 0.026 Uiso 0.9752 1 calc R U P B 1
C82 C 0.1235(2) 0.5825(5) -0.0661(7) 0.019(4) Uani 0.9752 1 d D U P B 1
H82 H 0.134775 0.552802 -0.086777 0.023 Uiso 0.9752 1 calc R U P B 1
C83 C 0.07096(19) 0.5873(4) -0.0549(6) 0.018(3) Uani 0.9752 1 d D U P B 1
C84 C 0.02948(19) 0.5513(4) -0.0759(6) 0.020(3) Uani 0.9752 1 d D U P B 1
C85 C 0.0423(2) 0.5061(4) -0.1051(7) 0.022(4) Uani 0.9752 1 d D U P B 1
H85 H 0.078032 0.496423 -0.109853 0.027 Uiso 0.9752 1 calc R U P B 1
C86 C 0.0028(3) 0.4759(5) -0.1268(8) 0.024(4) Uani 0.9752 1 d D U P B 1
H86 H 0.011000 0.444621 -0.146492 0.029 Uiso 0.9752 1 calc R U P B 1
C87 C -0.0507(3) 0.4910(5) -0.1200(7) 0.020(4) Uani 0.9752 1 d D U P B 1
H87 H -0.078930 0.471993 -0.136844 0.024 Uiso 0.9752 1 calc R U P B 1
C88 C -0.0591(2) 0.5351(4) -0.0873(6) 0.021(4) Uani 0.9752 1 d D U P B 1
H88 H -0.094468 0.543951 -0.079228 0.025 Uiso 0.9752 1 calc R U P B 1
Th3 Th 0.04117(14) 0.23072(3) -0.00372(15) 0.01419(18) Uani 0.9752 1 d D . P C 1
S9 S 0.14676(15) 0.23816(14) 0.0387(2) 0.0192(13) Uani 0.9752 1 d D . P C 1
S10 S 0.0491(2) 0.33640(7) -0.0440(2) 0.0190(13) Uani 0.9752 1 d D . P C 1
S11 S -0.01900(19) 0.21179(15) -0.10123(18) 0.0206(14) Uani 0.9752 1 d D . P C 1
S12 S 0.0217(2) 0.17106(12) 0.09283(18) 0.0186(13) Uani 0.9752 1 d D . P C 1
N9 N 0.11624(17) 0.20288(12) -0.07127(19) 0.019(3) Uani 0.9752 1 d D U P C 1
N10 N 0.05234(19) 0.13006(6) -0.0279(2) 0.015(3) Uani 0.9752 1 d D U P C 1
N11 N -0.05871(15) 0.24381(13) 0.0206(2) 0.022(4) Uani 0.9752 1 d D U P C 1
N12 N 0.01543(18) 0.30587(10) 0.06580(19) 0.018(3) Uani 0.9752 1 d D U P C 1
C89 C 0.1605(3) 0.2487(3) 0.1100(2) 0.020(4) Uani 0.9752 1 d D U P C 1
C90 C 0.1876(8) 0.2953(5) 0.1267(3) 0.024(4) Uani 0.9752 1 d D U P C 1
H90 H 0.195807 0.321037 0.099727 0.029 Uiso 0.9752 1 calc R U P C 1
C91 C 0.2021(9) 0.3042(6) 0.1792(4) 0.032(4) Uani 0.9752 1 d D U P C 1
H91 H 0.221771 0.334816 0.188787 0.039 Uiso 0.9752 1 calc R U P C 1
C92 C 0.1883(9) 0.2691(6) 0.2182(3) 0.031(4) Uani 0.9752 1 d D U P C 1
H92 H 0.197124 0.275772 0.255645 0.037 Uiso 0.9752 1 calc R U P C 1
C93 C 0.1606(8) 0.2224(6) 0.2036(2) 0.028(4) Uani 0.9752 1 d D U P C 1
H93 H 0.150749 0.197866 0.231202 0.033 Uiso 0.9752 1 calc R U P C 1
C94 C 0.1483(8) 0.2128(5) 0.1499(3) 0.026(4) Uani 0.9752 1 d D U P C 1
H94 H 0.130968 0.180760 0.139961 0.031 Uiso 0.9752 1 calc R U P C 1
C95 C 0.0658(3) 0.3489(2) -0.1127(2) 0.019(4) Uani 0.9752 1 d D U P C 1
C96 C 0.1106(5) 0.3751(8) -0.1249(3) 0.027(4) Uani 0.9752 1 d D U P C 1
H96 H 0.133758 0.384357 -0.095446 0.032 Uiso 0.9752 1 calc R U P C 1
C97 C 0.1247(6) 0.3892(8) -0.1777(3) 0.028(4) Uani 0.9752 1 d D U P C 1
H97 H 0.155877 0.409008 -0.183716 0.033 Uiso 0.9752 1 calc R U P C 1
C98 C 0.0930(6) 0.3741(8) -0.2213(3) 0.027(4) Uani 0.9752 1 d D U P C 1
H98 H 0.102204 0.383188 -0.257743 0.032 Uiso 0.9752 1 calc R U P C 1
C99 C 0.0481(6) 0.3460(8) -0.2117(2) 0.024(4) Uani 0.9752 1 d D U P C 1
H99 H 0.026972 0.335340 -0.242330 0.029 Uiso 0.9752 1 calc R U P C 1
C100 C 0.0316(5) 0.3318(7) -0.1577(2) 0.022(4) Uani 0.9752 1 d D U P C 1
H100 H 0.000275 0.312381 -0.151689 0.027 Uiso 0.9752 1 calc R U P C 1
C101 C 0.0122(3) 0.1710(2) -0.1504(2) 0.019(4) Uani 0.9752 1 d D U P C 1
C102 C -0.0020(7) 0.1191(3) -0.1555(6) 0.025(4) Uani 0.9752 1 d D U P C 1
H102 H -0.027617 0.105163 -0.131499 0.030 Uiso 0.9752 1 calc R U P C 1
C103 C 0.0197(7) 0.0861(4) -0.1947(7) 0.028(4) Uani 0.9752 1 d D U P C 1
H103 H 0.007455 0.050717 -0.198397 0.033 Uiso 0.9752 1 calc R U P C 1
C104 C 0.0586(7) 0.1043(5) -0.2281(7) 0.029(4) Uani 0.9752 1 d D U P C 1
H104 H 0.074132 0.081782 -0.254550 0.034 Uiso 0.9752 1 calc R U P C 1
C105 C 0.0750(6) 0.1575(5) -0.2222(6) 0.026(4) Uani 0.9752 1 d D U P C 1
H105 H 0.102571 0.170628 -0.244264 0.031 Uiso 0.9752 1 calc R U P C 1
C106 C 0.0514(6) 0.1909(4) -0.1845(6) 0.023(4) Uani 0.9752 1 d D U P C 1
H106 H 0.061677 0.226961 -0.181917 0.027 Uiso 0.9752 1 calc R U P C 1
C107 C -0.0099(3) 0.2079(2) 0.1438(2) 0.024(4) Uani 0.9752 1 d D U P C 1
C108 C -0.0645(3) 0.2034(6) 0.1530(6) 0.025(4) Uani 0.9752 1 d D U P C 1
H108 H -0.085379 0.180089 0.131123 0.030 Uiso 0.9752 1 calc R U P C 1
C109 C -0.0875(4) 0.2332(7) 0.1942(6) 0.029(4) Uani 0.9752 1 d D U P C 1
H109 H -0.124102 0.229456 0.200257 0.035 Uiso 0.9752 1 calc R U P C 1
C110 C -0.0589(5) 0.2678(7) 0.2264(6) 0.030(4) Uani 0.9752 1 d D U P C 1
H110 H -0.075719 0.288749 0.253413 0.035 Uiso 0.9752 1 calc R U P C 1
C111 C -0.0054(5) 0.2717(6) 0.2190(6) 0.025(4) Uani 0.9752 1 d D U P C 1
H111 H 0.015232 0.293668 0.242529 0.030 Uiso 0.9752 1 calc R U P C 1
C112 C 0.0185(4) 0.2434(6) 0.1767(6) 0.021(4) Uani 0.9752 1 d D U P C 1
H112 H 0.054916 0.248384 0.170271 0.026 Uiso 0.9752 1 calc R U P C 1
C113 C 0.1466(5) 0.24099(17) -0.0919(7) 0.021(4) Uani 0.9752 1 d D U P C 1
H113 H 0.137824 0.276892 -0.084904 0.025 Uiso 0.9752 1 calc R U P C 1
C114 C 0.1912(5) 0.2297(2) -0.1236(7) 0.019(4) Uani 0.9752 1 d D U P C 1
H114 H 0.211392 0.257673 -0.138525 0.023 Uiso 0.9752 1 calc R U P C 1
C115 C 0.2051(5) 0.1787(3) -0.1327(8) 0.024(4) Uani 0.9752 1 d D U P C 1
H115 H 0.235306 0.170098 -0.153286 0.029 Uiso 0.9752 1 calc R U P C 1
C116 C 0.1729(5) 0.1391(2) -0.1104(8) 0.023(4) Uani 0.9752 1 d D U P C 1
H116 H 0.181014 0.102949 -0.116632 0.028 Uiso 0.9752 1 calc R U P C 1
C117 C 0.1306(4) 0.15188(14) -0.0803(6) 0.018(3) Uani 0.9752 1 d D U P C 1
C118 C 0.0933(4) 0.11191(12) -0.0584(6) 0.016(3) Uani 0.9752 1 d D U P C 1
C119 C 0.0997(5) 0.05821(15) -0.0697(8) 0.021(4) Uani 0.9752 1 d D U P C 1
H119 H 0.128794 0.046630 -0.090538 0.025 Uiso 0.9752 1 calc R U P C 1
C120 C 0.0630(5) 0.02106(14) -0.0502(7) 0.023(4) Uani 0.9752 1 d D U P C 1
H120 H 0.066540 -0.015668 -0.057620 0.027 Uiso 0.9752 1 calc R U P C 1
C121 C 0.0221(5) 0.04010(14) -0.0204(8) 0.022(4) Uani 0.9752 1 d D U P C 1
H121 H -0.003562 0.016651 -0.006165 0.026 Uiso 0.9752 1 calc R U P C 1
C122 C 0.0185(5) 0.09345(14) -0.0112(7) 0.018(4) Uani 0.9752 1 d D U P C 1
H122 H -0.010881 0.105457 0.009014 0.021 Uiso 0.9752 1 calc R U P C 1
C123 C -0.0958(2) 0.2095(5) 0.0036(7) 0.022(4) Uani 0.9752 1 d D U P C 1
H123 H -0.084817 0.181737 -0.019896 0.027 Uiso 0.9752 1 calc R U P C 1
C124 C -0.1476(2) 0.2105(5) 0.0165(7) 0.023(4) Uani 0.9752 1 d D U P C 1
H124 H -0.171363 0.184037 0.003891 0.028 Uiso 0.9752 1 calc R U P C 1
C125 C -0.1639(2) 0.2522(5) 0.0492(7) 0.026(4) Uani 0.9752 1 d D U P C 1
H125 H -0.199902 0.255122 0.058548 0.031 Uiso 0.9752 1 calc R U P C 1
C126 C -0.1290(2) 0.2889(5) 0.0680(7) 0.025(4) Uani 0.9752 1 d D U P C 1
H126 H -0.139933 0.317292 0.090649 0.030 Uiso 0.9752 1 calc R U P C 1
C127 C -0.07556(19) 0.2834(4) 0.0528(6) 0.020(3) Uani 0.9752 1 d D U P C 1
C128 C -0.03551(19) 0.3202(4) 0.0759(6) 0.019(3) Uani 0.9752 1 d D U P C 1
C129 C -0.0459(2) 0.3638(4) 0.1073(7) 0.019(4) Uani 0.9752 1 d D U P C 1
H129 H -0.081620 0.373172 0.112774 0.023 Uiso 0.9752 1 calc R U P C 1
C130 C -0.0077(3) 0.3946(5) 0.1310(8) 0.025(4) Uani 0.9752 1 d D U P C 1
H130 H -0.015797 0.424153 0.153462 0.030 Uiso 0.9752 1 calc R U P C 1
C131 C 0.0441(3) 0.3797(5) 0.1202(8) 0.022(4) Uani 0.9752 1 d D U P C 1
H131 H 0.072615 0.399546 0.135084 0.027 Uiso 0.9752 1 calc R U P C 1
C132 C 0.0535(2) 0.3363(5) 0.0880(6) 0.018(4) Uani 0.9752 1 d D U P C 1
H132 H 0.089065 0.327211 0.081072 0.021 Uiso 0.9752 1 calc R U P C 1
Th4 Th 0.29258(14) 0.47997(3) 0.00320(15) 0.01440(18) Uani 0.9752 1 d D . P D 1
S13 S 0.39799(15) 0.48834(14) 0.0447(2) 0.0179(12) Uani 0.9752 1 d D . P D 1
S14 S 0.2983(2) 0.58409(7) -0.04250(19) 0.0184(12) Uani 0.9752 1 d D . P D 1
S15 S 0.23326(18) 0.45731(14) -0.09337(18) 0.0178(13) Uani 0.9752 1 d D . P D 1
S16 S 0.2744(2) 0.42258(12) 0.10210(18) 0.0199(13) Uani 0.9752 1 d D . P D 1
N13 N 0.36761(17) 0.45375(12) -0.06322(19) 0.018(3) Uani 0.9752 1 d D U P D 1
N14 N 0.30672(19) 0.37821(6) -0.0188(2) 0.021(3) Uani 0.9752 1 d D U P D 1
N15 N 0.19311(15) 0.49411(13) 0.0263(2) 0.017(3) Uani 0.9752 1 d D U P D 1
N16 N 0.26807(18) 0.55689(10) 0.07014(19) 0.016(3) Uani 0.9752 1 d D U P D 1
C133 C 0.4131(3) 0.5011(3) 0.1151(2) 0.020(3) Uani 0.9752 1 d D U P D 1
C134 C 0.4437(7) 0.5465(4) 0.1266(3) 0.017(3) Uani 0.9752 1 d D U P D 1
H134 H 0.452806 0.569838 0.097734 0.021 Uiso 0.9752 1 calc R U P D 1
C135 C 0.4605(7) 0.5570(5) 0.1802(3) 0.021(3) Uani 0.9752 1 d D U P D 1
H135 H 0.480204 0.588073 0.188155 0.026 Uiso 0.9752 1 calc R U P D 1
C136 C 0.4481(7) 0.5214(6) 0.2228(3) 0.020(3) Uani 0.9752 1 d D U P D 1
H136 H 0.461055 0.526915 0.259238 0.024 Uiso 0.9752 1 calc R U P D 1
C137 C 0.4171(8) 0.4788(6) 0.2102(3) 0.023(3) Uani 0.9752 1 d D U P D 1
H137 H 0.406735 0.455741 0.238855 0.028 Uiso 0.9752 1 calc R U P D 1
C138 C 0.4006(7) 0.4684(5) 0.1576(2) 0.021(3) Uani 0.9752 1 d D U P D 1
H138 H 0.379889 0.437798 0.150404 0.026 Uiso 0.9752 1 calc R U P D 1
C139 C 0.3013(3) 0.5923(2) -0.1144(2) 0.022(3) Uani 0.9752 1 d D U P D 1
C140 C 0.3461(4) 0.6164(7) -0.1375(3) 0.022(3) Uani 0.9752 1 d D U P D 1
H140 H 0.374890 0.625086 -0.113794 0.026 Uiso 0.9752 1 calc R U P D 1
C141 C 0.3498(5) 0.6277(8) -0.1916(3) 0.025(3) Uani 0.9752 1 d D U P D 1
H141 H 0.381037 0.643382 -0.204926 0.030 Uiso 0.9752 1 calc R U P D 1
C142 C 0.3081(6) 0.6164(8) -0.2283(3) 0.024(3) Uani 0.9752 1 d D U P D 1
H142 H 0.310483 0.623627 -0.266482 0.029 Uiso 0.9752 1 calc R U P D 1
C143 C 0.2618(5) 0.5937(8) -0.2055(3) 0.022(3) Uani 0.9752 1 d D U P D 1
H143 H 0.231972 0.586231 -0.228250 0.026 Uiso 0.9752 1 calc R U P D 1
C144 C 0.2609(4) 0.5828(8) -0.1510(3) 0.022(3) Uani 0.9752 1 d D U P D 1
H144 H 0.229810 0.567349 -0.137055 0.026 Uiso 0.9752 1 calc R U P D 1
C145 C 0.2701(3) 0.4219(2) -0.1422(2) 0.022(4) Uani 0.9752 1 d D U P D 1
C146 C 0.2626(7) 0.3670(3) -0.1493(7) 0.028(4) Uani 0.9752 1 d D U P D 1
H146 H 0.238386 0.349054 -0.126446 0.033 Uiso 0.9752 1 calc R U P D 1
C147 C 0.2898(7) 0.3379(4) -0.1891(7) 0.030(4) Uani 0.9752 1 d D U P D 1
H147 H 0.283860 0.301159 -0.194235 0.036 Uiso 0.9752 1 calc R U P D 1
C148 C 0.3263(7) 0.3657(5) -0.2209(7) 0.031(4) Uani 0.9752 1 d D U P D 1
H148 H 0.346410 0.346852 -0.247002 0.037 Uiso 0.9752 1 calc R U P D 1
C149 C 0.3335(6) 0.4172(5) -0.2155(6) 0.026(4) Uani 0.9752 1 d D U P D 1
H149 H 0.357619 0.434347 -0.238994 0.032 Uiso 0.9752 1 calc R U P D 1
C150 C 0.3065(6) 0.4483(4) -0.1760(6) 0.023(4) Uani 0.9752 1 d D U P D 1
H150 H 0.312733 0.485171 -0.172554 0.028 Uiso 0.9752 1 calc R U P D 1
C151 C 0.2332(2) 0.4574(2) 0.1489(2) 0.015(4) Uani 0.9752 1 d D U P D 1
C152 C 0.1792(3) 0.4451(6) 0.1496(6) 0.021(4) Uani 0.9752 1 d D U P D 1
H152 H 0.165191 0.418214 0.126335 0.025 Uiso 0.9752 1 calc R U P D 1
C153 C 0.1466(3) 0.4729(6) 0.1847(7) 0.024(4) Uani 0.9752 1 d D U P D 1
H153 H 0.110079 0.465173 0.185050 0.029 Uiso 0.9752 1 calc R U P D 1
C154 C 0.1667(4) 0.5113(7) 0.2187(7) 0.025(4) Uani 0.9752 1 d D U P D 1
H154 H 0.144065 0.529737 0.242828 0.030 Uiso 0.9752 1 calc R U P D 1
C155 C 0.2191(4) 0.5233(6) 0.2182(6) 0.023(4) Uani 0.9752 1 d D U P D 1
H155 H 0.232599 0.550443 0.241363 0.028 Uiso 0.9752 1 calc R U P D 1
C156 C 0.2533(3) 0.4952(6) 0.1831(6) 0.019(4) Uani 0.9752 1 d D U P D 1
H156 H 0.289935 0.502795 0.183485 0.023 Uiso 0.9752 1 calc R U P D 1
C157 C 0.3964(5) 0.49041(17) -0.0860(6) 0.020(3) Uani 0.9752 1 d D U P D 1
H157 H 0.386622 0.526368 -0.081152 0.024 Uiso 0.9752 1 calc R U P D 1
C158 C 0.4416(5) 0.4791(2) -0.1176(8) 0.022(3) Uani 0.9752 1 d D U P D 1
H158 H 0.461949 0.506683 -0.133005 0.027 Uiso 0.9752 1 calc R U P D 1
C159 C 0.4545(5) 0.4274(3) -0.1249(8) 0.022(3) Uani 0.9752 1 d D U P D 1
H159 H 0.483942 0.418567 -0.146672 0.026 Uiso 0.9752 1 calc R U P D 1
C160 C 0.4265(5) 0.3888(2) -0.1019(7) 0.020(4) Uani 0.9752 1 d D U P D 1
H160 H 0.436562 0.352823 -0.106073 0.024 Uiso 0.9752 1 calc R U P D 1
C161 C 0.3823(4) 0.40185(13) -0.0716(5) 0.017(3) Uani 0.9752 1 d D U P D 1
C162 C 0.3459(4) 0.36140(13) -0.0509(6) 0.020(3) Uani 0.9752 1 d D U P D 1
C163 C 0.3510(5) 0.30694(16) -0.0631(7) 0.020(4) Uani 0.9752 1 d D U P D 1
H163 H 0.379991 0.295006 -0.083883 0.024 Uiso 0.9752 1 calc R U P D 1
C164 C 0.3141(5) 0.27083(16) -0.0451(7) 0.023(4) Uani 0.9752 1 d D U P D 1
H164 H 0.317283 0.234169 -0.053026 0.028 Uiso 0.9752 1 calc R U P D 1
C165 C 0.2727(5) 0.28989(18) -0.0155(8) 0.022(4) Uani 0.9752 1 d D U P D 1
H165 H 0.245333 0.267064 -0.003877 0.027 Uiso 0.9752 1 calc R U P D 1
C166 C 0.2719(5) 0.34271(15) -0.0032(7) 0.021(4) Uani 0.9752 1 d D U P D 1
H166 H 0.243778 0.354961 0.018672 0.025 Uiso 0.9752 1 calc R U P D 1
C167 C 0.1564(2) 0.4592(5) 0.0096(7) 0.018(4) Uani 0.9752 1 d D U P D 1
H167 H 0.167935 0.429534 -0.010945 0.022 Uiso 0.9752 1 calc R U P D 1
C168 C 0.1030(2) 0.4628(5) 0.0198(8) 0.024(4) Uani 0.9752 1 d D U P D 1
H168 H 0.078450 0.437274 0.006707 0.028 Uiso 0.9752 1 calc R U P D 1
C169 C 0.0880(2) 0.5068(5) 0.0508(7) 0.024(4) Uani 0.9752 1 d D U P D 1
H169 H 0.051765 0.511518 0.058504 0.028 Uiso 0.9752 1 calc R U P D 1
C170 C 0.1233(2) 0.5431(5) 0.0703(7) 0.020(4) Uani 0.9752 1 d D U P D 1
H170 H 0.112193 0.571861 0.092501 0.024 Uiso 0.9752 1 calc R U P D 1
C171 C 0.17686(18) 0.5369(4) 0.0568(6) 0.017(3) Uani 0.9752 1 d D U P D 1
C172 C 0.21782(19) 0.5704(4) 0.0803(6) 0.018(3) Uani 0.9752 1 d D U P D 1
C173 C 0.2055(2) 0.6165(4) 0.1124(7) 0.020(4) Uani 0.9752 1 d D U P D 1
H173 H 0.170001 0.626443 0.118164 0.024 Uiso 0.9752 1 calc R U P D 1
C174 C 0.2466(3) 0.6463(5) 0.1348(8) 0.023(3) Uani 0.9752 1 d D U P D 1
H174 H 0.239964 0.676943 0.156166 0.027 Uiso 0.9752 1 calc R U P D 1
C175 C 0.2953(3) 0.6306(5) 0.1254(7) 0.023(3) Uani 0.9752 1 d D U P D 1
H175 H 0.323822 0.650135 0.140939 0.027 Uiso 0.9752 1 calc R U P D 1
C176 C 0.3059(2) 0.5873(5) 0.0941(6) 0.021(3) Uani 0.9752 1 d D U P D 1
H176 H 0.341667 0.577982 0.088800 0.025 Uiso 0.9752 1 calc R U P D 1
Th1B Th 0.291007 -0.018902 -0.012244 0.020 Uiso 0.0248 1 d D U P E 2
S1B S 0.395866 -0.010975 0.031048 0.020 Uiso 0.0248 1 d D U P E 2
S2B S 0.299588 0.086779 -0.053089 0.020 Uiso 0.0248 1 d D U P E 2
S3B S 0.231597 -0.037030 -0.110031 0.020 Uiso 0.0248 1 d D U P E 2
S4B S 0.272232 -0.080492 0.082825 0.020 Uiso 0.0248 1 d D U P E 2
N1B N 0.366542 -0.044500 -0.080754 0.020 Uiso 0.0248 1 d D U P E 2
N2B N 0.306048 -0.120895 -0.035703 0.020 Uiso 0.0248 1 d D U P E 2
N3B N 0.188909 -0.003972 0.010719 0.020 Uiso 0.0248 1 d D U P E 2
N4B N 0.266117 0.056712 0.056677 0.020 Uiso 0.0248 1 d D U P E 2
C201 C 0.407804 -0.004084 0.102637 0.020 Uiso 0.0248 1 d D U P E 2
C202 C 0.442504 0.035595 0.121058 0.020 Uiso 0.0248 1 d D U P E 2
H202 H 0.454337 0.061300 0.095604 0.024 Uiso 0.0248 1 d . U P F 2
C203 C 0.460211 0.038463 0.175770 0.020 Uiso 0.0248 1 d D U P E 2
H203 H 0.485377 0.064140 0.187234 0.024 Uiso 0.0248 1 d . U P G 2
C204 C 0.438846 0.001050 0.213959 0.020 Uiso 0.0248 1 d D U P E 2
H204 H 0.447167 0.004406 0.251998 0.024 Uiso 0.0248 1 d . U P H 2
C205 C 0.407883 -0.037874 0.197143 0.020 Uiso 0.0248 1 d D U P E 2
H205 H 0.397976 -0.064637 0.222353 0.024 Uiso 0.0248 1 d . U P I 2
C206 C 0.389119 -0.040269 0.141635 0.020 Uiso 0.0248 1 d D U P E 2
H206 H 0.363997 -0.066309 0.131011 0.024 Uiso 0.0248 1 d . U P J 2
C207 C 0.311848 0.101269 -0.123466 0.020 Uiso 0.0248 1 d D U P E 2
C208 C 0.355047 0.134198 -0.134830 0.020 Uiso 0.0248 1 d D U P E 2
H208 H 0.378071 0.145837 -0.106161 0.024 Uiso 0.0248 1 d . U P K 2
C209 C 0.363183 0.149243 -0.188903 0.020 Uiso 0.0248 1 d D U P E 2
H209 H 0.392944 0.170326 -0.197212 0.024 Uiso 0.0248 1 d . U P L 2
C210 C 0.329264 0.134409 -0.230758 0.020 Uiso 0.0248 1 d D U P E 2
H210 H 0.334500 0.147080 -0.267010 0.024 Uiso 0.0248 1 d . U P M 2
C211 C 0.287251 0.100820 -0.219989 0.020 Uiso 0.0248 1 d D U P E 2
H211 H 0.264450 0.089123 -0.248826 0.024 Uiso 0.0248 1 d . U P N 2
C212 C 0.279475 0.084881 -0.166393 0.020 Uiso 0.0248 1 d D U P E 2
H212 H 0.250935 0.061899 -0.158801 0.024 Uiso 0.0248 1 d . U P O 2
C213 C 0.262245 -0.077914 -0.159274 0.020 Uiso 0.0248 1 d D U P E 2
C214 C 0.254593 -0.131923 -0.161339 0.020 Uiso 0.0248 1 d D U P E 2
H214 H 0.231876 -0.148184 -0.135741 0.024 Uiso 0.0248 1 d . U P P 2
C215 C 0.279754 -0.163250 -0.200553 0.020 Uiso 0.0248 1 d D U P E 2
H215 H 0.275114 -0.200545 -0.200180 0.024 Uiso 0.0248 1 d . U P Q 2
C216 C 0.310906 -0.140592 -0.239322 0.020 Uiso 0.0248 1 d D U P E 2
H216 H 0.326637 -0.161828 -0.266751 0.024 Uiso 0.0248 1 d . U P R 2
C217 C 0.319337 -0.086595 -0.238311 0.020 Uiso 0.0248 1 d D U P E 2
H217 H 0.342505 -0.071113 -0.263979 0.024 Uiso 0.0248 1 d . U P S 2
C218 C 0.294483 -0.054700 -0.200395 0.020 Uiso 0.0248 1 d D U P E 2
H218 H 0.298862 -0.017395 -0.201718 0.024 Uiso 0.0248 1 d . U P T 2
C219 C 0.237247 -0.045610 0.134112 0.020 Uiso 0.0248 1 d D U P E 2
C220 C 0.185036 -0.058516 0.143065 0.020 Uiso 0.0248 1 d D U P E 2
H220 H 0.168331 -0.085489 0.121929 0.024 Uiso 0.0248 1 d . U P U 2
C221 C 0.157322 -0.031615 0.183275 0.020 Uiso 0.0248 1 d D U P E 2
H221 H 0.120949 -0.038620 0.187861 0.024 Uiso 0.0248 1 d . U P V 2
C222 C 0.181856 0.004464 0.215889 0.020 Uiso 0.0248 1 d D U P E 2
H222 H 0.163128 0.020336 0.245051 0.024 Uiso 0.0248 1 d . U P W 2
C223 C 0.234151 0.018779 0.207475 0.020 Uiso 0.0248 1 d D U P E 2
H223 H 0.250097 0.046605 0.228030 0.024 Uiso 0.0248 1 d . U P X 2
C224 C 0.261880 -0.008450 0.168698 0.020 Uiso 0.0248 1 d D U P E 2
H224 H 0.298483 -0.001992 0.165224 0.024 Uiso 0.0248 1 d . U P Y 2
C225 C 0.396866 -0.006086 -0.101840 0.020 Uiso 0.0248 1 d D U P E 2
H225 H 0.386814 0.029715 -0.096431 0.024 Uiso 0.0248 1 d . U P Z 2
C226 C 0.439856 -0.015861 -0.129643 0.020 Uiso 0.0248 1 d D U P E 2
H226 H 0.461331 0.012779 -0.140927 0.024 Uiso 0.0248 1 d . U P A 2
C227 C 0.454114 -0.066551 -0.142552 0.020 Uiso 0.0248 1 d D U P E 2
H227 H 0.484621 -0.073126 -0.163509 0.024 Uiso 0.0248 1 d . U P B 2
C228 C 0.422644 -0.108966 -0.124151 0.020 Uiso 0.0248 1 d D U P E 2
H228 H 0.429842 -0.144694 -0.133540 0.024 Uiso 0.0248 1 d . U P C 2
C229 C 0.379863 -0.094810 -0.090946 0.020 Uiso 0.0248 1 d D U P E 2
C230 C 0.344889 -0.138073 -0.069899 0.020 Uiso 0.0248 1 d D U P E 2
C231 C 0.347773 -0.189826 -0.087110 0.020 Uiso 0.0248 1 d D U P E 2
H231 H 0.375592 -0.201181 -0.109872 0.024 Uiso 0.0248 1 d . U P D 2
C232 C 0.309527 -0.224980 -0.070722 0.020 Uiso 0.0248 1 d D U P E 2
H232 H 0.309660 -0.260233 -0.084263 0.024 Uiso 0.0248 1 d . U P E 2
C233 C 0.271340 -0.209331 -0.035016 0.020 Uiso 0.0248 1 d D U P E 2
H233 H 0.245638 -0.233639 -0.022589 0.024 Uiso 0.0248 1 d . U P F 2
C234 C 0.271231 -0.157109 -0.017532 0.020 Uiso 0.0248 1 d D U P E 2
H234 H 0.245687 -0.146337 0.008231 0.024 Uiso 0.0248 1 d . U P G 2
C235 C 0.153276 -0.039503 -0.006899 0.020 Uiso 0.0248 1 d D U P E 2
H235 H 0.163953 -0.066602 -0.031359 0.024 Uiso 0.0248 1 d . U P H 2
C236 C 0.100830 -0.037892 0.009640 0.020 Uiso 0.0248 1 d D U P E 2
H236 H 0.076855 -0.064813 -0.001495 0.024 Uiso 0.0248 1 d . U P I 2
C237 C 0.085041 0.001823 0.041138 0.020 Uiso 0.0248 1 d D U P E 2
H237 H 0.049168 0.004627 0.051058 0.024 Uiso 0.0248 1 d . U P J 2
C238 C 0.121676 0.039551 0.059628 0.020 Uiso 0.0248 1 d D U P E 2
H238 H 0.110552 0.068183 0.081899 0.024 Uiso 0.0248 1 d . U P K 2
C239 C 0.174790 0.035128 0.045309 0.020 Uiso 0.0248 1 d D U P E 2
C240 C 0.216114 0.069772 0.066617 0.020 Uiso 0.0248 1 d D U P E 2
C241 C 0.202737 0.115388 0.097159 0.020 Uiso 0.0248 1 d D U P E 2
H241 H 0.167176 0.123506 0.105076 0.024 Uiso 0.0248 1 d . U P L 2
C242 C 0.243832 0.147904 0.115143 0.020 Uiso 0.0248 1 d D U P E 2
H242 H 0.236214 0.179988 0.133727 0.024 Uiso 0.0248 1 d . U P M 2
C243 C 0.296071 0.133789 0.106116 0.020 Uiso 0.0248 1 d D U P E 2
H243 H 0.324583 0.154940 0.119029 0.024 Uiso 0.0248 1 d . U P N 2
C244 C 0.304007 0.087755 0.077611 0.020 Uiso 0.0248 1 d D U P E 2
H244 H 0.339371 0.077032 0.072297 0.024 Uiso 0.0248 1 d . U P O 2
Th2B Th 0.548145 0.240025 0.001128 0.020 Uiso 0.0248 1 d D U P P 2
S5B S 0.653067 0.250638 0.042563 0.020 Uiso 0.0248 1 d D U P P 2
S6B S 0.553933 0.345207 -0.042117 0.020 Uiso 0.0248 1 d D U P P 2
S7B S 0.487045 0.219030 -0.094447 0.020 Uiso 0.0248 1 d D U P P 2
S8B S 0.531989 0.180255 0.098277 0.020 Uiso 0.0248 1 d D U P P 2
N5B N 0.621767 0.213599 -0.068868 0.020 Uiso 0.0248 1 d D U P P 2
N6B N 0.562215 0.138257 -0.022988 0.020 Uiso 0.0248 1 d D U P P 2
N7B N 0.448154 0.254193 0.027066 0.020 Uiso 0.0248 1 d D U P P 2
N8B N 0.524203 0.317770 0.069478 0.020 Uiso 0.0248 1 d D U P P 2
C245 C 0.666047 0.252059 0.113939 0.020 Uiso 0.0248 1 d D U P P 2
C246 C 0.700663 0.291009 0.135688 0.020 Uiso 0.0248 1 d D U P P 2
H246 H 0.713623 0.318320 0.112759 0.024 Uiso 0.0248 1 d . U P Q 2
C247 C 0.715573 0.288866 0.191244 0.020 Uiso 0.0248 1 d D U P P 2
H247 H 0.739781 0.314262 0.205400 0.024 Uiso 0.0248 1 d . U P R 2
C248 C 0.696091 0.250993 0.225762 0.020 Uiso 0.0248 1 d D U P P 2
H248 H 0.705264 0.251294 0.263761 0.024 Uiso 0.0248 1 d . U P S 2
C249 C 0.663885 0.213446 0.205259 0.020 Uiso 0.0248 1 d D U P P 2
H249 H 0.650942 0.186967 0.229218 0.024 Uiso 0.0248 1 d . U P T 2
C250 C 0.648997 0.212172 0.150318 0.020 Uiso 0.0248 1 d D U P P 2
H250 H 0.627186 0.184330 0.136953 0.024 Uiso 0.0248 1 d . U P U 2
C251 C 0.561924 0.356356 -0.113840 0.020 Uiso 0.0248 1 d D U P P 2
C252 C 0.606423 0.385648 -0.130409 0.020 Uiso 0.0248 1 d D U P P 2
H252 H 0.629782 0.400218 -0.103559 0.024 Uiso 0.0248 1 d . U P V 2
C253 C 0.615891 0.393057 -0.185844 0.020 Uiso 0.0248 1 d D U P P 2
H253 H 0.646016 0.412358 -0.196801 0.024 Uiso 0.0248 1 d . U P W 2
C254 C 0.582601 0.373035 -0.224393 0.020 Uiso 0.0248 1 d D U P P 2
H254 H 0.588871 0.379667 -0.262146 0.024 Uiso 0.0248 1 d . U P X 2
C255 C 0.538728 0.342473 -0.209472 0.020 Uiso 0.0248 1 d D U P P 2
H255 H 0.515917 0.327876 -0.236815 0.024 Uiso 0.0248 1 d . U P Y 2
C256 C 0.529239 0.333896 -0.152868 0.020 Uiso 0.0248 1 d D U P P 2
H256 H 0.500375 0.312689 -0.141983 0.024 Uiso 0.0248 1 d . U P Z 2
C257 C 0.517457 0.178108 -0.144518 0.020 Uiso 0.0248 1 d D U P P 2
C258 C 0.502559 0.124906 -0.149051 0.020 Uiso 0.0248 1 d D U P P 2
H258 H 0.480301 0.109353 -0.122559 0.024 Uiso 0.0248 1 d . U P A 2
C259 C 0.520798 0.095199 -0.192847 0.020 Uiso 0.0248 1 d D U P P 2
H259 H 0.510813 0.059107 -0.196197 0.024 Uiso 0.0248 1 d . U P B 2
C260 C 0.552746 0.117035 -0.231006 0.020 Uiso 0.0248 1 d D U P P 2
H260 H 0.563427 0.096416 -0.261493 0.024 Uiso 0.0248 1 d . U P C 2
C261 C 0.569689 0.168102 -0.226169 0.020 Uiso 0.0248 1 d D U P P 2
H261 H 0.593483 0.182448 -0.251912 0.024 Uiso 0.0248 1 d . U P D 2
C262 C 0.551814 0.198444 -0.183506 0.020 Uiso 0.0248 1 d D U P P 2
H262 H 0.563095 0.234170 -0.180422 0.024 Uiso 0.0248 1 d . U P E 2
C263 C 0.495748 0.216842 0.147152 0.020 Uiso 0.0248 1 d D U P P 2
C264 C 0.444001 0.201549 0.157733 0.020 Uiso 0.0248 1 d D U P P 2
H264 H 0.429451 0.171490 0.139641 0.024 Uiso 0.0248 1 d . U P F 2
C265 C 0.413412 0.230238 0.194846 0.020 Uiso 0.0248 1 d D U P P 2
H265 H 0.378062 0.220111 0.201280 0.024 Uiso 0.0248 1 d . U P G 2
C266 C 0.434872 0.273043 0.221817 0.020 Uiso 0.0248 1 d D U P P 2
H266 H 0.414206 0.294073 0.245560 0.024 Uiso 0.0248 1 d . U P H 2
C267 C 0.487226 0.284782 0.213587 0.020 Uiso 0.0248 1 d D U P P 2
H267 H 0.503039 0.312481 0.234439 0.024 Uiso 0.0248 1 d . U P I 2
C268 C 0.517169 0.258015 0.176532 0.020 Uiso 0.0248 1 d D U P P 2
H268 H 0.552751 0.267964 0.171187 0.024 Uiso 0.0248 1 d . U P J 2
C269 C 0.653443 0.252580 -0.090861 0.020 Uiso 0.0248 1 d D U P P 2
H269 H 0.646056 0.288374 -0.081909 0.024 Uiso 0.0248 1 d . U P K 2
C270 C 0.694280 0.242706 -0.124336 0.020 Uiso 0.0248 1 d D U P P 2
H270 H 0.713747 0.270997 -0.139715 0.024 Uiso 0.0248 1 d . U P L 2
C271 C 0.707302 0.190340 -0.135876 0.020 Uiso 0.0248 1 d D U P P 2
H271 H 0.735363 0.182324 -0.159790 0.024 Uiso 0.0248 1 d . U P M 2
C272 C 0.678840 0.150574 -0.112053 0.020 Uiso 0.0248 1 d D U P P 2
H272 H 0.688800 0.114783 -0.117708 0.024 Uiso 0.0248 1 d . U P N 2
C273 C 0.635094 0.162020 -0.079353 0.020 Uiso 0.0248 1 d D U P P 2
C274 C 0.600286 0.122224 -0.057130 0.020 Uiso 0.0248 1 d D U P P 2
C275 C 0.605079 0.070271 -0.072116 0.020 Uiso 0.0248 1 d D U P P 2
H275 H 0.632212 0.059963 -0.096261 0.024 Uiso 0.0248 1 d . U P O 2
C276 C 0.570590 0.032574 -0.052287 0.020 Uiso 0.0248 1 d D U P P 2
H276 H 0.575294 -0.003770 -0.060867 0.024 Uiso 0.0248 1 d . U P P 2
C277 C 0.527975 0.048938 -0.018872 0.020 Uiso 0.0248 1 d D U P P 2
H277 H 0.502522 0.024547 -0.006078 0.024 Uiso 0.0248 1 d . U P Q 2
C278 C 0.525730 0.101338 -0.006304 0.020 Uiso 0.0248 1 d D U P P 2
H278 H 0.497299 0.113282 0.015292 0.024 Uiso 0.0248 1 d . U P R 2
C279 C 0.411893 0.217412 0.011088 0.020 Uiso 0.0248 1 d D U P P 2
H279 H 0.423381 0.188180 -0.010119 0.024 Uiso 0.0248 1 d . U P S 2
C280 C 0.359318 0.220332 0.024061 0.020 Uiso 0.0248 1 d D U P P 2
H280 H 0.335222 0.194515 0.010552 0.024 Uiso 0.0248 1 d . U P T 2
C281 C 0.341833 0.261915 0.057473 0.020 Uiso 0.0248 1 d D U P P 2
H281 H 0.306438 0.264087 0.069175 0.024 Uiso 0.0248 1 d . U P U 2
C282 C 0.379149 0.299724 0.072487 0.020 Uiso 0.0248 1 d D U P P 2
H282 H 0.368031 0.329825 0.092586 0.024 Uiso 0.0248 1 d . U P V 2
C283 C 0.431366 0.295463 0.059536 0.020 Uiso 0.0248 1 d D U P P 2
C284 C 0.473067 0.331888 0.079233 0.020 Uiso 0.0248 1 d D U P P 2
C285 C 0.460620 0.377107 0.108489 0.020 Uiso 0.0248 1 d D U P P 2
H285 H 0.424956 0.386534 0.114194 0.024 Uiso 0.0248 1 d . U P W 2
C286 C 0.500340 0.407758 0.128894 0.020 Uiso 0.0248 1 d D U P P 2
H286 H 0.492426 0.439291 0.148329 0.024 Uiso 0.0248 1 d . U P X 2
C287 C 0.553820 0.392794 0.121258 0.020 Uiso 0.0248 1 d D U P P 2
H287 H 0.582237 0.412004 0.137391 0.024 Uiso 0.0248 1 d . U P Y 2
C288 C 0.561779 0.348462 0.088824 0.020 Uiso 0.0248 1 d D U P P 2
H288 H 0.596975 0.339698 0.079984 0.024 Uiso 0.0248 1 d . U P Z 2
Th3B Th 0.460012 0.647742 -0.003894 0.020 Uiso 0.0248 1 d D U P A 2
S9B S 0.354058 0.638254 -0.044836 0.020 Uiso 0.0248 1 d D U P A 2
S10B S 0.453481 0.543093 0.039522 0.020 Uiso 0.0248 1 d D U P A 2
S11B S 0.521031 0.669764 0.092325 0.020 Uiso 0.0248 1 d D U P A 2
S12B S 0.477889 0.704995 -0.102363 0.020 Uiso 0.0248 1 d D U P A 2
N9B N 0.385426 0.676689 0.063747 0.020 Uiso 0.0248 1 d D U P A 2
N10B N 0.448149 0.748901 0.017549 0.020 Uiso 0.0248 1 d D U P A 2
N11B N 0.559719 0.634890 -0.029070 0.020 Uiso 0.0248 1 d D U P A 2
N12B N 0.485698 0.571004 -0.071570 0.020 Uiso 0.0248 1 d D U P A 2
C289 C 0.339660 0.624315 -0.115379 0.020 Uiso 0.0248 1 d D U P A 2
C290 C 0.310859 0.577911 -0.129150 0.020 Uiso 0.0248 1 d D U P A 2
H290 H 0.305040 0.552215 -0.101416 0.024 Uiso 0.0248 1 d . U P B 2
C291 C 0.291555 0.569089 -0.180034 0.020 Uiso 0.0248 1 d D U P A 2
H291 H 0.272312 0.537712 -0.187977 0.024 Uiso 0.0248 1 d . U P C 2
C292 C 0.299785 0.605269 -0.219758 0.020 Uiso 0.0248 1 d D U P A 2
H292 H 0.284507 0.600369 -0.255281 0.024 Uiso 0.0248 1 d . U P D 2
C293 C 0.331086 0.650501 -0.208741 0.020 Uiso 0.0248 1 d D U P A 2
H293 H 0.338182 0.675078 -0.237209 0.024 Uiso 0.0248 1 d . U P E 2
C294 C 0.350964 0.658582 -0.157103 0.020 Uiso 0.0248 1 d D U P A 2
H294 H 0.372901 0.688309 -0.149974 0.024 Uiso 0.0248 1 d . U P F 2
C295 C 0.437886 0.532233 0.108844 0.020 Uiso 0.0248 1 d D U P A 2
C296 C 0.394875 0.503904 0.122417 0.020 Uiso 0.0248 1 d D U P A 2
H296 H 0.370580 0.494759 0.093898 0.024 Uiso 0.0248 1 d . U P G 2
C297 C 0.384036 0.487378 0.175385 0.020 Uiso 0.0248 1 d D U P A 2
H297 H 0.354477 0.465493 0.182209 0.024 Uiso 0.0248 1 d . U P H 2
C298 C 0.416739 0.503160 0.217869 0.020 Uiso 0.0248 1 d D U P A 2
H298 H 0.409315 0.493190 0.254571 0.024 Uiso 0.0248 1 d . U P I 2
C299 C 0.460005 0.533288 0.206982 0.020 Uiso 0.0248 1 d D U P A 2
H299 H 0.482554 0.543286 0.236717 0.024 Uiso 0.0248 1 d . U P J 2
C300 C 0.472831 0.550433 0.152753 0.020 Uiso 0.0248 1 d D U P A 2
H300 H 0.502360 0.572352 0.145903 0.024 Uiso 0.0248 1 d . U P K 2
C301 C 0.489091 0.709635 0.141728 0.020 Uiso 0.0248 1 d D U P A 2
C302 C 0.497534 0.763000 0.142689 0.020 Uiso 0.0248 1 d D U P A 2
H302 H 0.519170 0.778323 0.115499 0.024 Uiso 0.0248 1 d . U P L 2
C303 C 0.475549 0.795604 0.182078 0.020 Uiso 0.0248 1 d D U P A 2
H303 H 0.480814 0.832777 0.180373 0.024 Uiso 0.0248 1 d . U P M 2
C304 C 0.446280 0.774357 0.223411 0.020 Uiso 0.0248 1 d D U P A 2
H304 H 0.433241 0.795989 0.252057 0.024 Uiso 0.0248 1 d . U P N 2
C305 C 0.436003 0.719331 0.222273 0.020 Uiso 0.0248 1 d D U P A 2
H305 H 0.414867 0.704014 0.249895 0.024 Uiso 0.0248 1 d . U P O 2
C306 C 0.456409 0.687377 0.181295 0.020 Uiso 0.0248 1 d D U P A 2
H306 H 0.448239 0.650712 0.180149 0.024 Uiso 0.0248 1 d . U P P 2
C307 C 0.510111 0.667384 -0.152316 0.020 Uiso 0.0248 1 d D U P A 2
C308 C 0.565514 0.667177 -0.156638 0.020 Uiso 0.0248 1 d D U P A 2
H308 H 0.586651 0.686220 -0.130872 0.024 Uiso 0.0248 1 d . U P Q 2
C309 C 0.588885 0.638990 -0.198745 0.020 Uiso 0.0248 1 d D U P A 2
H309 H 0.626030 0.640322 -0.202136 0.024 Uiso 0.0248 1 d . U P R 2
C310 C 0.559960 0.609200 -0.235705 0.020 Uiso 0.0248 1 d D U P A 2
H310 H 0.576860 0.590207 -0.264102 0.024 Uiso 0.0248 1 d . U P S 2
C311 C 0.506098 0.607398 -0.230812 0.020 Uiso 0.0248 1 d D U P A 2
H311 H 0.485750 0.585326 -0.254543 0.024 Uiso 0.0248 1 d . U P T 2
C312 C 0.481257 0.638071 -0.190885 0.020 Uiso 0.0248 1 d D U P A 2
H312 H 0.443923 0.638915 -0.190074 0.024 Uiso 0.0248 1 d . U P U 2
C313 C 0.355538 0.638881 0.085595 0.020 Uiso 0.0248 1 d D U P A 2
H313 H 0.363793 0.602887 0.078515 0.024 Uiso 0.0248 1 d . U P V 2
C314 C 0.312069 0.650697 0.118871 0.020 Uiso 0.0248 1 d D U P A 2
H314 H 0.292329 0.622925 0.134863 0.024 Uiso 0.0248 1 d . U P W 2
C315 C 0.298676 0.701768 0.127865 0.020 Uiso 0.0248 1 d D U P A 2
H315 H 0.270267 0.710797 0.150937 0.024 Uiso 0.0248 1 d . U P X 2
C316 C 0.328562 0.740957 0.101635 0.020 Uiso 0.0248 1 d D U P A 2
H316 H 0.318991 0.777111 0.105232 0.024 Uiso 0.0248 1 d . U P Y 2
C317 C 0.370665 0.727781 0.071425 0.020 Uiso 0.0248 1 d D U P A 2
C318 C 0.407630 0.767460 0.048423 0.020 Uiso 0.0248 1 d D U P A 2
C319 C 0.402475 0.821110 0.060666 0.020 Uiso 0.0248 1 d D U P A 2
H319 H 0.375126 0.832709 0.083911 0.024 Uiso 0.0248 1 d . U P Z 2
C320 C 0.437856 0.858190 0.038550 0.020 Uiso 0.0248 1 d D U P A 2
H320 H 0.434257 0.895025 0.045292 0.024 Uiso 0.0248 1 d . U P A 2
C321 C 0.477492 0.838886 0.007043 0.020 Uiso 0.0248 1 d D U P A 2
H321 H 0.501958 0.862273 -0.009289 0.024 Uiso 0.0248 1 d . U P B 2
C322 C 0.481475 0.785339 -0.000680 0.020 Uiso 0.0248 1 d D U P A 2
H322 H 0.510697 0.773062 -0.020899 0.024 Uiso 0.0248 1 d . U P C 2
C323 C 0.596965 0.669046 -0.011955 0.020 Uiso 0.0248 1 d D U P A 2
H323 H 0.585875 0.697372 0.010750 0.024 Uiso 0.0248 1 d . U P D 2
C324 C 0.648913 0.667122 -0.023876 0.020 Uiso 0.0248 1 d D U P A 2
H324 H 0.673284 0.692009 -0.009046 0.024 Uiso 0.0248 1 d . U P E 2
C325 C 0.664571 0.626919 -0.058847 0.020 Uiso 0.0248 1 d D U P A 2
H325 H 0.700109 0.625247 -0.070177 0.024 Uiso 0.0248 1 d . U P F 2
C326 C 0.629687 0.589975 -0.077033 0.020 Uiso 0.0248 1 d D U P A 2
H326 H 0.640449 0.561780 -0.100085 0.024 Uiso 0.0248 1 d . U P G 2
C327 C 0.576573 0.594782 -0.060523 0.020 Uiso 0.0248 1 d D U P A 2
C328 C 0.536668 0.556830 -0.081858 0.020 Uiso 0.0248 1 d D U P A 2
C329 C 0.547377 0.509567 -0.106695 0.020 Uiso 0.0248 1 d D U P A 2
H329 H 0.583130 0.500502 -0.112429 0.024 Uiso 0.0248 1 d . U P H 2
C330 C 0.509434 0.474750 -0.123671 0.020 Uiso 0.0248 1 d D U P A 2
H330 H 0.517710 0.441411 -0.139348 0.024 Uiso 0.0248 1 d . U P I 2
C331 C 0.457522 0.491432 -0.116447 0.020 Uiso 0.0248 1 d D U P A 2
H331 H 0.429109 0.469864 -0.128820 0.024 Uiso 0.0248 1 d . U P J 2
C332 C 0.447769 0.538950 -0.091482 0.020 Uiso 0.0248 1 d D U P A 2
H332 H 0.412211 0.549837 -0.088063 0.024 Uiso 0.0248 1 d . U P K 2
Th4B Th -0.297521 -0.102080 -0.004450 0.020 Uiso 0.0248 1 d D U P L 2
S13B S -0.402930 -0.110496 -0.045943 0.020 Uiso 0.0248 1 d D U P L 2
S14B S -0.303147 -0.206216 0.041220 0.020 Uiso 0.0248 1 d D U P L 2
S15B S -0.238178 -0.079414 0.092109 0.020 Uiso 0.0248 1 d D U P L 2
S16B S -0.279357 -0.044653 -0.103335 0.020 Uiso 0.0248 1 d D U P L 2
N13B N -0.372542 -0.075925 0.062004 0.020 Uiso 0.0248 1 d D U P L 2
N14B N -0.311706 -0.000337 0.017584 0.020 Uiso 0.0248 1 d D U P L 2
N15B N -0.198046 -0.116151 -0.027627 0.020 Uiso 0.0248 1 d D U P L 2
N16B N -0.272985 -0.178969 -0.071425 0.020 Uiso 0.0248 1 d D U P L 2
C333 C -0.418063 -0.121264 -0.116694 0.020 Uiso 0.0248 1 d D U P L 2
C334 C -0.452315 -0.163699 -0.129186 0.020 Uiso 0.0248 1 d D U P L 2
H334 H -0.465261 -0.185371 -0.100524 0.024 Uiso 0.0248 1 d . U P M 2
C335 C -0.467129 -0.173796 -0.183510 0.020 Uiso 0.0248 1 d D U P L 2
H335 H -0.491120 -0.201586 -0.191850 0.024 Uiso 0.0248 1 d . U P N 2
C336 C -0.446430 -0.142661 -0.226162 0.020 Uiso 0.0248 1 d D U P L 2
H336 H -0.454096 -0.150613 -0.263597 0.024 Uiso 0.0248 1 d . U P O 2
C337 C -0.415039 -0.100739 -0.212074 0.020 Uiso 0.0248 1 d D U P L 2
H337 H -0.402473 -0.078243 -0.240242 0.024 Uiso 0.0248 1 d . U P P 2
C338 C -0.401178 -0.090200 -0.158671 0.020 Uiso 0.0248 1 d D U P L 2
H338 H -0.379324 -0.060613 -0.150644 0.024 Uiso 0.0248 1 d . U P Q 2
C339 C -0.309160 -0.214335 0.112862 0.020 Uiso 0.0248 1 d D U P L 2
C340 C -0.349128 -0.247690 0.133326 0.020 Uiso 0.0248 1 d D U P L 2
H340 H -0.376018 -0.259431 0.108651 0.024 Uiso 0.0248 1 d . U P R 2
C341 C -0.350792 -0.263592 0.186312 0.020 Uiso 0.0248 1 d D U P L 2
H341 H -0.378001 -0.286726 0.197623 0.024 Uiso 0.0248 1 d . U P S 2
C342 C -0.312788 -0.246334 0.224855 0.020 Uiso 0.0248 1 d D U P L 2
H342 H -0.312914 -0.258116 0.261922 0.024 Uiso 0.0248 1 d . U P T 2
C343 C -0.273874 -0.210168 0.205647 0.020 Uiso 0.0248 1 d D U P L 2
H343 H -0.248203 -0.195972 0.230325 0.024 Uiso 0.0248 1 d . U P U 2
C344 C -0.274101 -0.196430 0.151849 0.020 Uiso 0.0248 1 d D U P L 2
H344 H -0.247777 -0.172410 0.140246 0.024 Uiso 0.0248 1 d . U P V 2
C345 C -0.273482 -0.040091 0.138979 0.020 Uiso 0.0248 1 d D U P L 2
C346 C -0.259254 0.013293 0.148017 0.020 Uiso 0.0248 1 d D U P L 2
H346 H -0.233870 0.029152 0.125016 0.024 Uiso 0.0248 1 d . U P W 2
C347 C -0.281618 0.043625 0.190114 0.020 Uiso 0.0248 1 d D U P L 2
H347 H -0.272363 0.079689 0.195524 0.024 Uiso 0.0248 1 d . U P X 2
C348 C -0.318231 0.018279 0.223811 0.020 Uiso 0.0248 1 d D U P L 2
H348 H -0.332018 0.036912 0.254263 0.024 Uiso 0.0248 1 d . U P Y 2
C349 C -0.334030 -0.030752 0.214335 0.020 Uiso 0.0248 1 d D U P L 2
H349 H -0.360143 -0.045495 0.237237 0.024 Uiso 0.0248 1 d . U P Z 2
C350 C -0.313574 -0.062428 0.171252 0.020 Uiso 0.0248 1 d D U P L 2
H350 H -0.326349 -0.097179 0.164458 0.024 Uiso 0.0248 1 d . U P A 2
C351 C -0.240698 -0.080692 -0.151493 0.020 Uiso 0.0248 1 d D U P L 2
C352 C -0.187053 -0.067774 -0.156246 0.020 Uiso 0.0248 1 d D U P L 2
H352 H -0.172677 -0.038232 -0.137102 0.024 Uiso 0.0248 1 d . U P B 2
C353 C -0.155467 -0.098848 -0.189324 0.020 Uiso 0.0248 1 d D U P L 2
H353 H -0.119332 -0.090232 -0.193043 0.024 Uiso 0.0248 1 d . U P C 2
C354 C -0.175876 -0.141755 -0.216615 0.020 Uiso 0.0248 1 d D U P L 2
H354 H -0.153517 -0.163668 -0.237686 0.024 Uiso 0.0248 1 d . U P D 2
C355 C -0.228258 -0.153165 -0.213656 0.020 Uiso 0.0248 1 d D U P L 2
H355 H -0.242396 -0.182335 -0.233596 0.024 Uiso 0.0248 1 d . U P E 2
C356 C -0.261651 -0.121614 -0.180910 0.020 Uiso 0.0248 1 d D U P L 2
H356 H -0.298246 -0.128975 -0.179532 0.024 Uiso 0.0248 1 d . U P F 2
C357 C -0.401168 -0.112613 0.084965 0.020 Uiso 0.0248 1 d D U P L 2
H357 H -0.392755 -0.148615 0.078137 0.024 Uiso 0.0248 1 d . U P G 2
C358 C -0.444179 -0.101244 0.119581 0.020 Uiso 0.0248 1 d D U P L 2
H358 H -0.463175 -0.128761 0.136956 0.024 Uiso 0.0248 1 d . U P H 2
C359 C -0.457199 -0.049523 0.126960 0.020 Uiso 0.0248 1 d D U P L 2
H359 H -0.485639 -0.040679 0.150066 0.024 Uiso 0.0248 1 d . U P I 2
C360 C -0.430496 -0.010984 0.102124 0.020 Uiso 0.0248 1 d D U P L 2
H360 H -0.441059 0.024878 0.105813 0.024 Uiso 0.0248 1 d . U P J 2
C361 C -0.387029 -0.024028 0.070792 0.020 Uiso 0.0248 1 d D U P L 2
C362 C -0.350492 0.016400 0.050232 0.020 Uiso 0.0248 1 d D U P L 2
C363 C -0.354132 0.070525 0.064506 0.020 Uiso 0.0248 1 d D U P L 2
H363 H -0.380446 0.081819 0.089165 0.024 Uiso 0.0248 1 d . U P K 2
C364 C -0.319694 0.107210 0.042869 0.020 Uiso 0.0248 1 d D U P L 2
H364 H -0.323715 0.143985 0.049692 0.024 Uiso 0.0248 1 d . U P L 2
C365 C -0.279531 0.088517 0.011203 0.020 Uiso 0.0248 1 d D U P L 2
H365 H -0.254021 0.111870 -0.003373 0.024 Uiso 0.0248 1 d . U P M 2
C366 C -0.277314 0.035280 0.001250 0.020 Uiso 0.0248 1 d D U P L 2
H366 H -0.248388 0.022797 -0.019289 0.024 Uiso 0.0248 1 d . U P N 2
C367 C -0.160949 -0.082916 -0.008156 0.020 Uiso 0.0248 1 d D U P L 2
H367 H -0.172258 -0.054363 0.014120 0.024 Uiso 0.0248 1 d . U P O 2
C368 C -0.107538 -0.086859 -0.017892 0.020 Uiso 0.0248 1 d D U P L 2
H368 H -0.082622 -0.062810 -0.002541 0.024 Uiso 0.0248 1 d . U P P 2
C369 C -0.092920 -0.128825 -0.051975 0.020 Uiso 0.0248 1 d D U P L 2
H369 H -0.057094 -0.132036 -0.061944 0.024 Uiso 0.0248 1 d . U P Q 2
C370 C -0.128176 -0.165281 -0.071410 0.020 Uiso 0.0248 1 d D U P L 2
H370 H -0.117031 -0.194102 -0.093408 0.024 Uiso 0.0248 1 d . U P R 2
C371 C -0.181777 -0.159066 -0.057962 0.020 Uiso 0.0248 1 d D U P L 2
C372 C -0.222723 -0.192503 -0.081529 0.020 Uiso 0.0248 1 d D U P L 2
C373 C -0.210389 -0.239456 -0.112282 0.020 Uiso 0.0248 1 d D U P L 2
H373 H -0.174936 -0.248098 -0.120135 0.024 Uiso 0.0248 1 d . U P S 2
C374 C -0.251399 -0.271931 -0.130279 0.020 Uiso 0.0248 1 d D U P L 2
H374 H -0.244620 -0.304570 -0.148181 0.024 Uiso 0.0248 1 d . U P T 2
C375 C -0.300151 -0.255906 -0.121665 0.020 Uiso 0.0248 1 d D U P L 2
H375 H -0.328602 -0.276916 -0.134981 0.024 Uiso 0.0248 1 d . U P U 2
C376 C -0.310768 -0.210242 -0.094309 0.020 Uiso 0.0248 1 d D U P L 2
H376 H -0.346461 -0.199747 -0.091084 0.024 Uiso 0.0248 1 d . U P V 2

loop_
_atom_site_aniso_label
_atom_site_aniso_U_11
_atom_site_aniso_U_22
_atom_site_aniso_U_33
_atom_site_aniso_U_23
_atom_site_aniso_U_13
_atom_site_aniso_U_12
Th1 0.0122(4) 0.0124(4) 0.0183(4) -0.0015(3) 0.0029(3) 0.0003(3)
S1 0.016(3) 0.017(3) 0.023(3) 0.000(2) 0.002(3) 0.003(2)
S2 0.021(3) 0.015(3) 0.022(3) -0.001(2) 0.000(2) -0.001(2)
S3 0.023(4) 0.016(3) 0.023(3) -0.001(3) -0.001(3) 0.003(3)
S4 0.021(3) 0.019(3) 0.025(3) 0.002(3) 0.008(3) 0.004(3)
N1 0.016(7) 0.015(6) 0.015(6) -0.005(5) -0.005(5) 0.004(5)
N2 0.019(7) 0.015(6) 0.017(6) -0.005(6) 0.001(5) -0.002(6)
N3 0.017(6) 0.013(6) 0.013(6) 0.000(5) -0.004(6) 0.003(6)
N4 0.013(6) 0.022(7) 0.019(7) 0.000(6) 0.004(6) -0.003(5)
C1 0.020(8) 0.017(7) 0.021(7) 0.001(6) 0.000(6) 0.006(6)
C2 0.030(8) 0.022(7) 0.031(7) 0.001(7) -0.004(7) 0.000(7)
C3 0.033(8) 0.028(7) 0.033(7) -0.006(7) -0.003(7) 0.004(7)
C4 0.034(8) 0.030(8) 0.024(7) -0.006(6) -0.001(7) 0.011(7)
C5 0.025(8) 0.026(7) 0.023(7) 0.003(6) 0.003(7) 0.009(7)
C6 0.019(8) 0.021(7) 0.023(7) 0.002(6) 0.000(6) 0.006(6)
C7 0.015(7) 0.020(7) 0.024(7) 0.003(6) 0.004(6) 0.003(6)
C8 0.019(7) 0.016(7) 0.023(7) 0.005(6) 0.002(6) 0.000(6)
C9 0.019(7) 0.015(7) 0.027(7) 0.003(6) 0.010(6) 0.001(6)
C10 0.026(8) 0.023(8) 0.027(7) 0.000(7) 0.005(6) 0.003(7)
C11 0.021(7) 0.024(8) 0.027(7) -0.004(7) 0.001(6) 0.001(7)
C12 0.021(7) 0.022(8) 0.026(7) 0.000(7) 0.004(6) 0.004(6)
C13 0.025(8) 0.024(7) 0.021(7) 0.000(6) -0.005(6) 0.005(7)
C14 0.033(8) 0.027(7) 0.031(8) -0.001(7) 0.003(7) 0.003(7)
C15 0.032(8) 0.025(7) 0.034(8) -0.008(6) -0.002(7) 0.003(7)
C16 0.032(8) 0.033(7) 0.029(7) -0.009(7) 0.002(7) 0.009(7)
C17 0.027(8) 0.032(7) 0.029(7) 0.001(7) -0.004(6) 0.007(7)
C18 0.025(8) 0.026(7) 0.027(7) -0.002(6) -0.001(6) 0.002(7)
C19 0.025(7) 0.019(7) 0.020(7) 0.005(6) 0.002(6) 0.000(7)
C20 0.023(7) 0.022(7) 0.026(7) 0.003(6) 0.004(6) 0.002(6)
C21 0.027(7) 0.028(8) 0.033(8) -0.003(7) 0.004(6) 0.004(7)
C22 0.025(8) 0.030(8) 0.028(8) -0.001(6) 0.004(7) 0.006(7)
C23 0.028(7) 0.026(8) 0.028(8) -0.003(6) 0.006(7) 0.004(7)
C24 0.023(7) 0.022(7) 0.020(7) 0.000(6) 0.003(6) 0.002(6)
C25 0.021(7) 0.020(7) 0.026(7) 0.000(6) -0.001(6) -0.001(6)
C26 0.023(7) 0.026(7) 0.028(8) 0.003(7) -0.004(6) -0.001(7)
C27 0.018(7) 0.029(7) 0.023(7) -0.002(7) 0.007(6) 0.003(6)
C28 0.021(7) 0.022(7) 0.025(8) -0.004(6) 0.002(6) 0.004(6)
C29 0.019(6) 0.014(6) 0.018(7) -0.003(6) 0.000(5) 0.004(5)
C30 0.017(6) 0.016(6) 0.019(7) -0.005(6) -0.002(5) 0.002(6)
C31 0.023(7) 0.014(6) 0.021(7) -0.007(6) -0.001(6) 0.003(6)
C32 0.030(8) 0.016(7) 0.028(8) -0.003(7) -0.001(6) 0.002(6)
C33 0.025(7) 0.020(7) 0.024(7) -0.002(7) 0.000(6) -0.004(6)
C34 0.020(7) 0.016(7) 0.021(7) -0.004(6) -0.001(6) -0.003(6)
C35 0.017(7) 0.020(7) 0.013(7) 0.001(6) -0.001(6) 0.003(6)
C36 0.020(7) 0.023(7) 0.017(7) 0.004(6) 0.000(6) -0.004(6)
C37 0.019(7) 0.023(7) 0.020(7) 0.007(6) 0.004(6) -0.003(6)
C38 0.021(6) 0.016(7) 0.020(7) 0.002(6) -0.002(6) 0.005(6)
C39 0.018(6) 0.010(6) 0.021(7) 0.004(5) -0.004(6) 0.003(6)
C40 0.019(6) 0.017(6) 0.018(7) -0.003(5) 0.000(6) -0.002(6)
C41 0.024(7) 0.014(7) 0.023(7) 0.002(6) 0.010(6) -0.003(6)
C42 0.027(7) 0.013(7) 0.022(7) 0.000(6) 0.002(7) -0.002(6)
C43 0.027(7) 0.017(7) 0.026(8) 0.002(6) -0.001(7) -0.001(7)
C44 0.020(7) 0.018(7) 0.023(7) -0.002(6) -0.007(6) 0.000(6)
Th2 0.0135(4) 0.0129(4) 0.0177(4) -0.0006(3) 0.0019(3) 0.0007(3)
S5 0.015(3) 0.020(3) 0.022(3) 0.002(2) 0.002(2) 0.002(2)
S6 0.018(3) 0.017(3) 0.019(3) -0.001(2) 0.002(2) 0.001(2)
S7 0.024(4) 0.019(3) 0.024(3) -0.002(3) -0.001(3) -0.002(3)
S8 0.020(3) 0.021(3) 0.025(3) 0.004(3) 0.003(3) 0.001(3)
N5 0.012(6) 0.018(6) 0.016(6) 0.002(6) -0.003(5) -0.001(5)
N6 0.017(7) 0.023(7) 0.018(7) 0.004(6) -0.001(5) -0.001(6)
N7 0.023(7) 0.014(7) 0.020(7) -0.004(6) -0.003(6) 0.002(6)
N8 0.019(6) 0.014(6) 0.016(6) 0.001(5) -0.001(6) -0.001(5)
C45 0.016(7) 0.025(7) 0.018(7) -0.004(6) -0.003(6) 0.004(6)
C46 0.019(8) 0.022(7) 0.021(7) -0.005(6) -0.002(6) 0.004(6)
C47 0.029(8) 0.031(7) 0.022(7) -0.002(6) -0.004(7) 0.002(7)
C48 0.025(8) 0.034(8) 0.016(7) -0.001(6) -0.004(7) 0.007(7)
C49 0.022(8) 0.031(7) 0.025(7) 0.006(6) -0.002(7) 0.008(7)
C50 0.017(7) 0.025(7) 0.024(7) 0.002(6) -0.004(6) 0.002(6)
C51 0.019(7) 0.014(7) 0.026(7) -0.001(6) 0.002(6) 0.003(6)
C52 0.017(7) 0.019(7) 0.025(7) 0.007(6) 0.001(6) 0.003(6)
C53 0.029(8) 0.032(8) 0.029(7) 0.006(7) 0.007(6) 0.001(7)
C54 0.035(8) 0.030(8) 0.024(7) 0.003(7) 0.003(6) 0.003(7)
C55 0.034(8) 0.028(8) 0.031(7) -0.002(7) -0.006(7) -0.004(7)
C56 0.026(7) 0.015(7) 0.030(7) 0.000(7) 0.001(6) 0.002(6)
C57 0.020(8) 0.025(7) 0.017(7) -0.004(6) -0.004(6) 0.003(7)
C58 0.020(7) 0.018(7) 0.023(7) 0.000(6) -0.001(6) 0.003(6)
C59 0.020(8) 0.020(7) 0.024(7) 0.000(6) 0.001(6) 0.007(6)
C60 0.022(8) 0.030(7) 0.022(7) -0.001(6) 0.002(6) 0.003(7)
C61 0.023(8) 0.035(7) 0.025(7) 0.002(7) 0.002(6) -0.001(7)
C62 0.027(8) 0.029(7) 0.024(7) 0.001(6) -0.005(6) -0.004(7)
C63 0.024(7) 0.021(7) 0.013(7) 0.002(6) 0.001(6) 0.005(7)
C64 0.022(7) 0.022(7) 0.011(7) 0.001(6) -0.003(6) 0.004(6)
C65 0.021(7) 0.025(8) 0.022(7) -0.003(6) 0.006(6) 0.005(6)
C66 0.026(7) 0.024(8) 0.021(7) -0.004(6) 0.008(6) 0.005(7)
C67 0.027(7) 0.024(8) 0.019(7) -0.002(6) 0.004(6) 0.001(7)
C68 0.023(7) 0.026(7) 0.018(7) 0.000(6) 0.004(6) -0.001(6)
C69 0.023(7) 0.018(6) 0.021(7) 0.001(6) 0.004(6) -0.003(6)
C70 0.021(7) 0.024(7) 0.023(7) 0.005(7) 0.005(6) 0.003(6)
C71 0.019(7) 0.027(7) 0.022(7) 0.007(7) 0.007(6) 0.007(6)
C72 0.020(7) 0.024(7) 0.025(8) 0.002(6) 0.004(6) 0.003(6)
C73 0.014(6) 0.021(6) 0.022(7) 0.002(6) -0.001(5) -0.004(6)
C74 0.018(7) 0.023(6) 0.021(7) 0.003(6) 0.001(6) -0.002(6)
C75 0.024(7) 0.022(6) 0.024(7) 0.003(6) -0.001(6) 0.002(6)
C76 0.025(7) 0.024(7) 0.024(7) 0.002(6) -0.002(6) -0.001(6)
C77 0.018(7) 0.026(7) 0.026(8) 0.001(7) -0.005(6) -0.001(6)
C78 0.018(7) 0.027(7) 0.027(7) 0.005(7) -0.003(6) -0.002(6)
C79 0.026(7) 0.019(7) 0.017(7) -0.002(6) 0.000(6) 0.004(6)
C80 0.025(7) 0.024(7) 0.019(7) -0.001(6) 0.004(7) -0.001(7)
C81 0.022(7) 0.023(7) 0.021(7) 0.004(6) 0.004(6) -0.001(6)
C82 0.021(7) 0.019(7) 0.018(7) 0.001(6) 0.002(6) 0.002(6)
C83 0.021(6) 0.015(6) 0.018(7) 0.001(5) 0.000(6) 0.002(6)
C84 0.020(6) 0.019(6) 0.021(7) -0.001(6) 0.002(6) 0.000(6)
C85 0.021(7) 0.021(7) 0.025(7) -0.002(6) 0.001(6) 0.005(6)
C86 0.030(7) 0.018(7) 0.024(8) -0.002(6) -0.002(7) 0.005(6)
C87 0.024(7) 0.017(7) 0.019(7) -0.002(6) -0.001(7) 0.001(6)
C88 0.023(7) 0.019(7) 0.020(7) -0.002(6) -0.003(6) -0.001(6)
Th3 0.0135(4) 0.0124(4) 0.0167(4) -0.0020(3) 0.0021(3) 0.0005(3)
S9 0.018(3) 0.023(3) 0.016(3) -0.003(2) 0.001(2) -0.002(3)
S10 0.021(3) 0.016(3) 0.020(3) 0.003(2) 0.001(2) 0.002(2)
S11 0.019(3) 0.027(3) 0.016(3) -0.005(3) -0.001(2) 0.001(3)
S12 0.023(3) 0.016(3) 0.017(3) -0.004(2) 0.001(2) 0.000(3)
N9 0.019(7) 0.019(6) 0.018(7) -0.003(6) 0.003(6) -0.001(6)
N10 0.014(6) 0.017(6) 0.016(6) -0.002(6) 0.001(5) 0.002(5)
N11 0.026(7) 0.019(7) 0.022(7) -0.006(6) 0.011(6) -0.004(6)
N12 0.019(6) 0.016(6) 0.019(7) -0.003(6) 0.003(6) 0.000(5)
C89 0.016(8) 0.020(7) 0.023(7) 0.000(6) -0.001(6) 0.004(6)
C90 0.023(8) 0.021(7) 0.029(7) 0.000(7) -0.002(7) 0.002(6)
C91 0.032(8) 0.031(8) 0.034(7) -0.003(7) -0.008(7) 0.002(7)
C92 0.030(8) 0.035(8) 0.028(7) -0.007(7) -0.002(7) 0.002(7)
C93 0.023(8) 0.034(8) 0.026(7) 0.006(7) 0.003(7) 0.003(7)
C94 0.021(8) 0.029(7) 0.029(7) 0.003(6) 0.002(7) 0.002(7)
C95 0.018(7) 0.019(7) 0.019(7) -0.002(6) 0.000(6) -0.003(6)
C96 0.024(7) 0.028(8) 0.027(7) 0.001(7) 0.003(6) -0.005(7)
C97 0.024(8) 0.031(8) 0.027(7) -0.001(7) 0.007(6) -0.004(7)
C98 0.027(8) 0.026(8) 0.027(7) -0.001(7) 0.009(6) -0.002(7)
C99 0.025(8) 0.024(8) 0.023(7) -0.001(7) 0.000(6) 0.002(7)
C100 0.021(7) 0.024(8) 0.022(7) 0.000(6) 0.001(6) -0.002(6)
C101 0.021(7) 0.022(7) 0.013(7) 0.000(6) -0.006(6) 0.001(7)
C102 0.028(8) 0.025(7) 0.022(7) 0.002(6) 0.001(6) -0.003(7)
C103 0.029(8) 0.028(7) 0.026(8) -0.005(6) 0.001(7) -0.003(7)
C104 0.030(8) 0.035(7) 0.021(7) -0.005(7) 0.002(6) 0.004(7)
C105 0.025(8) 0.032(8) 0.022(7) 0.001(7) 0.001(6) 0.001(7)
C106 0.021(7) 0.026(7) 0.021(7) -0.001(6) -0.002(6) -0.003(6)
C107 0.027(7) 0.021(7) 0.023(7) 0.004(6) 0.000(6) 0.005(7)
C108 0.023(7) 0.025(7) 0.027(7) 0.002(6) -0.002(7) 0.001(7)
C109 0.024(7) 0.025(8) 0.038(8) 0.003(7) 0.007(6) 0.004(7)
C110 0.035(8) 0.022(8) 0.031(8) -0.001(7) 0.002(7) 0.008(7)
C111 0.032(7) 0.023(7) 0.021(7) 0.003(6) -0.006(6) 0.006(7)
C112 0.026(7) 0.021(7) 0.018(7) 0.004(6) 0.000(6) 0.002(6)
C113 0.016(7) 0.023(7) 0.025(7) -0.006(6) 0.005(6) 0.000(6)
C114 0.015(7) 0.026(7) 0.018(7) 0.002(7) 0.002(6) 0.002(6)
C115 0.021(7) 0.029(7) 0.023(7) -0.002(7) 0.005(6) 0.001(6)
C116 0.024(7) 0.024(7) 0.022(7) 0.000(6) 0.003(6) 0.004(6)
C117 0.018(6) 0.020(6) 0.015(7) -0.004(6) -0.002(5) 0.001(6)
C118 0.012(6) 0.018(6) 0.017(6) -0.002(6) -0.003(5) 0.003(6)
C119 0.020(7) 0.016(6) 0.026(7) -0.005(6) 0.000(6) 0.001(6)
C120 0.024(7) 0.018(7) 0.026(7) -0.006(7) 0.002(6) -0.002(6)
C121 0.023(7) 0.020(7) 0.022(7) -0.003(7) 0.003(6) -0.001(6)
C122 0.017(7) 0.019(7) 0.016(7) -0.002(6) 0.000(6) 0.002(6)
C123 0.023(7) 0.019(7) 0.024(7) 0.004(6) 0.002(6) -0.002(6)
C124 0.026(7) 0.018(7) 0.026(8) 0.007(6) 0.003(7) -0.006(7)
C125 0.025(7) 0.022(7) 0.031(8) 0.006(6) 0.005(7) -0.001(6)
C126 0.024(7) 0.022(7) 0.030(8) 0.000(6) 0.007(7) 0.003(6)
C127 0.021(6) 0.018(6) 0.021(7) -0.002(6) 0.009(6) 0.000(6)
C128 0.022(6) 0.016(6) 0.018(7) 0.000(5) 0.004(6) 0.003(6)
C129 0.020(7) 0.016(7) 0.021(7) 0.002(6) 0.001(6) 0.004(6)
C130 0.028(7) 0.023(7) 0.024(8) -0.006(6) 0.001(7) 0.004(6)
C131 0.024(7) 0.025(7) 0.017(7) -0.007(6) 0.001(7) -0.003(7)
C132 0.019(7) 0.018(7) 0.016(7) 0.001(6) 0.005(6) -0.001(6)
Th4 0.0123(4) 0.0116(4) 0.0194(4) -0.0014(3) 0.0025(3) 0.0006(3)
S13 0.013(3) 0.018(3) 0.022(3) -0.002(2) -0.001(2) -0.003(2)
S14 0.021(3) 0.016(3) 0.019(3) 0.000(2) 0.000(2) -0.001(2)
S15 0.017(3) 0.019(3) 0.017(3) -0.004(2) 0.003(2) 0.002(3)
S16 0.018(3) 0.021(3) 0.021(3) 0.004(2) 0.007(2) 0.000(3)
N13 0.016(6) 0.021(6) 0.017(6) 0.002(6) 0.001(5) 0.007(5)
N14 0.019(7) 0.018(7) 0.026(7) 0.000(6) 0.004(6) 0.002(6)
N15 0.017(6) 0.018(7) 0.015(7) -0.007(6) 0.004(6) -0.005(6)
N16 0.015(6) 0.016(6) 0.018(7) 0.004(5) 0.001(6) -0.004(5)
C133 0.017(6) 0.022(5) 0.022(5) -0.003(5) -0.002(5) 0.000(5)
C134 0.017(6) 0.018(5) 0.017(5) -0.001(5) -0.001(5) 0.000(5)
C135 0.022(5) 0.021(5) 0.021(5) -0.004(5) 0.001(5) -0.002(5)
C136 0.019(6) 0.021(5) 0.019(5) 0.001(5) -0.002(5) 0.003(5)
C137 0.022(6) 0.024(6) 0.024(5) 0.000(5) -0.002(5) 0.000(5)
C138 0.018(6) 0.023(5) 0.023(5) 0.000(5) -0.001(5) -0.002(5)
C139 0.021(5) 0.023(6) 0.020(5) 0.001(5) 0.003(5) 0.003(5)
C140 0.021(5) 0.020(5) 0.025(5) 0.001(5) 0.001(5) 0.005(5)
C141 0.024(5) 0.025(5) 0.027(5) 0.003(5) 0.003(5) -0.001(5)
C142 0.027(6) 0.023(6) 0.023(5) 0.000(5) 0.002(5) 0.005(5)
C143 0.020(6) 0.020(6) 0.025(6) -0.002(6) -0.001(5) 0.007(5)
C144 0.023(6) 0.019(6) 0.024(6) 0.003(5) -0.002(5) 0.002(5)
C145 0.019(7) 0.027(7) 0.019(7) -0.003(6) -0.002(6) 0.001(7)
C146 0.025(8) 0.029(7) 0.029(8) -0.007(7) -0.001(6) -0.004(7)
C147 0.031(8) 0.031(7) 0.028(8) -0.006(7) -0.005(7) 0.003(7)
C148 0.029(8) 0.040(8) 0.024(8) -0.001(7) 0.003(6) 0.007(7)
C149 0.021(8) 0.041(7) 0.017(7) 0.001(7) 0.005(6) 0.007(7)
C150 0.022(8) 0.027(7) 0.020(7) 0.001(6) -0.003(6) 0.001(6)
C151 0.019(7) 0.015(7) 0.012(7) 0.009(6) -0.001(6) 0.001(6)
C152 0.022(7) 0.018(7) 0.023(7) 0.003(6) 0.000(6) 0.001(6)
C153 0.024(7) 0.019(7) 0.029(8) 0.000(6) 0.003(6) -0.003(6)
C154 0.027(7) 0.022(7) 0.027(8) -0.002(6) 0.006(7) 0.001(7)
C155 0.028(7) 0.022(7) 0.021(7) -0.006(6) -0.001(6) 0.003(7)
C156 0.022(7) 0.022(7) 0.015(7) 0.003(6) -0.004(6) 0.000(6)
C157 0.021(6) 0.019(6) 0.022(6) -0.001(5) 0.001(5) 0.000(5)
C158 0.023(6) 0.022(5) 0.022(6) 0.002(5) 0.001(5) -0.001(5)
C159 0.020(6) 0.025(6) 0.021(6) 0.002(5) 0.009(5) 0.001(5)
C160 0.021(7) 0.021(7) 0.019(7) 0.002(6) 0.005(6) 0.003(6)
C161 0.017(6) 0.019(6) 0.016(6) 0.000(6) -0.001(5) 0.000(6)
C162 0.016(6) 0.021(6) 0.023(7) -0.002(6) -0.001(5) 0.001(6)
C163 0.018(7) 0.017(6) 0.026(7) 0.000(6) 0.000(6) 0.004(6)
C164 0.026(7) 0.013(6) 0.030(8) 0.003(6) 0.000(6) 0.006(6)
C165 0.021(7) 0.019(7) 0.026(8) -0.004(7) 0.002(6) -0.002(6)
C166 0.016(7) 0.016(7) 0.030(8) -0.002(6) 0.000(6) 0.001(6)
C167 0.016(7) 0.019(7) 0.020(7) -0.003(6) 0.004(6) -0.008(6)
C168 0.017(7) 0.027(7) 0.026(8) 0.006(6) 0.002(7) -0.007(7)
C169 0.016(7) 0.030(8) 0.025(8) 0.008(6) 0.003(6) -0.001(6)
C170 0.016(6) 0.027(7) 0.018(7) 0.003(6) 0.002(6) 0.004(6)
C171 0.017(6) 0.015(6) 0.020(7) 0.000(5) -0.002(6) 0.003(6)
C172 0.020(6) 0.016(6) 0.019(7) 0.000(5) -0.004(6) 0.000(6)
C173 0.020(7) 0.015(7) 0.025(7) 0.001(6) 0.008(6) 0.002(6)
C174 0.025(6) 0.019(6) 0.024(6) -0.005(5) 0.002(6) 0.003(5)
C175 0.022(5) 0.023(5) 0.023(6) 0.001(5) 0.002(5) 0.002(5)
C176 0.018(6) 0.022(6) 0.023(6) 0.001(5) 0.001(5) 0.000(5)

loop_
_atom_type_symbol
_atom_type_description
_atom_type_scat_dispersion_real
_atom_type_scat_dispersion_imag
_atom_type_scat_source
C C 0.0033 0.0016 'International Tables Vol C Tables 4.2.6.8 and 6.1.1.4'
H H 0.0000 0.0000 'International Tables Vol C Tables 4.2.6.8 and 6.1.1.4'
N N 0.0061 0.0033 'International Tables Vol C Tables 4.2.6.8 and 6.1.1.4'
S S 0.1246 0.1234 'International Tables Vol C Tables 4.2.6.8 and 6.1.1.4'
Th Th -7.2400 8.8979 'International Tables Vol C Tables 4.2.6.8 and 6.1.1.4'

loop_
_geom_angle_atom_site_label_1
_geom_angle_atom_site_label_2
_geom_angle_atom_site_label_3
_geom_angle
N4 Th1 N1 139.97(7)
N4 Th1 N2 151.17(8)
N1 Th1 N2 61.35(5)
N4 Th1 N3 61.44(5)
N1 Th1 N3 151.45(8)
N2 Th1 N3 108.79(7)
N4 Th1 S3 121.53(7)
N1 Th1 S3 79.26(6)
N2 Th1 S3 74.96(6)
N3 Th1 S3 72.22(6)
N4 Th1 S4 80.38(7)
N1 Th1 S4 120.92(7)
N2 Th1 S4 70.80(6)
N3 Th1 S4 74.43(6)
S3 Th1 S4 120.11(7)
N4 Th1 S1 86.95(6)
N1 Th1 S1 64.32(6)
N2 Th1 S1 90.60(7)
N3 Th1 S1 144.19(7)
S3 Th1 S1 143.30(7)
S4 Th1 S1 84.62(6)
N4 Th1 S2 64.09(6)
N1 Th1 S2 87.08(6)
N2 Th1 S2 144.65(7)
N3 Th1 S2 91.18(7)
S3 Th1 S2 84.36(6)
S4 Th1 S2 144.22(7)
S1 Th1 S2 89.23(6)
C1 S1 Th1 120.86(18)
C7 S2 Th1 122.75(18)
C13 S3 Th1 115.31(16)
C19 S4 Th1 113.16(16)
C29 N1 C25 117.74(15)
C29 N1 Th1 122.46(14)
C25 N1 Th1 119.35(16)
C34 N2 C30 117.72(17)
C34 N2 Th1 119.10(14)
C30 N2 Th1 122.79(10)
C35 N3 C39 120.26(17)
C35 N3 Th1 119.25(15)
C39 N3 Th1 119.95(11)
C44 N4 C40 117.85(15)
C44 N4 Th1 119.39(15)
C40 N4 Th1 122.27(13)
C2 C1 C6 117.84(16)
C2 C1 S1 118.74(19)
C6 C1 S1 123.1(2)
C3 C2 C1 122.08(18)
C3 C2 H2 119.0
C1 C2 H2 119.0
C2 C3 C4 117.5(2)
C2 C3 H3 121.3
C4 C3 H3 121.3
C5 C4 C3 121.3(2)
C5 C4 H4 119.4
C3 C4 H4 119.4
C4 C5 C6 120.9(2)
C4 C5 H5 119.6
C6 C5 H5 119.6
C1 C6 C5 120.02(19)
C1 C6 H6 120.0
C5 C6 H6 120.0
C12 C7 C8 118.99(16)
C12 C7 S2 123.5(2)
C8 C7 S2 117.30(18)
C9 C8 C7 118.48(18)
C9 C8 H8 120.8
C7 C8 H8 120.8
C10 C9 C8 121.74(19)
C10 C9 H9 119.1
C8 C9 H9 119.1
C9 C10 C11 120.03(19)
C9 C10 H10 120.0
C11 C10 H10 120.0
C12 C11 C10 118.52(19)
C12 C11 H11 120.7
C10 C11 H11 120.7
C11 C12 C7 122.21(19)
C11 C12 H12 118.9
C7 C12 H12 118.9
C14 C13 C18 117.54(16)
C14 C13 S3 122.5(2)
C18 C13 S3 119.79(19)
C13 C14 C15 121.21(18)
C13 C14 H14 119.4
C15 C14 H14 119.4
C16 C15 C14 120.62(19)
C16 C15 H15 119.7
C14 C15 H15 119.7
C15 C16 C17 119.53(19)
C15 C16 H16 120.2
C17 C16 H16 120.2
C16 C17 C18 120.9(2)
C16 C17 H17 119.5
C18 C17 H17 119.5
C17 C18 C13 120.04(19)
C17 C18 H18 120.0
C13 C18 H18 120.0
C20 C19 C24 118.83(17)
C20 C19 S4 118.94(19)
C24 C19 S4 121.9(2)
C19 C20 C21 119.51(19)
C19 C20 H20 120.2
C21 C20 H20 120.2
C22 C21 C20 120.5(2)
C22 C21 H21 119.8
C20 C21 H21 119.8
C21 C22 C23 121.3(2)
C21 C22 H22 119.4
C23 C22 H22 119.4
C24 C23 C22 118.2(2)
C24 C23 H23 120.9
C22 C23 H23 120.9
C23 C24 C19 121.3(2)
C23 C24 H24 119.3
C19 C24 H24 119.3
C26 C25 N1 123.05(19)
C26 C25 H25 118.5
N1 C25 H25 118.5
C25 C26 C27 121.2(2)
C25 C26 H26 119.4
C27 C26 H26 119.4
C26 C27 C28 118.89(19)
C26 C27 H27 120.6
C28 C27 H27 120.6
C29 C28 C27 115.74(17)
C29 C28 H28 122.1
C27 C28 H28 122.1
N1 C29 C28 123.11(17)
N1 C29 C30 118.37(14)
C28 C29 C30 118.46(18)
N2 C30 C31 121.86(16)
N2 C30 C29 114.38(13)
C31 C30 C29 123.6(2)
C30 C31 C32 118.84(19)
C30 C31 H31 120.6
C32 C31 H31 120.6
C33 C32 C31 120.4(2)
C33 C32 H32 119.8
C31 C32 H32 119.8
C32 C33 C34 118.27(19)
C32 C33 H33 120.9
C34 C33 H33 120.9
N2 C34 C33 122.61(18)
N2 C34 H34 118.7
C33 C34 H34 118.7
N3 C35 C36 122.04(18)
N3 C35 H35 119.0
C36 C35 H35 119.0
C37 C36 C35 119.11(19)
C37 C36 H36 120.4
C35 C36 H36 120.4
C36 C37 C38 119.60(19)
C36 C37 H37 120.2
C38 C37 H37 120.2
C37 C38 C39 120.19(18)
C37 C38 H38 119.9
C39 C38 H38 119.9
N3 C39 C38 118.64(15)
N3 C39 C40 117.67(14)
C38 C39 C40 123.68(18)
N4 C40 C41 122.18(16)
N4 C40 C39 117.95(16)
C41 C40 C39 119.86(17)
C42 C41 C40 117.38(18)
C42 C41 H41 121.3
C40 C41 H41 121.3
C41 C42 C43 120.69(18)
C41 C42 H42 119.7
C43 C42 H42 119.7
C44 C43 C42 116.43(18)
C44 C43 H43 121.8
C42 C43 H43 121.8
N4 C44 C43 125.45(19)
N4 C44 H44 117.3
C43 C44 H44 117.3
N5 Th2 N8 139.95(7)
N5 Th2 N7 151.72(8)
N8 Th2 N7 61.32(5)
N5 Th2 N6 60.91(5)
N8 Th2 N6 152.47(8)
N7 Th2 N6 108.38(7)
N5 Th2 S7 78.89(6)
N8 Th2 S7 121.78(7)
N7 Th2 S7 72.86(6)
N6 Th2 S7 73.22(6)
N5 Th2 S8 121.11(7)
N8 Th2 S8 80.45(6)
N7 Th2 S8 73.83(6)
N6 Th2 S8 72.05(6)
S7 Th2 S8 120.00(7)
N5 Th2 S5 65.29(6)
N8 Th2 S5 86.07(6)
N7 Th2 S5 142.96(7)
N6 Th2 S5 92.32(7)
S7 Th2 S5 143.88(7)
S8 Th2 S5 84.43(6)
N5 Th2 S6 87.50(6)
N8 Th2 S6 63.67(6)
N7 Th2 S6 91.00(7)
N6 Th2 S6 143.85(7)
S7 Th2 S6 84.42(6)
S8 Th2 S6 143.94(7)
S5 Th2 S6 89.38(6)
C45 S5 Th2 120.63(18)
C51 S6 Th2 120.92(17)
C57 S7 Th2 115.62(17)
C63 S8 Th2 111.36(15)
C73 N5 C69 117.20(15)
C73 N5 Th2 122.73(13)
C69 N5 Th2 119.51(15)
C74 N6 C78 118.07(17)
C74 N6 Th2 121.76(11)
C78 N6 Th2 119.60(15)
C79 N7 C83 117.70(16)
C79 N7 Th2 119.14(14)
C83 N7 Th2 123.00(10)
C88 N8 C84 118.06(16)
C88 N8 Th2 119.34(16)
C84 N8 Th2 121.95(14)
C50 C45 C46 117.15(16)
C50 C45 S5 123.2(2)
C46 C45 S5 119.15(19)
C47 C46 C45 119.40(18)
C47 C46 H46 120.3
C45 C46 H46 120.3
C48 C47 C46 121.6(2)
C48 C47 H47 119.2
C46 C47 H47 119.2
C49 C48 C47 119.3(2)
C49 C48 H48 120.4
C47 C48 H48 120.4
C48 C49 C50 122.0(2)
C48 C49 H49 119.0
C50 C49 H49 119.0
C49 C50 C45 120.43(18)
C49 C50 H50 119.8
C45 C50 H50 119.8
C56 C51 C52 119.75(17)
C56 C51 S6 122.3(2)
C52 C51 S6 117.77(18)
C53 C52 C51 120.00(18)
C53 C52 H52 120.0
C51 C52 H52 120.0
C54 C53 C52 120.53(19)
C54 C53 H53 119.7
C52 C53 H53 119.7
C53 C54 C55 121.04(19)
C53 C54 H54 119.5
C55 C54 H54 119.5
C54 C55 C56 118.81(19)
C54 C55 H55 120.6
C56 C55 H55 120.6
C51 C56 C55 119.83(18)
C51 C56 H56 120.1
C55 C56 H56 120.1
C62 C57 C58 118.08(16)
C62 C57 S7 122.2(2)
C58 C57 S7 119.38(19)
C59 C58 C57 119.07(18)
C59 C58 H58 120.5
C57 C58 H58 120.5
C60 C59 C58 121.00(19)
C60 C59 H59 119.5
C58 C59 H59 119.5
C59 C60 C61 121.06(19)
C59 C60 H60 119.5
C61 C60 H60 119.5
C60 C61 C62 119.02(19)
C60 C61 H61 120.5
C62 C61 H61 120.5
C61 C62 C57 121.72(19)
C61 C62 H62 119.1
C57 C62 H62 119.1
C68 C63 C64 118.70(17)
C68 C63 S8 122.57(19)
C64 C63 S8 118.62(18)
C63 C64 C65 120.59(18)
C63 C64 H64 119.7
C65 C64 H64 119.7
C66 C65 C64 119.67(19)
C66 C65 H65 120.2
C64 C65 H65 120.2
C65 C66 C67 118.43(19)
C65 C66 H66 120.8
C67 C66 H66 120.8
C68 C67 C66 122.5(2)
C68 C67 H67 118.8
C66 C67 H67 118.8
C67 C68 C63 119.9(2)
C67 C68 H68 120.1
C63 C68 H68 120.1
C70 C69 N5 123.93(19)
C70 C69 H69 118.0
N5 C69 H69 118.0
C69 C70 C71 118.92(19)
C69 C70 H70 120.5
C71 C70 H70 120.5
C72 C71 C70 118.79(19)
C72 C71 H71 120.6
C70 C71 H71 120.6
C71 C72 C73 121.03(18)
C71 C72 H72 119.5
C73 C72 H72 119.5
N5 C73 C72 120.04(16)
N5 C73 C74 115.82(16)
C72 C73 C74 124.13(18)
N6 C74 C75 121.38(16)
N6 C74 C73 118.03(14)
C75 C74 C73 120.55(19)
C74 C75 C76 120.48(19)
C74 C75 H75 119.8
C76 C75 H75 119.8
C75 C76 C77 119.35(18)
C75 C76 H76 120.3
C77 C76 H76 120.3
C78 C77 C76 116.47(18)
C78 C77 H77 121.8
C76 C77 H77 121.8
C77 C78 N6 124.11(18)
C77 C78 H78 117.9
N6 C78 H78 117.9
N7 C79 C80 123.49(18)
N7 C79 H79 118.3
C80 C79 H79 118.3
C79 C80 C81 119.31(19)
C79 C80 H80 120.3
C81 C80 H80 120.3
C82 C81 C80 116.45(18)
C82 C81 H81 121.8
C80 C81 H81 121.8
C83 C82 C81 122.94(19)
C83 C82 H82 118.5
C81 C82 H82 118.5
C82 C83 N7 119.98(16)
C82 C83 C84 124.60(17)
N7 C83 C84 115.42(14)
N8 C84 C85 121.88(16)
N8 C84 C83 117.29(17)
C85 C84 C83 120.78(17)
C86 C85 C84 118.86(18)
C86 C85 H85 120.6
C84 C85 H85 120.6
C85 C86 C87 120.34(19)
C85 C86 H86 119.8
C87 C86 H86 119.8
C88 C87 C86 115.90(19)
C88 C87 H87 122.1
C86 C87 H87 122.1
N8 C88 C87 124.7(2)
N8 C88 H88 117.6
C87 C88 H88 117.6
N10 Th3 N12 150.59(8)
N10 Th3 N9 61.29(5)
N12 Th3 N9 141.59(7)
N10 Th3 N11 106.25(7)
N12 Th3 N11 60.98(5)
N9 Th3 N11 152.07(8)
N10 Th3 S12 72.10(6)
N12 Th3 S12 78.63(6)
N9 Th3 S12 120.80(7)
N11 Th3 S12 72.49(6)
N10 Th3 S11 73.07(6)
N12 Th3 S11 121.45(7)
N9 Th3 S11 79.61(6)
N11 Th3 S11 72.66(6)
S12 Th3 S11 120.14(7)
N10 Th3 S10 145.14(7)
N12 Th3 S10 64.26(6)
N9 Th3 S10 88.81(6)
N11 Th3 S10 91.94(7)
S12 Th3 S10 142.66(7)
S11 Th3 S10 84.88(7)
N10 Th3 S9 92.30(7)
N12 Th3 S9 87.85(6)
N9 Th3 S9 63.80(6)
N11 Th3 S9 144.10(7)
S12 Th3 S9 84.95(6)
S11 Th3 S9 143.10(7)
S10 Th3 S9 89.49(7)
C89 S9 Th3 121.84(18)
C95 S10 Th3 120.97(18)
C101 S11 Th3 114.80(16)
C107 S12 Th3 113.01(16)
C113 N9 C117 117.71(16)
C113 N9 Th3 118.02(15)
C117 N9 Th3 123.60(14)
C122 N10 C118 115.78(15)
C122 N10 Th3 122.06(14)
C118 N10 Th3 122.15(11)
C123 N11 C127 115.56(15)
C123 N11 Th3 121.60(15)
C127 N11 Th3 122.77(10)
C132 N12 C128 116.95(15)
C132 N12 Th3 119.10(15)
C128 N12 Th3 123.48(13)
C94 C89 C90 117.56(16)
C94 C89 S9 123.2(2)
C90 C89 S9 119.19(19)
C91 C90 C89 122.30(19)
C91 C90 H90 118.8
C89 C90 H90 118.8
C90 C91 C92 119.3(2)
C90 C91 H91 120.3
C92 C91 H91 120.3
C91 C92 C93 120.33(19)
C91 C92 H92 119.8
C93 C92 H92 119.8
C94 C93 C92 119.67(19)
C94 C93 H93 120.2
C92 C93 H93 120.2
C93 C94 C89 120.73(19)
C93 C94 H94 119.6
C89 C94 H94 119.6
C96 C95 C100 118.41(16)
C96 C95 S10 120.85(19)
C100 C95 S10 120.74(19)
C95 C96 C97 124.1(2)
C95 C96 H96 118.0
C97 C96 H96 118.0
C98 C97 C96 118.99(19)
C98 C97 H97 120.5
C96 C97 H97 120.5
C99 C98 C97 119.63(19)
C99 C98 H98 120.2
C97 C98 H98 120.2
C98 C99 C100 122.92(19)
C98 C99 H99 118.5
C100 C99 H99 118.5
C99 C100 C95 115.88(17)
C99 C100 H100 122.1
C95 C100 H100 122.1
C102 C101 C106 118.69(16)
C102 C101 S11 119.91(19)
C106 C101 S11 121.40(19)
C101 C102 C103 122.21(19)
C101 C102 H102 118.9
C103 C102 H102 118.9
C104 C103 C102 120.3(2)
C104 C103 H103 119.9
C102 C103 H103 119.9
C103 C104 C105 118.25(18)
C103 C104 H104 120.9
C105 C104 H104 120.9
C106 C105 C104 120.94(19)
C106 C105 H105 119.5
C104 C105 H105 119.5
C105 C106 C101 119.53(18)
C105 C106 H106 120.2
C101 C106 H106 120.2
C112 C107 C108 117.50(16)
C112 C107 S12 120.48(19)
C108 C107 S12 122.02(19)
C109 C108 C107 119.70(18)
C109 C108 H108 120.2
C107 C108 H108 120.2
C110 C109 C108 122.1(2)
C110 C109 H109 118.9
C108 C109 H109 118.9
C109 C110 C111 118.9(2)
C109 C110 H110 120.6
C111 C110 H110 120.6
C110 C111 C112 120.1(2)
C110 C111 H111 119.9
C112 C111 H111 119.9
C107 C112 C111 121.50(19)
C107 C112 H112 119.2
C111 C112 H112 119.2
N9 C113 C114 122.18(18)
N9 C113 H113 118.9
C114 C113 H113 118.9
C115 C114 C113 119.73(19)
C115 C114 H114 120.1
C113 C114 H114 120.1
C114 C115 C116 117.31(18)
C114 C115 H115 121.3
C116 C115 H115 121.3
C117 C116 C115 120.83(18)
C117 C116 H116 119.6
C115 C116 H116 119.6
C116 C117 N9 122.20(17)
C116 C117 C118 123.31(18)
N9 C117 C118 114.28(17)
N10 C118 C119 121.69(15)
N10 C118 C117 117.47(13)
C119 C118 C117 120.83(17)
C118 C119 C120 120.09(18)
C118 C119 H119 120.0
C120 C119 H119 120.0
C121 C120 C119 117.24(18)
C121 C120 H120 121.4
C119 C120 H120 121.4
C120 C121 C122 119.13(19)
C120 C121 H121 120.4
C122 C121 H121 120.4
N10 C122 C121 126.04(19)
N10 C122 H122 117.0
C121 C122 H122 117.0
N11 C123 C124 126.50(19)
N11 C123 H123 116.8
C124 C123 H123 116.8
C123 C124 C125 116.58(19)
C123 C124 H124 121.7
C125 C124 H124 121.7
C126 C125 C124 120.76(19)
C126 C125 H125 119.6
C124 C125 H125 119.6
C125 C126 C127 117.94(18)
C125 C126 H126 121.0
C127 C126 H126 121.0
N11 C127 C126 122.64(16)
N11 C127 C128 117.67(14)
C126 C127 C128 119.56(19)
C129 C128 N12 120.33(16)
C129 C128 C127 125.38(18)
N12 C128 C127 114.21(16)
C130 C129 C128 123.53(19)
C130 C129 H129 118.2
C128 C129 H129 118.2
C129 C130 C131 115.56(18)
C129 C130 H130 122.2
C131 C130 H130 122.2
C132 C131 C130 119.88(19)
C132 C131 H131 120.1
C130 C131 H131 120.1
N12 C132 C131 123.73(19)
N12 C132 H132 118.1
C131 C132 H132 118.1
N13 Th4 N16 139.37(7)
N13 Th4 N15 152.31(8)
N16 Th4 N15 61.66(5)
N13 Th4 N14 61.66(5)
N16 Th4 N14 151.63(8)
N15 Th4 N14 108.03(7)
N13 Th4 S15 79.57(6)
N16 Th4 S15 122.54(7)
N15 Th4 S15 72.75(6)
N14 Th4 S15 73.04(6)
N13 Th4 S16 121.63(7)
N16 Th4 S16 78.99(6)
N15 Th4 S16 73.61(6)
N14 Th4 S16 72.66(6)
S15 Th4 S16 120.37(7)
N13 Th4 S13 63.01(6)
N16 Th4 S13 87.51(6)
N15 Th4 S13 144.67(7)
N14 Th4 S13 90.78(7)
S15 Th4 S13 142.45(7)
S16 Th4 S13 84.48(6)
N13 Th4 S14 87.16(6)
N16 Th4 S14 64.73(6)
N15 Th4 S14 90.77(7)
N14 Th4 S14 143.63(7)
S15 Th4 S14 83.86(6)
S16 Th4 S14 143.61(7)
S13 Th4 S14 90.93(7)
C133 S13 Th4 122.69(18)
C139 S14 Th4 119.76(17)
C145 S15 Th4 112.33(16)
C151 S16 Th4 113.04(16)
C157 N13 C161 117.07(15)
C157 N13 Th4 120.16(15)
C161 N13 Th4 122.44(13)
C166 N14 C162 117.31(17)
C166 N14 Th4 120.46(15)
C162 N14 Th4 121.85(11)
C167 N15 C171 117.77(15)
C167 N15 Th4 120.86(14)
C171 N15 Th4 121.36(10)
C172 N16 C176 116.41(15)
C172 N16 Th4 122.54(12)
C176 N16 Th4 120.95(14)
C138 C133 C134 118.48(16)
C138 C133 S13 124.8(2)
C134 C133 S13 116.54(18)
C135 C134 C133 120.03(18)
C135 C134 H134 120.0
C133 C134 H134 120.0
C134 C135 C136 119.88(19)
C134 C135 H135 120.1
C136 C135 H135 120.1
C137 C136 C135 118.10(19)
C137 C136 H136 120.9
C135 C136 H136 120.9
C136 C137 C138 122.0(2)
C136 C137 H137 119.0
C138 C137 H137 119.0
C133 C138 C137 121.40(19)
C133 C138 H138 119.3
C137 C138 H138 119.3
C144 C139 C140 114.61(17)
C144 C139 S14 125.5(2)
C140 C139 S14 119.42(19)
C141 C140 C139 123.11(19)
C141 C140 H140 118.4
C139 C140 H140 118.4
C140 C141 C142 120.84(19)
C140 C141 H141 119.6
C142 C141 H141 119.6
C141 C142 C143 116.87(18)
C141 C142 H142 121.6
C143 C142 H142 121.6
C144 C143 C142 119.19(19)
C144 C143 H143 120.4
C142 C143 H143 120.4
C143 C144 C139 125.32(19)
C143 C144 H144 117.3
C139 C144 H144 117.3
C146 C145 C150 118.73(16)
C146 C145 S15 120.41(19)
C150 C145 S15 120.83(19)
C147 C146 C145 121.91(18)
C147 C146 H146 119.0
C145 C146 H146 119.0
C148 C147 C146 117.16(19)
C148 C147 H147 121.4
C146 C147 H147 121.4
C149 C148 C147 121.9(2)
C149 C148 H148 119.1
C147 C148 H148 119.1
C148 C149 C150 122.8(2)
C148 C149 H149 118.6
C150 C149 H149 118.6
C145 C150 C149 117.41(18)
C145 C150 H150 121.3
C149 C150 H150 121.3
C156 C151 C152 120.29(16)
C156 C151 S16 121.11(19)
C152 C151 S16 118.60(18)
C153 C152 C151 119.10(18)
C153 C152 H152 120.5
C151 C152 H152 120.5
C154 C153 C152 120.72(19)
C154 C153 H153 119.6
C152 C153 H153 119.6
C155 C154 C153 120.26(19)
C155 C154 H154 119.9
C153 C154 H154 119.9
C154 C155 C156 120.27(19)
C154 C155 H155 119.9
C156 C155 H155 119.9
C151 C156 C155 119.33(18)
C151 C156 H156 120.3
C155 C156 H156 120.3
N13 C157 C158 123.28(19)
N13 C157 H157 118.4
C158 C157 H157 118.4
C159 C158 C157 117.65(19)
C159 C158 H158 121.2
C157 C158 H158 121.2
C160 C159 C158 120.91(19)
C160 C159 H159 119.5
C158 C159 H159 119.5
C159 C160 C161 119.25(19)
C159 C160 H160 120.4
C161 C160 H160 120.4
N13 C161 C160 121.79(16)
N13 C161 C162 115.80(18)
C160 C161 C162 122.20(18)
N14 C162 C163 120.05(16)
N14 C162 C161 117.07(14)
C163 C162 C161 122.88(17)
C164 C163 C162 120.65(18)
C164 C163 H163 119.7
C162 C163 H163 119.7
C165 C164 C163 117.65(18)
C165 C164 H164 121.2
C163 C164 H164 121.2
C166 C165 C164 118.11(19)
C166 C165 H165 120.9
C164 C165 H165 120.9
N14 C166 C165 125.99(19)
N14 C166 H166 117.0
C165 C166 H166 117.0
N15 C167 C168 125.42(18)
N15 C167 H167 117.3
C168 C167 H167 117.3
C167 C168 C169 115.24(18)
C167 C168 H168 122.4
C169 C168 H168 122.4
C170 C169 C168 122.53(19)
C170 C169 H169 118.7
C168 C169 H169 118.7
C169 C170 C171 118.34(18)
C169 C170 H170 120.8
C171 C170 H170 120.8
N15 C171 C170 120.65(17)
N15 C171 C172 116.73(15)
C170 C171 C172 122.1(2)
N16 C172 C173 121.27(16)
N16 C172 C171 117.10(14)
C173 C172 C171 121.62(17)
C174 C173 C172 118.77(18)
C174 C173 H173 120.6
C172 C173 H173 120.6
C175 C174 C173 117.96(19)
C175 C174 H174 121.0
C173 C174 H174 121.0
C174 C175 C176 122.1(2)
C174 C175 H175 119.0
C176 C175 H175 119.0
N16 C176 C175 123.41(19)
N16 C176 H176 118.3
C175 C176 H176 118.3
N4B Th1B N1B 140.0
N4B Th1B N2B 151.2
N1B Th1B N2B 61.4
N4B Th1B N3B 61.4
N1B Th1B N3B 151.5
N2B Th1B N3B 108.8
N4B Th1B S3B 121.5
N1B Th1B S3B 79.3
N2B Th1B S3B 75.0
N3B Th1B S3B 72.2
N4B Th1B S4B 80.4
N1B Th1B S4B 120.9
N2B Th1B S4B 70.8
N3B Th1B S4B 74.4
S3B Th1B S4B 120.1
N4B Th1B S1B 86.9
N1B Th1B S1B 64.3
N2B Th1B S1B 90.6
N3B Th1B S1B 144.2
S3B Th1B S1B 143.3
S4B Th1B S1B 84.6
N4B Th1B S2B 64.1
N1B Th1B S2B 87.1
N2B Th1B S2B 144.7
N3B Th1B S2B 91.2
S3B Th1B S2B 84.4
S4B Th1B S2B 144.2
S1B Th1B S2B 89.2
C201 S1B Th1B 120.9
C207 S2B Th1B 122.8
C213 S3B Th1B 115.3
C219 S4B Th1B 113.2
C229 N1B C225 117.7
C229 N1B Th1B 122.5
C225 N1B Th1B 119.4
C234 N2B C230 117.7
C234 N2B Th1B 119.1
C230 N2B Th1B 122.8
C235 N3B C239 120.3
C235 N3B Th1B 119.3
C239 N3B Th1B 120.0
C244 N4B C240 117.8
C244 N4B Th1B 119.4
C240 N4B Th1B 122.3
C202 C201 C206 117.8
C202 C201 S1B 118.7
C206 C201 S1B 123.0
C203 C202 C201 122.1
C203 C202 H202 119.0
C201 C202 H202 119.0
C202 C203 C204 117.5
C202 C203 H203 121.3
C204 C203 H203 121.3
C205 C204 C203 121.3
C205 C204 H204 119.4
C203 C204 H204 119.4
C204 C205 C206 120.9
C204 C205 H205 119.6
C206 C205 H205 119.6
C201 C206 C205 120.0
C201 C206 H206 120.0
C205 C206 H206 120.0
C212 C207 C208 119.0
C212 C207 S2B 123.5
C208 C207 S2B 117.3
C209 C208 C207 118.5
C209 C208 H208 120.8
C207 C208 H208 120.8
C210 C209 C208 121.7
C210 C209 H209 119.1
C208 C209 H209 119.1
C209 C210 C211 120.0
C209 C210 H210 120.0
C211 C210 H210 120.0
C212 C211 C210 118.5
C212 C211 H211 120.7
C210 C211 H211 120.7
C211 C212 C207 122.2
C211 C212 H212 118.9
C207 C212 H212 118.9
C214 C213 C218 117.6
C214 C213 S3B 122.6
C218 C213 S3B 119.8
C213 C214 C215 121.2
C213 C214 H214 119.4
C215 C214 H214 119.4
C216 C215 C214 120.6
C216 C215 H215 119.7
C214 C215 H215 119.7
C215 C216 C217 119.5
C215 C216 H216 120.2
C217 C216 H216 120.2
C216 C217 C218 120.9
C216 C217 H217 119.5
C218 C217 H217 119.5
C217 C218 C213 120.0
C217 C218 H218 120.0
C213 C218 H218 120.0
C220 C219 C224 118.8
C220 C219 S4B 119.0
C224 C219 S4B 122.0
C219 C220 C221 119.5
C219 C220 H220 120.3
C221 C220 H220 120.3
C222 C221 C220 120.5
C222 C221 H221 119.8
C220 C221 H221 119.8
C221 C222 C223 121.3
C221 C222 H222 119.4
C223 C222 H222 119.4
C224 C223 C222 118.2
C224 C223 H223 120.9
C222 C223 H223 120.9
C223 C224 C219 121.3
C223 C224 H224 119.4
C219 C224 H224 119.4
C226 C225 N1B 123.0
C226 C225 H225 118.5
N1B C225 H225 118.5
C225 C226 C227 121.2
C225 C226 H226 119.4
C227 C226 H226 119.4
C226 C227 C228 118.9
C226 C227 H227 120.6
C228 C227 H227 120.6
C229 C228 C227 115.7
C229 C228 H228 122.1
C227 C228 H228 122.1
N1B C229 C228 123.1
N1B C229 C230 118.3
C228 C229 C230 118.4
N2B C230 C231 121.9
N2B C230 C229 114.3
C231 C230 C229 123.5
C230 C231 C232 118.8
C230 C231 H231 120.6
C232 C231 H231 120.6
C233 C232 C231 120.4
C233 C232 H232 119.8
C231 C232 H232 119.8
C232 C233 C234 118.3
C232 C233 H233 120.9
C234 C233 H233 120.9
N2B C234 C233 122.6
N2B C234 H234 118.7
C233 C234 H234 118.7
N3B C235 C236 122.0
N3B C235 H235 119.0
C236 C235 H235 119.0
C237 C236 C235 119.1
C237 C236 H236 120.5
C235 C236 H236 120.5
C236 C237 C238 119.6
C236 C237 H237 120.2
C238 C237 H237 120.2
C237 C238 C239 120.2
C237 C238 H238 119.9
C239 C238 H238 119.9
N3B C239 C238 118.6
N3B C239 C240 117.7
C238 C239 C240 123.7
N4B C240 C241 122.2
N4B C240 C239 118.0
C241 C240 C239 119.9
C242 C241 C240 117.3
C242 C241 H241 121.3
C240 C241 H241 121.3
C241 C242 C243 120.7
C241 C242 H242 119.7
C243 C242 H242 119.7
C244 C243 C242 116.4
C244 C243 H243 121.8
C242 C243 H243 121.8
N4B C244 C243 125.4
N4B C244 H244 117.3
C243 C244 H244 117.3
N5B Th2B N8B 139.9
N5B Th2B N7B 151.7
N8B Th2B N7B 61.3
N5B Th2B N6B 60.9
N8B Th2B N6B 152.5
N7B Th2B N6B 108.4
N5B Th2B S7B 78.9
N8B Th2B S7B 121.8
N7B Th2B S7B 72.9
N6B Th2B S7B 73.2
N5B Th2B S8B 121.1
N8B Th2B S8B 80.5
N7B Th2B S8B 73.8
N6B Th2B S8B 72.0
S7B Th2B S8B 120.0
N5B Th2B S5B 65.3
N8B Th2B S5B 86.1
N7B Th2B S5B 143.0
N6B Th2B S5B 92.3
S7B Th2B S5B 143.9
S8B Th2B S5B 84.4
N5B Th2B S6B 87.5
N8B Th2B S6B 63.7
N7B Th2B S6B 91.0
N6B Th2B S6B 143.9
S7B Th2B S6B 84.4
S8B Th2B S6B 143.9
S5B Th2B S6B 89.4
C245 S5B Th2B 120.6
C251 S6B Th2B 120.9
C257 S7B Th2B 115.6
C263 S8B Th2B 111.4
C273 N5B C269 117.2
C273 N5B Th2B 122.7
C269 N5B Th2B 119.5
C274 N6B C278 118.1
C274 N6B Th2B 121.8
C278 N6B Th2B 119.6
C279 N7B C283 117.7
C279 N7B Th2B 119.1
C283 N7B Th2B 123.0
C288 N8B C284 118.1
C288 N8B Th2B 119.3
C284 N8B Th2B 121.9
C250 C245 C246 117.1
C250 C245 S5B 123.2
C246 C245 S5B 119.1
C247 C246 C245 119.4
C247 C246 H246 120.3
C245 C246 H246 120.3
C248 C247 C246 121.6
C248 C247 H247 119.2
C246 C247 H247 119.2
C249 C248 C247 119.3
C249 C248 H248 120.4
C247 C248 H248 120.4
C248 C249 C250 122.0
C248 C249 H249 119.0
C250 C249 H249 119.0
C249 C250 C245 120.4
C249 C250 H250 119.8
C245 C250 H250 119.8
C256 C251 C252 119.7
C256 C251 S6B 122.3
C252 C251 S6B 117.8
C253 C252 C251 120.0
C253 C252 H252 120.0
C251 C252 H252 120.0
C254 C253 C252 120.5
C254 C253 H253 119.7
C252 C253 H253 119.7
C253 C254 C255 121.0
C253 C254 H254 119.5
C255 C254 H254 119.5
C254 C255 C256 118.8
C254 C255 H255 120.6
C256 C255 H255 120.6
C251 C256 C255 119.8
C251 C256 H256 120.1
C255 C256 H256 120.1
C262 C257 C258 118.1
C262 C257 S7B 122.2
C258 C257 S7B 119.4
C259 C258 C257 119.1
C259 C258 H258 120.5
C257 C258 H258 120.5
C260 C259 C258 121.0
C260 C259 H259 119.5
C258 C259 H259 119.5
C259 C260 C261 121.0
C259 C260 H260 119.5
C261 C260 H260 119.5
C260 C261 C262 119.0
C260 C261 H261 120.5
C262 C261 H261 120.5
C261 C262 C257 121.7
C261 C262 H262 119.1
C257 C262 H262 119.1
C268 C263 C264 118.7
C268 C263 S8B 122.6
C264 C263 S8B 118.6
C263 C264 C265 120.6
C263 C264 H264 119.7
C265 C264 H264 119.7
C266 C265 C264 119.6
C266 C265 H265 120.2
C264 C265 H265 120.2
C265 C266 C267 118.4
C265 C266 H266 120.8
C267 C266 H266 120.8
C268 C267 C266 122.5
C268 C267 H267 118.8
C266 C267 H267 118.8
C267 C268 C263 119.9
C267 C268 H268 120.0
C263 C268 H268 120.0
C270 C269 N5B 123.9
C270 C269 H269 118.0
N5B C269 H269 118.0
C269 C270 C271 118.9
C269 C270 H270 120.5
C271 C270 H270 120.5
C272 C271 C270 118.8
C272 C271 H271 120.6
C270 C271 H271 120.6
C271 C272 C273 121.0
C271 C272 H272 119.5
C273 C272 H272 119.5
N5B C273 C272 120.0
N5B C273 C274 115.8
C272 C273 C274 124.1
N6B C274 C275 121.4
N6B C274 C273 118.0
C275 C274 C273 120.6
C274 C275 C276 120.4
C274 C275 H275 119.8
C276 C275 H275 119.8
C275 C276 C277 119.3
C275 C276 H276 120.3
C277 C276 H276 120.3
C278 C277 C276 116.4
C278 C277 H277 121.8
C276 C277 H277 121.8
C277 C278 N6B 124.1
C277 C278 H278 118.0
N6B C278 H278 118.0
N7B C279 C280 123.5
N7B C279 H279 118.3
C280 C279 H279 118.3
C279 C280 C281 119.3
C279 C280 H280 120.4
C281 C280 H280 120.4
C282 C281 C280 116.4
C282 C281 H281 121.8
C280 C281 H281 121.8
C283 C282 C281 122.9
C283 C282 H282 118.5
C281 C282 H282 118.5
C282 C283 N7B 120.0
C282 C283 C284 124.6
N7B C283 C284 115.4
N8B C284 C285 121.9
N8B C284 C283 117.3
C285 C284 C283 120.8
C286 C285 C284 118.9
C286 C285 H285 120.6
C284 C285 H285 120.6
C285 C286 C287 120.3
C285 C286 H286 119.8
C287 C286 H286 119.8
C288 C287 C286 115.9
C288 C287 H287 122.1
C286 C287 H287 122.1
N8B C288 C287 124.7
N8B C288 H288 117.6
C287 C288 H288 117.6
N10B Th3B N12B 150.6
N10B Th3B N9B 61.3
N12B Th3B N9B 141.6
N10B Th3B N11B 106.3
N12B Th3B N11B 61.0
N9B Th3B N11B 152.1
N10B Th3B S12B 72.1
N12B Th3B S12B 78.6
N9B Th3B S12B 120.8
N11B Th3B S12B 72.5
N10B Th3B S11B 73.1
N12B Th3B S11B 121.4
N9B Th3B S11B 79.6
N11B Th3B S11B 72.7
S12B Th3B S11B 120.1
N10B Th3B S10B 145.1
N12B Th3B S10B 64.3
N9B Th3B S10B 88.8
N11B Th3B S10B 91.9
S12B Th3B S10B 142.7
S11B Th3B S10B 84.9
N10B Th3B S9B 92.3
N12B Th3B S9B 87.8
N9B Th3B S9B 63.8
N11B Th3B S9B 144.1
S12B Th3B S9B 85.0
S11B Th3B S9B 143.1
S10B Th3B S9B 89.5
C289 S9B Th3B 121.8
C295 S10B Th3B 121.0
C301 S11B Th3B 114.8
C307 S12B Th3B 113.0
C313 N9B C317 117.7
C313 N9B Th3B 118.0
C317 N9B Th3B 123.6
C322 N10B C318 115.8
C322 N10B Th3B 122.0
C318 N10B Th3B 122.2
C323 N11B C327 115.6
C323 N11B Th3B 121.6
C327 N11B Th3B 122.8
C332 N12B C328 116.8
C332 N12B Th3B 119.1
C328 N12B Th3B 123.5
C294 C289 C290 117.5
C294 C289 S9B 123.1
C290 C289 S9B 119.1
C291 C290 C289 122.3
C291 C290 H290 118.9
C289 C290 H290 118.9
C290 C291 C292 119.3
C290 C291 H291 120.4
C292 C291 H291 120.4
C291 C292 C293 120.3
C291 C292 H292 119.8
C293 C292 H292 119.8
C294 C293 C292 119.6
C294 C293 H293 120.2
C292 C293 H293 120.2
C293 C294 C289 120.7
C293 C294 H294 119.7
C289 C294 H294 119.7
C296 C295 C300 118.4
C296 C295 S10B 120.8
C300 C295 S10B 120.7
C295 C296 C297 124.1
C295 C296 H296 118.0
C297 C296 H296 118.0
C298 C297 C296 119.0
C298 C297 H297 120.5
C296 C297 H297 120.5
C299 C298 C297 119.6
C299 C298 H298 120.2
C297 C298 H298 120.2
C298 C299 C300 122.9
C298 C299 H299 118.5
C300 C299 H299 118.5
C299 C300 C295 115.9
C299 C300 H300 122.1
C295 C300 H300 122.1
C302 C301 C306 118.7
C302 C301 S11B 119.9
C306 C301 S11B 121.4
C301 C302 C303 122.2
C301 C302 H302 118.9
C303 C302 H302 118.9
C304 C303 C302 120.3
C304 C303 H303 119.9
C302 C303 H303 119.9
C303 C304 C305 118.2
C303 C304 H304 120.9
C305 C304 H304 120.9
C306 C305 C304 120.9
C306 C305 H305 119.5
C304 C305 H305 119.5
C305 C306 C301 119.5
C305 C306 H306 120.2
C301 C306 H306 120.2
C312 C307 C308 117.5
C312 C307 S12B 120.5
C308 C307 S12B 122.0
C309 C308 C307 119.7
C309 C308 H308 120.2
C307 C308 H308 120.2
C310 C309 C308 122.1
C310 C309 H309 118.9
C308 C309 H309 118.9
C309 C310 C311 118.9
C309 C310 H310 120.6
C311 C310 H310 120.6
C310 C311 C312 120.1
C310 C311 H311 119.9
C312 C311 H311 119.9
C307 C312 C311 121.5
C307 C312 H312 119.3
C311 C312 H312 119.3
N9B C313 C314 122.2
N9B C313 H313 118.9
C314 C313 H313 118.9
C315 C314 C313 119.7
C315 C314 H314 120.1
C313 C314 H314 120.1
C314 C315 C316 117.3
C314 C315 H315 121.4
C316 C315 H315 121.4
C317 C316 C315 120.8
C317 C316 H316 119.6
C315 C316 H316 119.6
C316 C317 N9B 122.2
C316 C317 C318 123.3
N9B C317 C318 114.2
N10B C318 C319 121.7
N10B C318 C317 117.5
C319 C318 C317 120.8
C318 C319 C320 120.1
C318 C319 H319 120.0
C320 C319 H319 120.0
C321 C320 C319 117.2
C321 C320 H320 121.4
C319 C320 H320 121.4
C320 C321 C322 119.1
C320 C321 H321 120.4
C322 C321 H321 120.4
N10B C322 C321 126.0
N10B C322 H322 117.0
C321 C322 H322 117.0
N11B C323 C324 126.5
N11B C323 H323 116.8
C324 C323 H323 116.8
C323 C324 C325 116.6
C323 C324 H324 121.7
C325 C324 H324 121.7
C326 C325 C324 120.7
C326 C325 H325 119.6
C324 C325 H325 119.6
C325 C326 C327 117.9
C325 C326 H326 121.0
C327 C326 H326 121.0
N11B C327 C326 122.6
N11B C327 C328 117.6
C326 C327 C328 119.6
C329 C328 N12B 120.3
C329 C328 C327 125.4
N12B C328 C327 114.2
C330 C329 C328 123.5
C330 C329 H329 118.3
C328 C329 H329 118.3
C329 C330 C331 115.5
C329 C330 H330 122.2
C331 C330 H330 122.2
C332 C331 C330 119.8
C332 C331 H331 120.1
C330 C331 H331 120.1
N12B C332 C331 123.7
N12B C332 H332 118.2
C331 C332 H332 118.2
N13B Th4B N16B 139.4
N13B Th4B N15B 152.3
N16B Th4B N15B 61.7
N13B Th4B N14B 61.7
N16B Th4B N14B 151.6
N15B Th4B N14B 108.0
N13B Th4B S15B 79.6
N16B Th4B S15B 122.5
N15B Th4B S15B 72.7
N14B Th4B S15B 73.0
N13B Th4B S16B 121.6
N16B Th4B S16B 79.0
N15B Th4B S16B 73.6
N14B Th4B S16B 72.7
S15B Th4B S16B 120.4
N13B Th4B S13B 63.0
N16B Th4B S13B 87.5
N15B Th4B S13B 144.7
N14B Th4B S13B 90.8
S15B Th4B S13B 142.5
S16B Th4B S13B 84.5
N13B Th4B S14B 87.2
N16B Th4B S14B 64.7
N15B Th4B S14B 90.8
N14B Th4B S14B 143.6
S15B Th4B S14B 83.9
S16B Th4B S14B 143.6
S13B Th4B S14B 90.9
C333 S13B Th4B 122.7
C339 S14B Th4B 119.8
C345 S15B Th4B 112.3
C351 S16B Th4B 113.0
C357 N13B C361 117.1
C357 N13B Th4B 120.2
C361 N13B Th4B 122.5
C366 N14B C362 117.3
C366 N14B Th4B 120.5
C362 N14B Th4B 121.9
C367 N15B C371 117.7
C367 N15B Th4B 120.9
C371 N15B Th4B 121.3
C372 N16B C376 116.4
C372 N16B Th4B 122.5
C376 N16B Th4B 120.9
C338 C333 C334 118.5
C338 C333 S13B 124.8
C334 C333 S13B 116.6
C335 C334 C333 120.0
C335 C334 H334 120.0
C333 C334 H334 120.0
C334 C335 C336 119.9
C334 C335 H335 120.1
C336 C335 H335 120.1
C337 C336 C335 118.1
C337 C336 H336 120.9
C335 C336 H336 120.9
C336 C337 C338 122.0
C336 C337 H337 119.0
C338 C337 H337 119.0
C333 C338 C337 121.4
C333 C338 H338 119.3
C337 C338 H338 119.3
C344 C339 C340 114.6
C344 C339 S14B 125.5
C340 C339 S14B 119.4
C341 C340 C339 123.1
C341 C340 H340 118.5
C339 C340 H340 118.5
C340 C341 C342 120.8
C340 C341 H341 119.6
C342 C341 H341 119.6
C341 C342 C343 116.9
C341 C342 H342 121.6
C343 C342 H342 121.6
C344 C343 C342 119.2
C344 C343 H343 120.4
C342 C343 H343 120.4
C343 C344 C339 125.3
C343 C344 H344 117.3
C339 C344 H344 117.3
C346 C345 C350 118.7
C346 C345 S15B 120.4
C350 C345 S15B 120.8
C347 C346 C345 121.9
C347 C346 H346 119.1
C345 C346 H346 119.1
C348 C347 C346 117.1
C348 C347 H347 121.4
C346 C347 H347 121.4
C349 C348 C347 121.9
C349 C348 H348 119.1
C347 C348 H348 119.1
C348 C349 C350 122.8
C348 C349 H349 118.6
C350 C349 H349 118.6
C345 C350 C349 117.4
C345 C350 H350 121.3
C349 C350 H350 121.3
C356 C351 C352 120.2
C356 C351 S16B 121.1
C352 C351 S16B 118.6
C353 C352 C351 119.1
C353 C352 H352 120.5
C351 C352 H352 120.5
C354 C353 C352 120.7
C354 C353 H353 119.6
C352 C353 H353 119.7
C355 C354 C353 120.2
C355 C354 H354 119.9
C353 C354 H354 119.9
C354 C355 C356 120.3
C354 C355 H355 119.9
C356 C355 H355 119.9
C351 C356 C355 119.3
C351 C356 H356 120.3
C355 C356 H356 120.3
N13B C357 C358 123.3
N13B C357 H357 118.4
C358 C357 H357 118.4
C359 C358 C357 117.6
C359 C358 H358 121.2
C357 C358 H358 121.2
C360 C359 C358 120.9
C360 C359 H359 119.6
C358 C359 H359 119.6
C359 C360 C361 119.2
C359 C360 H360 120.4
C361 C360 H360 120.4
N13B C361 C360 121.7
N13B C361 C362 115.8
C360 C361 C362 122.1
N14B C362 C363 120.1
N14B C362 C361 117.1
C363 C362 C361 122.9
C364 C363 C362 120.6
C364 C363 H363 119.7
C362 C363 H363 119.7
C365 C364 C363 117.6
C365 C364 H364 121.2
C363 C364 H364 121.2
C366 C365 C364 118.1
C366 C365 H365 121.0
C364 C365 H365 121.0
N14B C366 C365 126.0
N14B C366 H366 117.0
C365 C366 H366 117.0
N15B C367 C368 125.4
N15B C367 H367 117.3
C368 C367 H367 117.3
C367 C368 C369 115.2
C367 C368 H368 122.4
C369 C368 H368 122.4
C370 C369 C368 122.5
C370 C369 H369 118.7
C368 C369 H369 118.7
C369 C370 C371 118.3
C369 C370 H370 120.8
C371 C370 H370 120.8
N15B C371 C370 120.6
N15B C371 C372 116.7
C370 C371 C372 122.1
N16B C372 C373 121.2
N16B C372 C371 117.1
C373 C372 C371 121.6
C374 C373 C372 118.7
C374 C373 H373 120.6
C372 C373 H373 120.6
C375 C374 C373 117.9
C375 C374 H374 121.0
C373 C374 H374 121.0
C374 C375 C376 122.0
C374 C375 H375 119.0
C376 C375 H375 119.0
N16B C376 C375 123.4
N16B C376 H376 118.3
C375 C376 H376 118.3

loop_
_geom_bond_atom_site_label_1
_geom_bond_atom_site_label_2
_geom_bond_distance
Th1 N4 2.6269(11)
Th1 N1 2.6445(11)
Th1 N2 2.6692(11)
Th1 N3 2.6910(11)
Th1 S3 2.8348(12)
Th1 S4 2.8355(12)
Th1 S1 2.8575(12)
Th1 S2 2.8595(12)
S1 C1 1.7720(14)
S2 C7 1.7840(14)
S3 C13 1.7727(14)
S4 C19 1.7787(14)
N1 C29 1.3401(13)
N1 C25 1.3467(13)
N2 C34 1.3528(14)
N2 C30 1.3725(13)
N3 C35 1.3410(14)
N3 C39 1.3506(13)
N4 C44 1.3367(13)
N4 C40 1.3394(13)
C1 C2 1.4042(14)
C1 C6 1.4062(14)
C2 C3 1.4003(14)
C2 H2 0.9500
C3 C4 1.4386(14)
C3 H3 0.9500
C4 C5 1.3207(14)
C4 H4 0.9500
C5 C6 1.4264(14)
C5 H5 0.9500
C6 H6 0.9500
C7 C12 1.3828(14)
C7 C8 1.4091(14)
C8 C9 1.3885(14)
C8 H8 0.9500
C9 C10 1.3757(14)
C9 H9 0.9500
C10 C11 1.3927(14)
C10 H10 0.9500
C11 C12 1.3824(14)
C11 H11 0.9500
C12 H12 0.9500
C13 C14 1.3797(14)
C13 C18 1.4300(14)
C14 C15 1.4024(14)
C14 H14 0.9500
C15 C16 1.3675(14)
C15 H15 0.9500
C16 C17 1.3816(14)
C16 H16 0.9500
C17 C18 1.3856(14)
C17 H17 0.9500
C18 H18 0.9500
C19 C20 1.3877(14)
C19 C24 1.4020(14)
C20 C21 1.3925(14)
C20 H20 0.9500
C21 C22 1.3543(14)
C21 H21 0.9500
C22 C23 1.3963(14)
C22 H22 0.9500
C23 C24 1.3723(14)
C23 H23 0.9500
C24 H24 0.9500
C25 C26 1.3183(14)
C25 H25 0.9500
C26 C27 1.3694(14)
C26 H26 0.9500
C27 C28 1.4148(14)
C27 H27 0.9500
C28 C29 1.4117(14)
C28 H28 0.9500
C29 C30 1.5044(13)
C30 C31 1.3757(14)
C31 C32 1.3809(14)
C31 H31 0.9500
C32 C33 1.3719(14)
C32 H32 0.9500
C33 C34 1.3868(14)
C33 H33 0.9500
C34 H34 0.9500
C35 C36 1.3998(14)
C35 H35 0.9500
C36 C37 1.3290(14)
C36 H36 0.9500
C37 C38 1.4019(14)
C37 H37 0.9500
C38 C39 1.4047(13)
C38 H38 0.9500
C39 C40 1.4566(12)
C40 C41 1.4162(13)
C41 C42 1.3940(14)
C41 H41 0.9500
C42 C43 1.3961(14)
C42 H42 0.9500
C43 C44 1.3712(14)
C43 H43 0.9500
C44 H44 0.9500
Th2 N5 2.6377(11)
Th2 N8 2.6517(11)
Th2 N7 2.6539(11)
Th2 N6 2.6637(11)
Th2 S7 2.8259(12)
Th2 S8 2.8412(12)
Th2 S5 2.8489(12)
Th2 S6 2.8638(12)
S5 C45 1.7631(14)
S6 C51 1.7830(14)
S7 C57 1.7843(14)
S8 C63 1.7763(14)
N5 C73 1.3719(13)
N5 C69 1.3856(13)
N6 C74 1.3484(13)
N6 C78 1.3815(14)
N7 C79 1.3614(13)
N7 C83 1.3805(13)
N8 C88 1.3120(14)
N8 C84 1.3727(13)
C45 C50 1.4145(14)
C45 C46 1.4172(14)
C46 C47 1.3992(14)
C46 H46 0.9500
C47 C48 1.3715(14)
C47 H47 0.9500
C48 C49 1.3441(14)
C48 H48 0.9500
C49 C50 1.3840(14)
C49 H49 0.9500
C50 H50 0.9500
C51 C56 1.3743(14)
C51 C52 1.4162(14)
C52 C53 1.3870(14)
C52 H52 0.9500
C53 C54 1.3514(14)
C53 H53 0.9500
C54 C55 1.4093(14)
C54 H54 0.9500
C55 C56 1.4191(14)
C55 H55 0.9500
C56 H56 0.9500
C57 C62 1.3982(14)
C57 C58 1.4008(14)
C58 C59 1.3896(14)
C58 H58 0.9500
C59 C60 1.3608(14)
C59 H59 0.9500
C60 C61 1.3651(14)
C60 H60 0.9500
C61 C62 1.3741(14)
C61 H61 0.9500
C62 H62 0.9500
C63 C68 1.3704(14)
C63 C64 1.3993(14)
C64 C65 1.4034(14)
C64 H64 0.9500
C65 C66 1.3737(14)
C65 H65 0.9500
C66 C67 1.3816(14)
C66 H66 0.9500
C67 C68 1.3687(14)
C67 H67 0.9500
C68 H68 0.9500
C69 C70 1.3535(14)
C69 H69 0.9500
C70 C71 1.3940(14)
C70 H70 0.9500
C71 C72 1.3725(14)
C71 H71 0.9500
C72 C73 1.4082(13)
C72 H72 0.9500
C73 C74 1.4503(13)
C74 C75 1.3687(13)
C75 C76 1.3868(14)
C75 H75 0.9500
C76 C77 1.4266(14)
C76 H76 0.9500
C77 C78 1.3605(14)
C77 H77 0.9500
C78 H78 0.9500
C79 C80 1.3805(14)
C79 H79 0.9500
C80 C81 1.4054(14)
C80 H80 0.9500
C81 C82 1.3911(14)
C81 H81 0.9500
C82 C83 1.3738(13)
C82 H82 0.9500
C83 C84 1.4780(13)
C84 C85 1.3859(13)
C85 C86 1.3602(14)
C85 H85 0.9500
C86 C87 1.4265(14)
C86 H86 0.9500
C87 C88 1.3873(14)
C87 H87 0.9500
C88 H88 0.9500
Th3 N10 2.6278(11)
Th3 N12 2.6336(11)
Th3 N9 2.6353(11)
Th3 N11 2.6381(11)
Th3 S12 2.8424(12)
Th3 S11 2.8425(12)
Th3 S10 2.8540(12)
Th3 S9 2.8669(12)
S9 C89 1.7844(14)
S10 C95 1.7608(14)
S11 C101 1.7756(14)
S12 C107 1.7566(13)
N9 C113 1.3366(14)
N9 C117 1.3584(13)
N10 C122 1.3323(13)
N10 C118 1.3680(13)
N11 C123 1.3426(13)
N11 C127 1.3446(13)
N12 C132 1.3434(13)
N12 C128 1.3713(13)
C89 C94 1.3685(14)
C89 C90 1.4196(14)
C90 C91 1.3431(14)
C90 H90 0.9500
C91 C92 1.3495(14)
C91 H91 0.9500
C92 C93 1.4159(14)
C92 H92 0.9500
C93 C94 1.3620(14)
C93 H93 0.9500
C94 H94 0.9500
C95 C96 1.3525(14)
C95 C100 1.4530(14)
C96 C97 1.3870(14)
C96 H96 0.9500
C97 C98 1.3751(14)
C97 H97 0.9500
C98 C99 1.3674(14)
C98 H98 0.9500
C99 C100 1.4318(14)
C99 H99 0.9500
C100 H100 0.9500
C101 C102 1.3658(14)
C101 C106 1.4002(14)
C102 C103 1.3885(14)
C102 H102 0.9500
C103 C104 1.3706(14)
C103 H103 0.9500
C104 C105 1.4152(14)
C104 H104 0.9500
C105 C106 1.3903(14)
C105 H105 0.9500
C106 H106 0.9500
C107 C112 1.3947(14)
C107 C108 1.4143(14)
C108 C109 1.3895(14)
C108 H108 0.9500
C109 C110 1.3765(14)
C109 H109 0.9500
C110 C111 1.3773(14)
C110 H110 0.9500
C111 C112 1.4015(14)
C111 H111 0.9500
C112 H112 0.9500
C113 C114 1.4128(14)
C113 H113 0.9500
C114 C115 1.3536(14)
C114 H114 0.9500
C115 C116 1.4077(14)
C115 H115 0.9500
C116 C117 1.3503(13)
C116 H116 0.9500
C117 C118 1.4898(13)
C118 C119 1.3948(13)
C119 C120 1.4118(14)
C119 H119 0.9500
C120 C121 1.3664(14)
C120 H120 0.9500
C121 C122 1.3703(14)
C121 H121 0.9500
C122 H122 0.9500
C123 C124 1.3578(14)
C123 H123 0.9500
C124 C125 1.3879(14)
C124 H124 0.9500
C125 C126 1.3569(14)
C125 H125 0.9500
C126 C127 1.4205(13)
C126 H126 0.9500
C127 C128 1.4839(13)
C128 C129 1.3681(13)
C129 C130 1.3647(14)
C129 H129 0.9500
C130 C131 1.3994(14)
C130 H130 0.9500
C131 C132 1.3702(14)
C131 H131 0.9500
C132 H132 0.9500
Th4 N13 2.6065(11)
Th4 N16 2.6183(11)
Th4 N15 2.6246(11)
Th4 N14 2.6527(11)
Th4 S15 2.8301(12)
Th4 S16 2.8544(12)
Th4 S13 2.8563(12)
Th4 S14 2.8615(12)
S13 C133 1.7792(14)
S14 C139 1.7646(14)
S15 C145 1.7686(14)
S16 C151 1.7909(13)
N13 C157 1.3097(13)
N13 C161 1.3800(13)
N14 C166 1.3208(13)
N14 C162 1.3449(13)
N15 C167 1.3434(13)
N15 C171 1.3793(13)
N16 C172 1.3493(13)
N16 C176 1.3563(13)
C133 C138 1.3635(14)
C133 C134 1.4116(14)
C134 C135 1.3922(14)
C134 H134 0.9500
C135 C136 1.4113(14)
C135 H135 0.9500
C136 C137 1.3668(14)
C136 H136 0.9500
C137 C138 1.3671(14)
C137 H137 0.9500
C138 H138 0.9500
C139 C144 1.3680(14)
C139 C140 1.4170(14)
C140 C141 1.3520(14)
C140 H140 0.9500
C141 C142 1.4049(14)
C141 H141 0.9500
C142 C143 1.4311(14)
C142 H142 0.9500
C143 C144 1.3544(14)
C143 H143 0.9500
C144 H144 0.9500
C145 C146 1.4129(14)
C145 C150 1.4144(14)
C146 C147 1.4070(14)
C146 H146 0.9500
C147 C148 1.4052(14)
C147 H147 0.9500
C148 C149 1.3217(14)
C148 H148 0.9500
C149 C150 1.4243(14)
C149 H149 0.9500
C150 H150 0.9500
C151 C156 1.3613(14)
C151 C152 1.4090(14)
C152 C153 1.3896(14)
C152 H152 0.9500
C153 C154 1.3693(14)
C153 H153 0.9500
C154 C155 1.3657(14)
C154 H154 0.9500
C155 C156 1.4192(14)
C155 H155 0.9500
C156 H156 0.9500
C157 C158 1.4207(14)
C157 H157 0.9500
C158 C159 1.3610(14)
C158 H158 0.9500
C159 C160 1.3374(14)
C159 H159 0.9500
C160 C161 1.3924(13)
C160 H160 0.9500
C161 C162 1.4739(13)
C162 C163 1.4148(13)
C163 C164 1.3852(14)
C163 H163 0.9500
C164 C165 1.3732(14)
C164 H164 0.9500
C165 C166 1.3684(14)
C165 H165 0.9500
C166 H166 0.9500
C167 C168 1.3859(14)
C167 H167 0.9500
C168 C169 1.4004(14)
C168 H168 0.9500
C169 C170 1.3645(14)
C169 H169 0.9500
C170 C171 1.4155(14)
C170 H170 0.9500
C171 C172 1.4517(13)
C172 C173 1.4402(13)
C173 C174 1.3919(14)
C173 H173 0.9500
C174 C175 1.3239(14)
C174 H174 0.9500
C175 C176 1.3615(14)
C175 H175 0.9500
C176 H176 0.9500
Th1B N4B 2.6270
Th1B N1B 2.6444
Th1B N2B 2.6692
Th1B N3B 2.6910
Th1B S3B 2.8348
Th1B S4B 2.8356
Th1B S1B 2.8575
Th1B S2B 2.8596
S1B C201 1.7721
S2B C207 1.7839
S3B C213 1.7726
S4B C219 1.7785
N1B C229 1.3401
N1B C225 1.3467
N2B C234 1.3527
N2B C230 1.3724
N3B C235 1.3410
N3B C239 1.3506
N4B C244 1.3368
N4B C240 1.3394
C201 C202 1.4043
C201 C206 1.4063
C202 C203 1.4004
C202 H202 0.9500
C203 C204 1.4386
C203 H203 0.9500
C204 C205 1.3208
C204 H204 0.9500
C205 C206 1.4265
C205 H205 0.9500
C206 H206 0.9500
C207 C212 1.3827
C207 C208 1.4091
C208 C209 1.3886
C208 H208 0.9500
C209 C210 1.3758
C209 H209 0.9500
C210 C211 1.3927
C210 H210 0.9500
C211 C212 1.3825
C211 H211 0.9500
C212 H212 0.9500
C213 C214 1.3796
C213 C218 1.4299
C214 C215 1.4025
C214 H214 0.9500
C215 C216 1.3676
C215 H215 0.9500
C216 C217 1.3816
C216 H216 0.9500
C217 C218 1.3856
C217 H217 0.9500
C218 H218 0.9500
C219 C220 1.3877
C219 C224 1.4019
C220 C221 1.3926
C220 H220 0.9500
C221 C222 1.3543
C221 H221 0.9500
C222 C223 1.3963
C222 H222 0.9500
C223 C224 1.3723
C223 H223 0.9500
C224 H224 0.9500
C225 C226 1.3184
C225 H225 0.9500
C226 C227 1.3694
C226 H226 0.9500
C227 C228 1.4149
C227 H227 0.9500
C228 C229 1.4118
C228 H228 0.9500
C229 C230 1.5046
C230 C231 1.3758
C231 C232 1.3809
C231 H231 0.9500
C232 C233 1.3719
C232 H232 0.9500
C233 C234 1.3868
C233 H233 0.9500
C234 H234 0.9500
C235 C236 1.3998
C235 H235 0.9500
C236 C237 1.3291
C236 H236 0.9500
C237 C238 1.4020
C237 H237 0.9500
C238 C239 1.4047
C238 H238 0.9500
C239 C240 1.4565
C240 C241 1.4162
C241 C242 1.3941
C241 H241 0.9500
C242 C243 1.3962
C242 H242 0.9500
C243 C244 1.3712
C243 H243 0.9500
C244 H244 0.9500
Th2B N5B 2.6377
Th2B N8B 2.6518
Th2B N7B 2.6539
Th2B N6B 2.6637
Th2B S7B 2.8259
Th2B S8B 2.8412
Th2B S5B 2.8489
Th2B S6B 2.8638
S5B C245 1.7631
S6B C251 1.7830
S7B C257 1.7843
S8B C263 1.7763
N5B C273 1.3719
N5B C269 1.3856
N6B C274 1.3484
N6B C278 1.3815
N7B C279 1.3614
N7B C283 1.3805
N8B C288 1.3120
N8B C284 1.3727
C245 C250 1.4145
C245 C246 1.4172
C246 C247 1.3992
C246 H246 0.9500
C247 C248 1.3715
C247 H247 0.9500
C248 C249 1.3441
C248 H248 0.9500
C249 C250 1.3840
C249 H249 0.9500
C250 H250 0.9500
C251 C256 1.3744
C251 C252 1.4163
C252 C253 1.3870
C252 H252 0.9500
C253 C254 1.3514
C253 H253 0.9500
C254 C255 1.4093
C254 H254 0.9500
C255 C256 1.4191
C255 H255 0.9500
C256 H256 0.9500
C257 C262 1.3982
C257 C258 1.4008
C258 C259 1.3897
C258 H258 0.9500
C259 C260 1.3608
C259 H259 0.9500
C260 C261 1.3651
C260 H260 0.9500
C261 C262 1.3741
C261 H261 0.9500
C262 H262 0.9500
C263 C268 1.3704
C263 C264 1.3993
C264 C265 1.4034
C264 H264 0.9500
C265 C266 1.3737
C265 H265 0.9500
C266 C267 1.3816
C266 H266 0.9500
C267 C268 1.3687
C267 H267 0.9500
C268 H268 0.9500
C269 C270 1.3535
C269 H269 0.9500
C270 C271 1.3940
C270 H270 0.9500
C271 C272 1.3725
C271 H271 0.9500
C272 C273 1.4083
C272 H272 0.9500
C273 C274 1.4503
C274 C275 1.3687
C275 C276 1.3869
C275 H275 0.9500
C276 C277 1.4267
C276 H276 0.9500
C277 C278 1.3606
C277 H277 0.9500
C278 H278 0.9500
C279 C280 1.3806
C279 H279 0.9500
C280 C281 1.4055
C280 H280 0.9500
C281 C282 1.3912
C281 H281 0.9500
C282 C283 1.3738
C282 H282 0.9500
C283 C284 1.4781
C284 C285 1.3859
C285 C286 1.3602
C285 H285 0.9500
C286 C287 1.4265
C286 H286 0.9500
C287 C288 1.3873
C287 H287 0.9500
C288 H288 0.9500
Th3B N10B 2.6278
Th3B N12B 2.6337
Th3B N9B 2.6353
Th3B N11B 2.6380
Th3B S12B 2.8424
Th3B S11B 2.8425
Th3B S10B 2.8540
Th3B S9B 2.8669
S9B C289 1.7846
S10B C295 1.7609
S11B C301 1.7756
S12B C307 1.7566
N9B C313 1.3367
N9B C317 1.3585
N10B C322 1.3324
N10B C318 1.3680
N11B C323 1.3426
N11B C327 1.3446
N12B C332 1.3438
N12B C328 1.3716
C289 C294 1.3687
C289 C290 1.4198
C290 C291 1.3431
C290 H290 0.9500
C291 C292 1.3495
C291 H291 0.9500
C292 C293 1.4160
C292 H292 0.9500
C293 C294 1.3621
C293 H293 0.9500
C294 H294 0.9500
C295 C296 1.3526
C295 C300 1.4531
C296 C297 1.3870
C296 H296 0.9500
C297 C298 1.3751
C297 H297 0.9500
C298 C299 1.3674
C298 H298 0.9500
C299 C300 1.4318
C299 H299 0.9500
C300 H300 0.9500
C301 C302 1.3659
C301 C306 1.4002
C302 C303 1.3886
C302 H302 0.9500
C303 C304 1.3707
C303 H303 0.9500
C304 C305 1.4153
C304 H304 0.9500
C305 C306 1.3903
C305 H305 0.9500
C306 H306 0.9500
C307 C312 1.3948
C307 C308 1.4143
C308 C309 1.3895
C308 H308 0.9500
C309 C310 1.3766
C309 H309 0.9500
C310 C311 1.3774
C310 H310 0.9500
C311 C312 1.4016
C311 H311 0.9500
C312 H312 0.9500
C313 C314 1.4128
C313 H313 0.9500
C314 C315 1.3537
C314 H314 0.9500
C315 C316 1.4078
C315 H315 0.9500
C316 C317 1.3503
C316 H316 0.9500
C317 C318 1.4899
C318 C319 1.3949
C319 C320 1.4118
C319 H319 0.9500
C320 C321 1.3664
C320 H320 0.9500
C321 C322 1.3703
C321 H321 0.9500
C322 H322 0.9500
C323 C324 1.3578
C323 H323 0.9500
C324 C325 1.3880
C324 H324 0.9500
C325 C326 1.3570
C325 H325 0.9500
C326 C327 1.4205
C326 H326 0.9500
C327 C328 1.4838
C328 C329 1.3682
C329 C330 1.3647
C329 H329 0.9500
C330 C331 1.3995
C330 H330 0.9500
C331 C332 1.3704
C331 H331 0.9500
C332 H332 0.9500
Th4B N13B 2.6063
Th4B N16B 2.6184
Th4B N15B 2.6246
Th4B N14B 2.6526
Th4B S15B 2.8301
Th4B S16B 2.8545
Th4B S13B 2.8563
Th4B S14B 2.8615
S13B C333 1.7790
S14B C339 1.7647
S15B C345 1.7687
S16B C351 1.7909
N13B C357 1.3097
N13B C361 1.3800
N14B C366 1.3208
N14B C362 1.3449
N15B C367 1.3435
N15B C371 1.3794
N16B C372 1.3494
N16B C376 1.3565
C333 C338 1.3634
C333 C334 1.4115
C334 C335 1.3922
C334 H334 0.9500
C335 C336 1.4113
C335 H335 0.9500
C336 C337 1.3668
C336 H336 0.9500
C337 C338 1.3671
C337 H337 0.9500
C338 H338 0.9500
C339 C344 1.3681
C339 C340 1.4171
C340 C341 1.3520
C340 H340 0.9500
C341 C342 1.4049
C341 H341 0.9500
C342 C343 1.4312
C342 H342 0.9500
C343 C344 1.3544
C343 H343 0.9500
C344 H344 0.9500
C345 C346 1.4132
C345 C350 1.4146
C346 C347 1.4071
C346 H346 0.9500
C347 C348 1.4052
C347 H347 0.9500
C348 C349 1.3218
C348 H348 0.9500
C349 C350 1.4244
C349 H349 0.9500
C350 H350 0.9500
C351 C356 1.3614
C351 C352 1.4091
C352 C353 1.3897
C352 H352 0.9500
C353 C354 1.3693
C353 H353 0.9500
C354 C355 1.3658
C354 H354 0.9500
C355 C356 1.4192
C355 H355 0.9500
C356 H356 0.9500
C357 C358 1.4208
C357 H357 0.9500
C358 C359 1.3611
C358 H358 0.9500
C359 C360 1.3374
C359 H359 0.9500
C360 C361 1.3926
C360 H360 0.9500
C361 C362 1.4740
C362 C363 1.4148
C363 C364 1.3852
C363 H363 0.9500
C364 C365 1.3733
C364 H364 0.9500
C365 C366 1.3685
C365 H365 0.9500
C366 H366 0.9500
C367 C368 1.3860
C367 H367 0.9500
C368 C369 1.4005
C368 H368 0.9500
C369 C370 1.3646
C369 H369 0.9500
C370 C371 1.4156
C370 H370 0.9500
C371 C372 1.4516
C372 C373 1.4403
C373 C374 1.3920
C373 H373 0.9500
C374 C375 1.3240
C374 H374 0.9500
C375 C376 1.3616
C375 H375 0.9500
C376 H376 0.9500

loop_
_geom_hbond_atom_site_label_D
_geom_hbond_atom_site_label_H
_geom_hbond_atom_site_label_A
_geom_hbond_distance_DH
_geom_hbond_distance_HA
_geom_hbond_distance_DA
_geom_hbond_angle_DHA
_geom_hbond_site_symmetry_A
C6 H6 S4 0.95 2.89 3.574(14) 129.5 .
C12 H12 S3 0.95 3.01 3.668(14) 127.9 .
C25 H25 S2 0.95 2.86 3.621(5) 138.0 .
C33 H33 S5 0.95 2.92 3.783(7) 151.7 .
C34 H34 S4 0.95 2.71 3.163(12) 109.9 .
C35 H35 S3 0.95 2.74 3.235(11) 113.1 .
C36 H36 S6 0.95 2.95 3.809(7) 151.4 .
C44 H44 S1 0.95 2.84 3.611(5) 138.5 .
C50 H50 S8 0.95 2.97 3.561(15) 121.3 .
C56 H56 S7 0.95 2.91 3.553(14) 126.3 .
C69 H69 S6 0.95 2.92 3.659(5) 136.0 .
C77 H77 S1 0.95 2.93 3.795(6) 152.6 3
C78 H78 S8 0.95 2.76 3.237(12) 111.7 .
C79 H79 S7 0.95 2.73 3.223(12) 112.8 .
C80 H80 S2 0.95 2.86 3.751(6) 157.0 3
C88 H88 S5 0.95 2.82 3.585(5) 137.9 .
C94 H94 S12 0.95 3.00 3.640(16) 126.1 .
C100 H100 S11 0.95 2.87 3.579(14) 132.4 .
C113 H113 S10 0.95 2.90 3.661(5) 137.9 .
C121 H121 S13 0.95 2.90 3.787(6) 155.6 3_445
C122 H122 S12 0.95 2.75 3.202(12) 110.3 .
C123 H123 S11 0.95 2.72 3.239(12) 115.0 .
C124 H124 S14 0.95 2.87 3.756(6) 156.0 3_445
C132 H132 S9 0.95 2.89 3.648(5) 137.9 .
C138 H138 S16 0.95 2.94 3.649(13) 132.8 .
C144 H144 S15 0.95 2.98 3.543(15) 119.4 .
C157 H157 S14 0.95 2.85 3.611(5) 137.7 .
C165 H165 S9 0.95 2.82 3.720(6) 157.6 .
C166 H166 S16 0.95 2.76 3.261(12) 114.1 .
C167 H167 S15 0.95 2.72 3.204(13) 112.5 .
C168 H168 S10 0.95 2.92 3.799(6) 153.6 .
C176 H176 S13 0.95 2.90 3.644(5) 136.5 .

loop_
_geom_torsion_atom_site_label_1
_geom_torsion_atom_site_label_2
_geom_torsion_atom_site_label_3
_geom_torsion_atom_site_label_4
_geom_torsion
Th1 S1 C1 C2 120.8(11)
Th1 S1 C1 C6 -66.3(11)
C6 C1 C2 C3 1(3)
S1 C1 C2 C3 174.0(16)
C1 C2 C3 C4 2(3)
C2 C3 C4 C5 -6(3)
C3 C4 C5 C6 8(3)
C2 C1 C6 C5 1(2)
S1 C1 C6 C5 -172.2(13)
C4 C5 C6 C1 -5(3)
Th1 S2 C7 C12 -66.0(12)
Th1 S2 C7 C8 118.8(10)
C12 C7 C8 C9 1(2)
S2 C7 C8 C9 176.2(13)
C7 C8 C9 C10 0(3)
C8 C9 C10 C11 0(3)
C9 C10 C11 C12 -1(3)
C10 C11 C12 C7 2(3)
C8 C7 C12 C11 -2(3)
S2 C7 C12 C11 -176.6(15)
Th1 S3 C13 C14 -98.6(12)
Th1 S3 C13 C18 86.1(10)
C18 C13 C14 C15 1(3)
S3 C13 C14 C15 -174.3(16)
C13 C14 C15 C16 0(3)
C14 C15 C16 C17 0(4)
C15 C16 C17 C18 -3(3)
C16 C17 C18 C13 4(3)
C14 C13 C18 C17 -3(2)
S3 C13 C18 C17 172.2(14)
Th1 S4 C19 C20 -109.7(10)
Th1 S4 C19 C24 76.6(11)
C24 C19 C20 C21 -4(2)
S4 C19 C20 C21 -177.4(14)
C19 C20 C21 C22 3(3)
C20 C21 C22 C23 -5(3)
C21 C22 C23 C24 7(3)
C22 C23 C24 C19 -7(3)
C20 C19 C24 C23 6(2)
S4 C19 C24 C23 179.2(14)
C29 N1 C25 C26 1(2)
Th1 N1 C25 C26 -171.3(16)
N1 C25 C26 C27 4(3)
C25 C26 C27 C28 -4(3)
C26 C27 C28 C29 1(3)
C25 N1 C29 C28 -5(2)
Th1 N1 C29 C28 167.5(13)
C25 N1 C29 C30 178.1(13)
Th1 N1 C29 C30 -9.7(15)
C27 C28 C29 N1 4(3)
C27 C28 C29 C30 -179.2(16)
C34 N2 C30 C31 4(2)
Th1 N2 C30 C31 176.4(12)
C34 N2 C30 C29 -171.5(13)
Th1 N2 C30 C29 1.3(15)
N1 C29 C30 N2 5.3(18)
C28 C29 C30 N2 -172.0(15)
N1 C29 C30 C31 -169.7(16)
C28 C29 C30 C31 13(2)
N2 C30 C31 C32 1(3)
C29 C30 C31 C32 175.6(17)
C30 C31 C32 C33 -4(3)
C31 C32 C33 C34 3(3)
C30 N2 C34 C33 -5(2)
Th1 N2 C34 C33 -178.0(15)
C32 C33 C34 N2 2(3)
C39 N3 C35 C36 -4(2)
Th1 N3 C35 C36 -175.2(14)
N3 C35 C36 C37 1(3)
C35 C36 C37 C38 1(3)
C36 C37 C38 C39 0(3)
C35 N3 C39 C38 5(2)
Th1 N3 C39 C38 176.2(12)
C35 N3 C39 C40 -174.5(13)
Th1 N3 C39 C40 -3.0(16)
C37 C38 C39 N3 -3(3)
C37 C38 C39 C40 176.1(17)
C44 N4 C40 C41 -1(2)
Th1 N4 C40 C41 170.5(12)
C44 N4 C40 C39 177.8(13)
Th1 N4 C40 C39 -10.3(17)
N3 C39 C40 N4 9(2)
C38 C39 C40 N4 -170.6(16)
N3 C39 C40 C41 -172.2(15)
C38 C39 C40 C41 9(2)
N4 C40 C41 C42 1(3)
C39 C40 C41 C42 -177.8(17)
C40 C41 C42 C43 0(3)
C41 C42 C43 C44 -1(3)
C40 N4 C44 C43 0(2)
Th1 N4 C44 C43 -172.3(15)
C42 C43 C44 N4 1(3)
Th2 S5 C45 C50 -69.8(11)
Th2 S5 C45 C46 118.4(10)
C50 C45 C46 C47 2(2)
S5 C45 C46 C47 174.2(14)
C45 C46 C47 C48 0(3)
C46 C47 C48 C49 -3(3)
C47 C48 C49 C50 4(3)
C48 C49 C50 C45 -2(3)
C46 C45 C50 C49 -1(2)
S5 C45 C50 C49 -173.0(14)
Th2 S6 C51 C56 -65.7(12)
Th2 S6 C51 C52 119.6(10)
C56 C51 C52 C53 1(2)
S6 C51 C52 C53 176.2(15)
C51 C52 C53 C54 -2(3)
C52 C53 C54 C55 2(4)
C53 C54 C55 C56 -2(3)
C52 C51 C56 C55 -2(2)
S6 C51 C56 C55 -176.2(15)
C54 C55 C56 C51 2(3)
Th2 S7 C57 C62 82.7(11)
Th2 S7 C57 C58 -104.0(10)
C62 C57 C58 C59 -2(2)
S7 C57 C58 C59 -175.2(14)
C57 C58 C59 C60 2(3)
C58 C59 C60 C61 0(3)
C59 C60 C61 C62 -2(3)
C60 C61 C62 C57 2(3)
C58 C57 C62 C61 0(2)
S7 C57 C62 C61 173.3(15)
Th2 S8 C63 C68 79.4(11)
Th2 S8 C63 C64 -104.2(10)
C68 C63 C64 C65 -3(2)
S8 C63 C64 C65 -179.9(14)
C63 C64 C65 C66 2(3)
C64 C65 C66 C67 -3(3)
C65 C66 C67 C68 4(3)
C66 C67 C68 C63 -6(3)
C64 C63 C68 C67 5(2)
S8 C63 C68 C67 -178.7(14)
C73 N5 C69 C70 -1(2)
Th2 N5 C69 C70 -172.6(16)
N5 C69 C70 C71 3(3)
C69 C70 C71 C72 -3(3)
C70 C71 C72 C73 1(3)
C69 N5 C73 C72 -1(2)
Th2 N5 C73 C72 170.0(13)
C69 N5 C73 C74 178.1(13)
Th2 N5 C73 C74 -10.5(16)
C71 C72 C73 N5 1(3)
C71 C72 C73 C74 -178.2(18)
C78 N6 C74 C75 4(2)
Th2 N6 C74 C75 175.5(13)
C78 N6 C74 C73 -173.4(14)
Th2 N6 C74 C73 -2.1(17)
N5 C73 C74 N6 8.0(19)
C72 C73 C74 N6 -172.5(17)
N5 C73 C74 C75 -169.6(16)
C72 C73 C74 C75 10(3)
N6 C74 C75 C76 -2(3)
C73 C74 C75 C76 175.6(17)
C74 C75 C76 C77 0(3)
C75 C76 C77 C78 0(3)
C76 C77 C78 N6 2(3)
C74 N6 C78 C77 -4(2)
Th2 N6 C78 C77 -175.8(16)
C83 N7 C79 C80 -1(3)
Th2 N7 C79 C80 -177.1(16)
N7 C79 C80 C81 -1(3)
C79 C80 C81 C82 1(3)
C80 C81 C82 C83 1(3)
C81 C82 C83 N7 -4(3)
C81 C82 C83 C84 175.6(18)
C79 N7 C83 C82 4(2)
Th2 N7 C83 C82 179.4(12)
C79 N7 C83 C84 -175.7(14)
Th2 N7 C83 C84 -0.2(17)
C88 N8 C84 C85 -1(2)
Th2 N8 C84 C85 170.0(13)
C88 N8 C84 C83 177.0(13)
Th2 N8 C84 C83 -12.3(16)
C82 C83 C84 N8 -171.6(17)
N7 C83 C84 N8 8.0(19)
C82 C83 C84 C85 6(3)
N7 C83 C84 C85 -174.2(15)
N8 C84 C85 C86 2(3)
C83 C84 C85 C86 -175.7(18)
C84 C85 C86 C87 1(3)
C85 C86 C87 C88 -4(3)
C84 N8 C88 C87 -3(2)
Th2 N8 C88 C87 -174.5(14)
C86 C87 C88 N8 6(3)
Th3 S9 C89 C94 65.1(13)
Th3 S9 C89 C90 -117.9(11)
C94 C89 C90 C91 1(3)
S9 C89 C90 C91 -175.9(17)
C89 C90 C91 C92 -3(3)
C90 C91 C92 C93 2(4)
C91 C92 C93 C94 0(4)
C92 C93 C94 C89 -2(3)
C90 C89 C94 C93 2(3)
S9 C89 C94 C93 178.7(16)
Th3 S10 C95 C96 -116.9(12)
Th3 S10 C95 C100 63.6(11)
C100 C95 C96 C97 4(3)
S10 C95 C96 C97 -175.9(17)
C95 C96 C97 C98 -3(3)
C96 C97 C98 C99 0(3)
C97 C98 C99 C100 1(3)
C98 C99 C100 C95 0(3)
C96 C95 C100 C99 -2(2)
S10 C95 C100 C99 177.6(13)
Th3 S11 C101 C102 102.3(11)
Th3 S11 C101 C106 -78.0(11)
C106 C101 C102 C103 -2(3)
S11 C101 C102 C103 177.4(16)
C101 C102 C103 C104 3(3)
C102 C103 C104 C105 -1(3)
C103 C104 C105 C106 -2(3)
C104 C105 C106 C101 3(3)
C102 C101 C106 C105 -1(2)
S11 C101 C106 C105 179.6(14)
Th3 S12 C107 C112 -78.3(10)
Th3 S12 C107 C108 101.2(11)
C112 C107 C108 C109 -1(2)
S12 C107 C108 C109 179.5(14)
C107 C108 C109 C110 1(3)
C108 C109 C110 C111 -2(3)
C109 C110 C111 C112 4(3)
C108 C107 C112 C111 3(2)
S12 C107 C112 C111 -177.6(14)
C110 C111 C112 C107 -5(3)
C117 N9 C113 C114 2(2)
Th3 N9 C113 C114 173.1(14)
N9 C113 C114 C115 -2(3)
C113 C114 C115 C116 1(3)
C114 C115 C116 C117 -1(3)
C115 C116 C117 N9 2(3)
C115 C116 C117 C118 176.3(18)
C113 N9 C117 C116 -2(2)
Th3 N9 C117 C116 -172.6(14)
C113 N9 C117 C118 -177.1(13)
Th3 N9 C117 C118 12.5(16)
C122 N10 C118 C119 -2(2)
Th3 N10 C118 C119 178.2(14)
C122 N10 C118 C117 177.0(14)
Th3 N10 C118 C117 -3.1(17)
C116 C117 C118 N10 179.3(16)
N9 C117 C118 N10 -5.9(19)
C116 C117 C118 C119 -2(3)
N9 C117 C118 C119 172.9(16)
N10 C118 C119 C120 1(3)
C117 C118 C119 C120 -177.8(17)
C118 C119 C120 C121 0(3)
C119 C120 C121 C122 0(3)
C118 N10 C122 C121 2(2)
Th3 N10 C122 C121 -177.9(16)
C120 C121 C122 N10 -1(3)
C127 N11 C123 C124 -1(3)
Th3 N11 C123 C124 175.5(16)
N11 C123 C124 C125 2(3)
C123 C124 C125 C126 -2(3)
C124 C125 C126 C127 1(3)
C123 N11 C127 C126 0(2)
Th3 N11 C127 C126 -176.8(13)
C123 N11 C127 C128 175.8(14)
Th3 N11 C127 C128 -1.1(17)
C125 C126 C127 N11 0(3)
C125 C126 C127 C128 -175.4(18)
C132 N12 C128 C129 0(2)
Th3 N12 C128 C129 -171.9(12)
C132 N12 C128 C127 -176.8(13)
Th3 N12 C128 C127 11.2(15)
N11 C127 C128 C129 177.0(16)
C126 C127 C128 C129 -7(3)
N11 C127 C128 N12 -6.3(19)
C126 C127 C128 N12 169.6(16)
N12 C128 C129 C130 -1(3)
C127 C128 C129 C130 175.1(18)
C128 C129 C130 C131 2(3)
C129 C130 C131 C132 -1(3)
C128 N12 C132 C131 1(2)
Th3 N12 C132 C131 173.2(15)
C130 C131 C132 N12 -1(3)
Th4 S13 C133 C138 62.9(12)
Th4 S13 C133 C134 -122.1(10)
C138 C133 C134 C135 0(2)
S13 C133 C134 C135 -175.2(14)
C133 C134 C135 C136 2(3)
C134 C135 C136 C137 -4(3)
C135 C136 C137 C138 4(3)
C134 C133 C138 C137 0(3)
S13 C133 C138 C137 174.7(15)
C136 C137 C138 C133 -2(3)
Th4 S14 C139 C144 70.3(12)
Th4 S14 C139 C140 -117.8(10)
C144 C139 C140 C141 -2(2)
S14 C139 C140 C141 -175.0(15)
C139 C140 C141 C142 1(3)
C140 C141 C142 C143 1(3)
C141 C142 C143 C144 -2(3)
C142 C143 C144 C139 1(3)
C140 C139 C144 C143 1(3)
S14 C139 C144 C143 173.6(15)
Th4 S15 C145 C146 102.8(11)
Th4 S15 C145 C150 -79.0(10)
C150 C145 C146 C147 -1(3)
S15 C145 C146 C147 177.7(15)
C145 C146 C147 C148 2(3)
C146 C147 C148 C149 -3(3)
C147 C148 C149 C150 2(4)
C146 C145 C150 C149 0(2)
S15 C145 C150 C149 -178.2(13)
C148 C149 C150 C145 -1(3)
Th4 S16 C151 C156 -82.1(10)
Th4 S16 C151 C152 97.5(10)
C156 C151 C152 C153 1(2)
S16 C151 C152 C153 -178.3(14)
C151 C152 C153 C154 -1(3)
C152 C153 C154 C155 1(3)
C153 C154 C155 C156 -1(3)
C152 C151 C156 C155 -2(2)
S16 C151 C156 C155 177.7(13)
C154 C155 C156 C151 2(3)
C161 N13 C157 C158 -1(2)
Th4 N13 C157 C158 172.7(15)
N13 C157 C158 C159 1(3)
C157 C158 C159 C160 -2(3)
C158 C159 C160 C161 2(3)
C157 N13 C161 C160 1.5(19)
Th4 N13 C161 C160 -172.0(12)
C157 N13 C161 C162 -173.3(13)
Th4 N13 C161 C162 13.2(15)
C159 C160 C161 N13 -2(3)
C159 C160 C161 C162 172.3(17)
C166 N14 C162 C163 -5(2)
Th4 N14 C162 C163 -177.9(12)
C166 N14 C162 C161 175.6(14)
Th4 N14 C162 C161 2.6(17)
N13 C161 C162 N14 -10.0(19)
C160 C161 C162 N14 175.2(15)
N13 C161 C162 C163 170.5(16)
C160 C161 C162 C163 -4(3)
N14 C162 C163 C164 4(3)
C161 C162 C163 C164 -176.5(17)
C162 C163 C164 C165 0(3)
C163 C164 C165 C166 -3(3)
C162 N14 C166 C165 2(3)
Th4 N14 C166 C165 174.8(16)
C164 C165 C166 N14 3(3)
C171 N15 C167 C168 1(3)
Th4 N15 C167 C168 179.7(16)
N15 C167 C168 C169 -1(3)
C167 C168 C169 C170 -1(3)
C168 C169 C170 C171 3(3)
C167 N15 C171 C170 0.8(19)
Th4 N15 C171 C170 -178.1(11)
C167 N15 C171 C172 172.4(14)
Th4 N15 C171 C172 -6.5(15)
C169 C170 C171 N15 -2(2)
C169 C170 C171 C172 -173.6(18)
C176 N16 C172 C173 3(2)
Th4 N16 C172 C173 -173.0(12)
C176 N16 C172 C171 -177.5(14)
Th4 N16 C172 C171 6.1(17)
N15 C171 C172 N16 0.3(19)
C170 C171 C172 N16 171.7(15)
N15 C171 C172 C173 179.4(15)
C170 C171 C172 C173 -9(2)
N16 C172 C173 C174 -2(3)
C171 C172 C173 C174 178.6(17)
C172 C173 C174 C175 0(3)
C173 C174 C175 C176 1(3)
C172 N16 C176 C175 -2(2)
Th4 N16 C176 C175 174.1(15)
C174 C175 C176 N16 0(3)
Th1B S1B C201 C202 -131.5
Th1B S1B C201 C206 56.2
C206 C201 C202 C203 2.7
S1B C201 C202 C203 -170.0
C201 C202 C203 C204 -4.0
C202 C203 C204 C205 6.7
C203 C204 C205 C206 -8.1
C202 C201 C206 C205 -3.7
S1B C201 C206 C205 168.6
C204 C205 C206 C201 6.6
Th1B S2B C207 C212 58.7
Th1B S2B C207 C208 -125.7
C212 C207 C208 C209 0.5
S2B C207 C208 C209 -175.4
C207 C208 C209 C210 2.4
C208 C209 C210 C211 -4.0
C209 C210 C211 C212 2.7
C210 C211 C212 C207 0.2
C208 C207 C212 C211 -1.7
S2B C207 C212 C211 173.8
Th1B S3B C213 C214 92.5
Th1B S3B C213 C218 -90.4
C218 C213 C214 C215 3.3
S3B C213 C214 C215 -179.5
C213 C214 C215 C216 -2.8
C214 C215 C216 C217 2.7
C215 C216 C217 C218 -3.4
C216 C217 C218 C213 4.1
C214 C213 C218 C217 -4.0
S3B C213 C218 C217 178.7
Th1B S4B C219 C220 107.4
Th1B S4B C219 C224 -77.7
C224 C219 C220 C221 4.7
S4B C219 C220 C221 179.7
C219 C220 C221 C222 -4.3
C220 C221 C222 C223 5.1
C221 C222 C223 C224 -6.4
C222 C223 C224 C219 6.9
C220 C219 C224 C223 -6.2
S4B C219 C224 C223 178.9
C229 N1B C225 C226 -3.1
Th1B N1B C225 C226 169.8
N1B C225 C226 C227 5.2
C225 C226 C227 C228 -1.8
C226 C227 C228 C229 -3.2
C225 N1B C229 C228 -2.4
Th1B N1B C229 C228 -175.1
C225 N1B C229 C230 -177.2
Th1B N1B C229 C230 10.2
C227 C228 C229 N1B 5.4
C227 C228 C229 C230 -179.9
C234 N2B C230 C231 2.3
Th1B N2B C230 C231 -171.4
C234 N2B C230 C229 176.4
Th1B N2B C230 C229 2.7
N1B C229 C230 N2B -8.2
C228 C229 C230 N2B 176.8
N1B C229 C230 C231 165.8
C228 C229 C230 C231 -9.2
N2B C230 C231 C232 1.9
C229 C230 C231 C232 -171.6
C230 C231 C232 C233 -4.2
C231 C232 C233 C234 2.2
C230 N2B C234 C233 -4.5
Th1B N2B C234 C233 169.5
C232 C233 C234 N2B 2.3
C239 N3B C235 C236 -0.3
Th1B N3B C235 C236 171.4
N3B C235 C236 C237 4.1
C235 C236 C237 C238 -3.5
C236 C237 C238 C239 -0.5
C235 N3B C239 C238 -3.8
Th1B N3B C239 C238 -175.4
C235 N3B C239 C240 174.9
Th1B N3B C239 C240 3.3
C237 C238 C239 N3B 4.2
C237 C238 C239 C240 -174.4
C244 N4B C240 C241 1.4
Th1B N4B C240 C241 -170.3
C244 N4B C240 C239 -178.1
Th1B N4B C240 C239 10.2
N3B C239 C240 N4B -8.7
C238 C239 C240 N4B 169.9
N3B C239 C240 C241 171.8
C238 C239 C240 C241 -9.6
N4B C240 C241 C242 2.4
C239 C240 C241 C242 -178.2
C240 C241 C242 C243 -4.0
C241 C242 C243 C244 1.9
C240 N4B C244 C243 -3.8
Th1B N4B C244 C243 168.1
C242 C243 C244 N4B 2.2
Th2B S5B C245 C250 54.3
Th2B S5B C245 C246 -133.9
C250 C245 C246 C247 -0.9
S5B C245 C246 C247 -173.1
C245 C246 C247 C248 -2.3
C246 C247 C248 C249 3.3
C247 C248 C249 C250 -1.0
C248 C249 C250 C245 -2.3
C246 C245 C250 C249 3.1
S5B C245 C250 C249 175.0
Th2B S6B C251 C256 52.9
Th2B S6B C251 C252 -121.5
C256 C251 C252 C253 2.1
S6B C251 C252 C253 176.7
C251 C252 C253 C254 0.8
C252 C253 C254 C255 -2.5
C253 C254 C255 C256 1.4
C252 C251 C256 C255 -3.2
S6B C251 C256 C255 -177.5
C254 C255 C256 C251 1.5
Th2B S7B C257 C262 -83.8
Th2B S7B C257 C258 103.0
C262 C257 C258 C259 -2.3
S7B C257 C258 C259 171.1
C257 C258 C259 C260 0.1
C258 C259 C260 C261 2.8
C259 C260 C261 C262 -3.4
C260 C261 C262 C257 1.0
C258 C257 C262 C261 1.8
S7B C257 C262 C261 -171.5
Th2B S8B C263 C268 -73.2
Th2B S8B C263 C264 109.6
C268 C263 C264 C265 4.5
S8B C263 C264 C265 -178.2
C263 C264 C265 C266 -1.3
C264 C265 C266 C267 -3.4
C265 C266 C267 C268 5.2
C266 C267 C268 C263 -2.0
C264 C263 C268 C267 -2.9
S8B C263 C268 C267 179.9
C273 N5B C269 C270 4.1
Th2B N5B C269 C270 175.7
N5B C269 C270 C271 -3.0
C269 C270 C271 C272 -1.2
C270 C271 C272 C273 4.1
C269 N5B C273 C272 -1.1
Th2B N5B C273 C272 -172.4
C269 N5B C273 C274 -178.3
Th2B N5B C273 C274 10.4
C271 C272 C273 N5B -2.9
C271 C272 C273 C274 174.0
C278 N6B C274 C275 -4.3
Th2B N6B C274 C275 -175.7
C278 N6B C274 C273 173.5
Th2B N6B C274 C273 2.1
N5B C273 C274 N6B -7.9
C272 C273 C274 N6B 175.0
N5B C273 C274 C275 169.9
C272 C273 C274 C275 -7.2
N6B C274 C275 C276 -0.1
C273 C274 C275 C276 -177.8
C274 C275 C276 C277 3.9
C275 C276 C277 C278 -3.2
C276 C277 C278 N6B -1.2
C274 N6B C278 C277 5.0
Th2B N6B C278 C277 176.6
C283 N7B C279 C280 2.3
Th2B N7B C279 C280 177.9
N7B C279 C280 C281 -2.9
C279 C280 C281 C282 4.0
C280 C281 C282 C283 -4.9
C281 C282 C283 N7B 4.6
C281 C282 C283 C284 -173.7
C279 N7B C283 C282 -3.0
Th2B N7B C283 C282 -178.4
C279 N7B C283 C284 175.4
Th2B N7B C283 C284 0.1
C288 N8B C284 C285 0.1
Th2B N8B C284 C285 -170.5
C288 N8B C284 C283 -177.0
Th2B N8B C284 C283 12.4
C282 C283 C284 N8B 170.4
N7B C283 C284 N8B -8.0
C282 C283 C284 C285 -6.7
N7B C283 C284 C285 174.9
N8B C284 C285 C286 -1.2
C283 C284 C285 C286 175.8
C284 C285 C286 C287 -1.4
C285 C286 C287 C288 4.8
C284 N8B C288 C287 3.9
Th2B N8B C288 C287 174.7
C286 C287 C288 N8B -6.2
Th3B S9B C289 C294 -65.9
Th3B S9B C289 C290 120.1
C294 C289 C290 C291 -5.0
S9B C289 C290 C291 169.3
C289 C290 C291 C292 0.2
C290 C291 C292 C293 3.7
C291 C292 C293 C294 -2.9
C292 C293 C294 C289 -2.0
C290 C289 C294 C293 5.8
S9B C289 C294 C293 -168.3
Th3B S10B C295 C296 120.1
Th3B S10B C295 C300 -64.1
C300 C295 C296 C297 -5.4
S10B C295 C296 C297 170.5
C295 C296 C297 C298 4.3
C296 C297 C298 C299 -2.0
C297 C298 C299 C300 1.2
C298 C299 C300 C295 -2.2
C296 C295 C300 C299 4.1
S10B C295 C300 C299 -171.8
Th3B S11B C301 C302 -96.0
Th3B S11B C301 C306 86.1
C306 C301 C302 C303 1.1
S11B C301 C302 C303 -176.9
C301 C302 C303 C304 3.2
C302 C303 C304 C305 -4.7
C303 C304 C305 C306 2.0
C304 C305 C306 C301 2.3
C302 C301 C306 C305 -3.8
S11B C301 C306 C305 174.2
Th3B S12B C307 C312 90.7
Th3B S12B C307 C308 -92.0
C312 C307 C308 C309 0.9
S12B C307 C308 C309 -176.5
C307 C308 C309 C310 -2.6
C308 C309 C310 C311 0.1
C309 C310 C311 C312 3.9
C308 C307 C312 C311 3.1
S12B C307 C312 C311 -179.4
C310 C311 C312 C307 -5.6
C317 N9B C313 C314 -4.4
Th3B N9B C313 C314 -175.0
N9B C313 C314 C315 2.2
C313 C314 C315 C316 1.9
C314 C315 C316 C317 -3.7
C315 C316 C317 N9B 1.6
C315 C316 C317 C318 -172.3
C313 N9B C317 C316 2.4
Th3B N9B C317 C316 172.5
C313 N9B C317 C318 176.8
Th3B N9B C317 C318 -13.1
C322 N10B C318 C319 -1.2
Th3B N10B C318 C319 178.4
C322 N10B C318 C317 -177.7
Th3B N10B C318 C317 1.9
C316 C317 C318 N10B -178.7
N9B C317 C318 N10B 7.0
C316 C317 C318 C319 4.8
N9B C317 C318 C319 -169.5
N10B C318 C319 C320 3.6
C317 C318 C319 C320 180.0
C318 C319 C320 C321 -2.3
C319 C320 C321 C322 -1.1
C318 N10B C322 C321 -2.6
Th3B N10B C322 C321 177.9
C320 C321 C322 N10B 3.8
C327 N11B C323 C324 0.9
Th3B N11B C323 C324 -177.8
N11B C323 C324 C325 2.5
C323 C324 C325 C326 -3.8
C324 C325 C326 C327 1.9
C323 N11B C327 C326 -3.0
Th3B N11B C327 C326 175.7
C323 N11B C327 C328 -178.2
Th3B N11B C327 C328 0.4
C325 C326 C327 N11B 1.7
C325 C326 C327 C328 176.8
C332 N12B C328 C329 -6.0
Th3B N12B C328 C329 164.6
C332 N12B C328 C327 177.9
Th3B N12B C328 C327 -11.5
N11B C327 C328 C329 -168.9
C326 C327 C328 C329 15.7
N11B C327 C328 N12B 6.9
C326 C327 C328 N12B -168.4
N12B C328 C329 C330 1.5
C327 C328 C329 C330 177.1
C328 C329 C330 C331 2.9
C329 C330 C331 C332 -2.8
C328 N12B C332 C331 6.2
Th3B N12B C332 C331 -164.8
C330 C331 C332 N12B -1.8
Th4B S13B C333 C338 -55.4
Th4B S13B C333 C334 128.0
C338 C333 C334 C335 1.5
S13B C333 C334 C335 178.3
C333 C334 C335 C336 2.1
C334 C335 C336 C337 -4.6
C335 C336 C337 C338 3.6
C334 C333 C338 C337 -2.7
S13B C333 C338 C337 -179.2
C336 C337 C338 C333 0.1
Th4B S14B C339 C344 -59.4
Th4B S14B C339 C340 129.5
C344 C339 C340 C341 -4.2
S14B C339 C340 C341 167.8
C339 C340 C341 C342 1.6
C340 C341 C342 C343 2.0
C341 C342 C343 C344 -2.9
C342 C343 C344 C339 0.1
C340 C339 C344 C343 3.3
S14B C339 C344 C343 -168.1
Th4B S15B C345 C346 -109.2
Th4B S15B C345 C350 75.9
C350 C345 C346 C347 3.7
S15B C345 C346 C347 -171.3
C345 C346 C347 C348 1.2
C346 C347 C348 C349 -4.7
C347 C348 C349 C350 3.1
C346 C345 C350 C349 -5.3
S15B C345 C350 C349 169.7
C348 C349 C350 C345 2.1
Th4B S16B C351 C356 74.4
Th4B S16B C351 C352 -102.2
C356 C351 C352 C353 -2.9
S16B C351 C352 C353 173.6
C351 C352 C353 C354 -0.6
C352 C353 C354 C355 3.0
C353 C354 C355 C356 -2.0
C352 C351 C356 C355 4.0
S16B C351 C356 C355 -172.5
C354 C355 C356 C351 -1.6
C361 N13B C357 C358 -2.6
Th4B N13B C357 C358 -177.0
N13B C357 C358 C359 2.9
C357 C358 C359 C360 0.4
C358 C359 C360 C361 -3.6
C357 N13B C361 C360 -0.7
Th4B N13B C361 C360 173.5
C357 N13B C361 C362 172.8
Th4B N13B C361 C362 -12.9
C359 C360 C361 N13B 3.9
C359 C360 C361 C362 -169.3
C366 N14B C362 C363 1.8
Th4B N14B C362 C363 174.9
C366 N14B C362 C361 -176.7
Th4B N14B C362 C361 -3.6
N13B C361 C362 N14B 10.5
C360 C361 C362 N14B -176.0
N13B C361 C362 C363 -168.0
C360 C361 C362 C363 5.5
N14B C362 C363 C364 3.4
C361 C362 C363 C364 -178.2
C362 C363 C364 C365 -5.5
C363 C364 C365 C366 2.6
C362 N14B C366 C365 -5.0
Th4B N14B C366 C365 -178.3
C364 C365 C366 N14B 2.8
C371 N15B C367 C368 2.8
Th4B N15B C367 C368 179.9
N15B C367 C368 C369 1.4
C367 C368 C369 C370 -4.0
C368 C369 C370 C371 2.3
C367 N15B C371 C370 -4.7
Th4B N15B C371 C370 178.2
C367 N15B C371 C372 -176.2
Th4B N15B C371 C372 6.8
C369 C370 C371 N15B 2.3
C369 C370 C371 C372 173.3
C376 N16B C372 C373 -3.5
Th4B N16B C372 C373 171.1
C376 N16B C372 C371 179.2
Th4B N16B C372 C371 -6.1
N15B C371 C372 N16B -0.5
C370 C371 C372 N16B -171.8
N15B C371 C372 C373 -177.7
C370 C371 C372 C373 11.0
N16B C372 C373 C374 -1.9
C371 C372 C373 C374 175.2
C372 C373 C374 C375 4.9
C373 C374 C375 C376 -2.5
C372 N16B C376 C375 6.3
Th4B N16B C376 C375 -168.5
C374 C375 C376 N16B -3.4
